data_7200694
loop_
_publ_author_name
'Li, YunGao'
'Xu, Lin'
'Gao, GuangGang'
'Jiang, Ning'
'Liu, Hong'
'Li, FengYan'
'Yang, YanYan'

_publ_section_title
;
 New fabrication of lanthanide complexes based on the polyoxometalate
 ligand of the [\a(1,4)-GeW10O38]12&#x2212; anion
;
_journal_issue 8
_journal_name_full CrystEngComm
_journal_page_first 1512
_journal_paper_doi 10.1039/b820269a
_journal_volume 11
_journal_year 2009
_chemical_formula_sum 'Er4 Ge2 H70 Na12 O111 W20'
_chemical_formula_weight 6613.48
_chemical_name_systematic
;
?
;
_space_group_IT_number 14
_symmetry_cell_setting monoclinic
_symmetry_space_group_name_Hall '-P 2yn'
_symmetry_space_group_name_H-M 'P 1 21/n 1'
_atom_sites_solution_hydrogens none
_atom_sites_solution_primary direct
_atom_sites_solution_secondary difmap
_audit_creation_method SHELXL-97
_cell_angle_alpha 90.00
_cell_angle_beta 114.2260(10)
_cell_angle_gamma 90.00
_cell_formula_units_Z 4
_cell_length_a 21.6734(9)
_cell_length_b 22.9020(10)
_cell_length_c 24.3891(11)
_cell_measurement_temperature 296(2)
_cell_measurement_theta_max 25.00
_cell_measurement_theta_min 3.00
_cell_volume 11039.8(8)
_computing_cell_refinement 'SMART (Bruker, 2002)'
_computing_data_collection 'SMART (Bruker, 2002)'
_computing_data_reduction 'SAINT (Bruker, 2002)'
_computing_molecular_graphics 'DIAMOND (Brandenburg, 1999)'
_computing_publication_material SHELXTL
_computing_structure_refinement 'SHELXL-97 (Sheldrick, 1997)'
_computing_structure_solution 'SHELXS-97 (Sheldrick, 1990)'
_diffrn_ambient_temperature 296(2)
_diffrn_measured_fraction_theta_full 0.996
_diffrn_measured_fraction_theta_max 0.996
_diffrn_measurement_device_type 'Smart CCD Apex II'
_diffrn_measurement_method 'omega and phi'
_diffrn_radiation_monochromator graphite
_diffrn_radiation_source 'fine-focus sealed tube'
_diffrn_radiation_type MoK\a
_diffrn_radiation_wavelength 0.71073
_diffrn_reflns_av_R_equivalents 0.0736
_diffrn_reflns_av_sigmaI/netI 0.0864
_diffrn_reflns_limit_h_max 24
_diffrn_reflns_limit_h_min -26
_diffrn_reflns_limit_k_max 28
_diffrn_reflns_limit_k_min -27
_diffrn_reflns_limit_l_max 30
_diffrn_reflns_limit_l_min -16
_diffrn_reflns_number 60680
_diffrn_reflns_theta_full 26.10
_diffrn_reflns_theta_max 26.10
_diffrn_reflns_theta_min 1.06
_exptl_absorpt_coefficient_mu 24.429
_exptl_absorpt_correction_T_max 0.106
_exptl_absorpt_correction_T_min 0.039
_exptl_absorpt_correction_type multi-scan
_exptl_absorpt_process_details '(SADABS; Bruker, 2002)'
_exptl_crystal_colour 'light pink'
_exptl_crystal_density_diffrn 3.979
_exptl_crystal_density_method 'not measured'
_exptl_crystal_description needle
_exptl_crystal_F_000 11024.0
_exptl_crystal_size_max 0.202
_exptl_crystal_size_mid 0.122
_exptl_crystal_size_min 0.092
_refine_diff_density_max 3.481
_refine_diff_density_min -2.709
_refine_diff_density_rms 0.438
_refine_ls_extinction_coef 0.000072(3)
_refine_ls_extinction_expression Fc^*^=kFc[1+0.001xFc^2^\l^3^/sin(2\q)]^-1/4^
_refine_ls_extinction_method SHELXL
_refine_ls_goodness_of_fit_ref 1.047
_refine_ls_hydrogen_treatment constr
_refine_ls_matrix_type full
_refine_ls_number_parameters 1163
_refine_ls_number_reflns 21851
_refine_ls_number_restraints 0
_refine_ls_restrained_S_all 1.047
_refine_ls_R_factor_all 0.0826
_refine_ls_R_factor_gt 0.0482
_refine_ls_shift/su_max 0.003
_refine_ls_shift/su_mean 0.000
_refine_ls_structure_factor_coef Fsqd
_refine_ls_weighting_details 'calc w=1/[\s^2^(Fo^2^)+(0.0562P)^2^+46.5804P] where P=(Fo^2^+2Fc^2^)/3'
_refine_ls_weighting_scheme calc
_refine_ls_wR_factor_gt 0.1174
_refine_ls_wR_factor_ref 0.1338
_reflns_number_gt 14961
_reflns_number_total 21936
_reflns_threshold_expression >2sigma(I)
_cod_data_source_file b820269a.txt
_cod_data_source_block 3
_cod_original_sg_symbol_H-M 'P 21/n'
_cod_database_code 7200694

loop_
_symmetry_equiv_pos_as_xyz
'x, y, z'
'-x+1/2, y+1/2, -z+1/2'
'-x, -y, -z'
'x-1/2, -y-1/2, z-1/2'

loop_
_atom_site_label
_atom_site_type_symbol
_atom_site_fract_x
_atom_site_fract_y
_atom_site_fract_z
_atom_site_U_iso_or_equiv
_atom_site_adp_type
_atom_site_occupancy
_atom_site_symmetry_multiplicity
_atom_site_calc_flag
_atom_site_refinement_flags
_atom_site_disorder_assembly
_atom_site_disorder_group
Ge1 Ge 0.28219(8) 0.18421(7) 0.36566(8) 0.0154(4) Uani 1 1 d . . .
Ge2 Ge 0.16359(8) 0.18411(7) 0.65546(8) 0.0122(4) Uani 1 1 d . . .
W1 W 0.13698(3) 0.08355(3) 0.53738(3) 0.01381(15) Uani 1 1 d . . .
W2 W 0.30120(3) 0.07889(3) 0.47816(3) 0.01685(16) Uani 1 1 d . . .
W3 W 0.26202(3) 0.28197(3) 0.61131(3) 0.01583(16) Uani 1 1 d . . .
W4 W 0.19344(3) 0.28513(3) 0.41591(3) 0.01892(17) Uani 1 1 d . . .
W5 W -0.00193(3) 0.13684(3) 0.55227(3) 0.01679(16) Uani 1 1 d . . .
W6 W 0.11909(4) 0.24139(3) 0.26983(3) 0.02153(17) Uani 1 1 d . . .
W7 W 0.21393(3) 0.03799(3) 0.69698(3) 0.01676(16) Uani 1 1 d . . .
W8 W 0.07334(4) 0.08402(3) 0.71350(3) 0.01834(16) Uani 1 1 d . . .
W9 W 0.44379(4) 0.12496(3) 0.46392(4) 0.02494(18) Uani 1 1 d . . .
W10 W 0.35032(4) 0.32673(3) 0.40119(4) 0.02305(18) Uani 1 1 d . . .
W11 W 0.22028(4) 0.04380(3) 0.31599(3) 0.01974(17) Uani 1 1 d . . .
W12 W 0.27676(4) 0.29166(3) 0.25299(4) 0.02675(19) Uani 1 1 d . . .
W13 W 0.36293(4) 0.08242(3) 0.29965(4) 0.02549(19) Uani 1 1 d . . .
W14 W 0.21254(4) 0.14095(3) 0.20897(4) 0.02518(18) Uani 1 1 d . . .
W15 W 0.42814(4) 0.23330(3) 0.34294(4) 0.02714(19) Uani 1 1 d . . .
W16 W 0.02131(4) 0.23971(3) 0.67969(4) 0.01981(17) Uani 1 1 d . . .
W17 W 0.10764(3) 0.33077(3) 0.62812(3) 0.01780(16) Uani 1 1 d . . .
W18 W 0.33043(3) 0.22962(3) 0.75481(3) 0.01789(16) Uani 1 1 d . . .
W19 W 0.22737(4) 0.13222(3) 0.80844(3) 0.02009(17) Uani 1 1 d . . .
W20 W 0.17596(4) 0.28738(3) 0.77421(3) 0.01961(17) Uani 1 1 d . . .
Er1 Er 0.08519(4) 0.22821(3) 0.49221(4) 0.01650(18) Uani 1 1 d . . .
Er2 Er 0.11917(4) 0.14386(3) 0.38246(4) 0.01677(18) Uani 1 1 d . . .
Er3 Er 0.32351(4) 0.13554(3) 0.63670(4) 0.01702(18) Uani 1 1 d . . .
Er4 Er 0.36647(4) 0.21874(3) 0.53203(4) 0.01911(18) Uani 1 1 d . . .
Na1 Na 0.3591(5) 0.1898(4) 0.1941(4) 0.055(3) Uani 1 1 d . . .
Na2 Na -0.0686(7) 0.0494(5) 0.7761(6) 0.090(4) Uani 1 1 d . . .
Na3 Na 0.0831(5) 0.1881(4) 0.8266(5) 0.062(3) Uani 1 1 d . . .
Na4 Na 0.1897(6) -0.1065(4) 0.3612(5) 0.063(3) Uani 1 1 d . . .
Na5 Na 0.1493(5) -0.0635(4) 0.5746(5) 0.060(3) Uani 1 1 d . . .
Na6 Na -0.0380(6) 0.0401(6) 0.4127(6) 0.095(4) Uani 1 1 d . . .
Na7 Na 0.4441(7) 0.3277(7) 0.7012(8) 0.119(5) Uani 1 1 d . . .
Na8 Na 0.2696(4) 0.3798(3) 0.7295(4) 0.036(2) Uani 1 1 d . . .
Na9 Na 0.0388(13) 0.3731(11) 0.7978(13) 0.095(8) Uiso 0.50 1 d P . .
Na10 Na 0.0057(8) 0.3406(7) 0.3194(7) 0.122(6) Uani 1 1 d . . .
Na11 Na 0.1738(16) 0.3915(14) 0.2980(16) 0.127(11) Uiso 0.50 1 d P . .
Na12 Na 0.6088(9) 0.0323(8) 0.5876(9) 0.148(7) Uiso 1 1 d . . .
Na13 Na 0.2529(14) 0.4490(12) 0.5677(14) 0.107(9) Uiso 0.50 1 d P . .
Na14 Na 0.2785(16) -0.1657(14) 0.5001(16) 0.129(11) Uiso 0.50 1 d P . .
O1 O 0.2030(5) 0.2072(5) 0.3586(5) 0.018(3) Uani 1 1 d . . .
O2 O 0.3969(6) 0.1617(5) 0.3002(6) 0.031(3) Uani 1 1 d . . .
O3 O 0.3987(6) 0.0667(5) 0.4862(6) 0.026(3) Uani 1 1 d . . .
O4 O 0.2727(6) 0.1289(5) 0.3131(5) 0.021(3) Uani 1 1 d . . .
O5 O 0.1542(5) 0.0425(5) 0.6164(5) 0.017(3) Uani 1 1 d . . .
O6 O 0.0312(6) 0.0924(5) 0.6324(5) 0.022(3) Uani 1 1 d . . .
O7 O 0.0394(5) 0.0765(4) 0.5277(5) 0.018(3) Uani 1 1 d . . .
O8 O 0.1285(5) 0.2347(4) 0.4209(5) 0.016(2) Uiso 1 1 d . . .
O9 O 0.4046(6) 0.0863(5) 0.3815(6) 0.031(3) Uani 1 1 d . . .
O10 O 0.2644(5) 0.2534(5) 0.4769(6) 0.022(3) Uani 1 1 d . . .
O11 O 0.2596(6) 0.2127(5) 0.2195(6) 0.028(3) Uani 1 1 d . . .
O12 O 0.1276(6) 0.0223(4) 0.7114(5) 0.018(3) Uani 1 1 d . . .
O13 O 0.3349(6) 0.1267(5) 0.5445(5) 0.019(3) Uani 1 1 d . . .
O14 O 0.2976(6) 0.1060(5) 0.2188(6) 0.031(3) Uiso 1 1 d . . .
O15 O 0.4563(6) 0.1725(5) 0.5260(6) 0.029(3) Uani 1 1 d . . .
O16 O 0.3706(6) 0.2725(5) 0.2686(6) 0.031(3) Uani 1 1 d . . .
O17 O 0.2212(5) 0.1081(5) 0.5710(6) 0.023(3) Uani 1 1 d . . .
O18 O 0.0698(6) 0.1915(5) 0.2925(5) 0.025(3) Uani 1 1 d . . .
O19 O 0.2814(6) 0.0749(5) 0.6886(5) 0.022(3) Uani 1 1 d . . .
O20 O 0.1510(6) 0.1819(5) 0.2312(5) 0.023(3) Uani 1 1 d . . .
O21 O 0.2805(6) 0.0431(5) 0.3954(6) 0.024(3) Uani 1 1 d . . .
O22 O 0.3238(6) 0.2417(5) 0.3473(5) 0.022(3) Uiso 1 1 d . . .
O23 O 0.3041(6) 0.0227(5) 0.3002(6) 0.023(3) Uani 1 1 d . . .
O24 O -0.0104(5) 0.1871(4) 0.4928(5) 0.017(2) Uiso 1 1 d . . .
O25 O 0.4505(6) 0.1903(6) 0.4144(6) 0.030(3) Uani 1 1 d . . .
O26 O 0.3825(6) 0.2846(5) 0.4685(6) 0.024(3) Uiso 1 1 d . . .
O27 O 0.3340(5) 0.1583(4) 0.4376(5) 0.017(2) Uiso 1 1 d . . .
O28 O 0.2617(6) 0.3244(5) 0.3914(6) 0.028(3) Uani 1 1 d . . .
O29 O 0.1287(5) 0.2994(5) 0.3285(5) 0.019(3) Uani 1 1 d . . .
O30 O 0.2938(6) 0.0134(5) 0.5103(6) 0.034(3) Uani 1 1 d . . .
O31 O 0.2568(7) 0.3329(5) 0.1881(6) 0.035(4) Uani 1 1 d . . .
O32 O 0.1892(6) 0.2568(5) 0.5490(5) 0.021(3) Uani 1 1 d . . .
O33 O 0.1847(6) 0.0680(5) 0.2298(5) 0.027(3) Uani 1 1 d . . .
O34 O 0.2183(5) 0.1091(5) 0.4454(5) 0.019(3) Uani 1 1 d . . .
O35 O 0.4285(6) 0.3054(5) 0.3834(6) 0.029(3) Uani 1 1 d . . .
O36 O 0.2366(6) -0.0351(5) 0.7058(6) 0.026(3) Uani 1 1 d . . .
O37 O 0.1566(6) 0.0844(5) 0.3265(5) 0.023(3) Uani 1 1 d . . .
O38 O 0.1735(7) 0.3477(5) 0.4447(6) 0.034(3) Uani 1 1 d . . .
O39 O 0.1066(5) 0.1352(5) 0.4725(5) 0.020(3) Uiso 1 1 d . . .
O40 O 0.2878(6) 0.3450(5) 0.5876(6) 0.031(3) Uiso 1 1 d . . .
O41 O 0.1696(7) 0.1380(6) 0.1316(6) 0.038(4) Uani 1 1 d . . .
O42 O 0.3117(6) 0.3500(5) 0.3098(6) 0.029(3) Uiso 1 1 d . . .
O43 O 0.0564(6) 0.2736(6) 0.2088(6) 0.034(3) Uani 1 1 d . . .
O44 O 0.1909(6) -0.0269(5) 0.3016(6) 0.028(3) Uani 1 1 d . . .
O45 O -0.0841(5) 0.1123(5) 0.5267(5) 0.023(3) Uani 1 1 d . . .
O46 O 0.1972(6) 0.2850(5) 0.2611(6) 0.028(3) Uani 1 1 d . . .
O47 O 0.4200(7) 0.0444(6) 0.2799(7) 0.042(4) Uani 1 1 d . . .
O48 O 0.5231(6) 0.0957(6) 0.4864(7) 0.043(4) Uani 1 1 d . . .
O49 O 0.5057(7) 0.2407(6) 0.3403(7) 0.044(4) Uani 1 1 d . . .
O50 O 0.0137(6) 0.0474(5) 0.7296(6) 0.025(3) Uani 1 1 d . . .
O51 O 0.1395(6) 0.0186(5) 0.5019(6) 0.025(3) Uani 1 1 d . . .
O52 O 0.3752(6) 0.3973(5) 0.4263(6) 0.032(3) Uani 1 1 d . . .
O53 O 0.0801(6) 0.2733(5) 0.7556(5) 0.021(3) Uiso 1 1 d . . .
O54 O 0.2931(5) 0.1695(4) 0.7893(5) 0.015(3) Uani 1 1 d . . .
O55 O 0.0739(6) 0.2924(5) 0.5591(6) 0.027(3) Uani 1 1 d . . .
O56 O 0.1891(6) 0.2066(5) 0.8038(5) 0.020(3) Uani 1 1 d . . .
O57 O 0.0262(5) 0.3120(5) 0.6434(6) 0.025(3) Uani 1 1 d . . .
O58 O 0.3254(5) 0.2895(4) 0.6997(5) 0.020(3) Uiso 1 1 d . . .
O59 O -0.0566(6) 0.2498(5) 0.6806(6) 0.031(3) Uani 1 1 d . . .
O60 O 0.1267(5) 0.2422(4) 0.6770(5) 0.015(2) Uiso 1 1 d . . .
O61 O 0.1674(5) 0.1269(4) 0.7046(5) 0.015(3) Uani 1 1 d . . .
O62 O 0.2698(6) 0.1247(5) 0.8853(5) 0.029(3) Uani 1 1 d . . .
O63 O 0.1967(6) 0.3236(4) 0.6396(5) 0.021(3) Uani 1 1 d . . .
O64 O 0.2495(6) 0.0588(5) 0.7829(5) 0.023(3) Uani 1 1 d . . .
O65 O 0.0901(6) 0.4042(5) 0.6085(6) 0.030(3) Uani 1 1 d . . .
O66 O 0.1401(6) 0.1010(5) 0.7955(6) 0.025(3) Uiso 1 1 d . . .
O67 O -0.0034(6) 0.2005(5) 0.6053(6) 0.024(3) Uani 1 1 d . . .
O68 O 0.1106(5) 0.1639(4) 0.5816(5) 0.016(3) Uani 1 1 d . . .
O69 O 0.2456(5) 0.2039(5) 0.6639(5) 0.016(3) Uani 1 1 d . . .
O70 O 0.3765(5) 0.1786(5) 0.7297(5) 0.021(3) Uani 1 1 d . . .
O71 O 0.3945(6) 0.2566(5) 0.8179(6) 0.030(3) Uani 1 1 d . . .
O72 O 0.1481(6) 0.3488(5) 0.7207(6) 0.025(3) Uani 1 1 d . . .
O73 O 0.2578(6) 0.2779(5) 0.7680(5) 0.022(3) Uani 1 1 d . . .
O74 O 0.1976(6) 0.3246(5) 0.8418(6) 0.029(3) Uani 1 1 d . . .
O75 O 0.3218(5) 0.2283(4) 0.6037(5) 0.017(2) Uiso 1 1 d . . .
O76 O 0.0461(5) 0.1644(4) 0.7179(5) 0.020(3) Uani 1 1 d . . .
OW1 O 0.1300(14) 0.4532(8) 0.7901(17) 0.176(16) Uani 1 1 d . . .
OW2 O -0.0346(11) -0.0592(9) 0.7834(11) 0.107(9) Uani 1 1 d . . .
OW3 O -0.1076(14) 0.0176(11) 0.8507(13) 0.139(11) Uani 1 1 d . . .
OW4 O 0.0114(9) 0.1172(8) 0.8567(10) 0.083(7) Uani 1 1 d . . .
OW5 O -0.0893(8) 0.1356(6) 0.7209(9) 0.057(5) Uani 1 1 d . . .
OW6 O 0.1288(10) -0.0402(6) 0.3995(8) 0.066(5) Uani 1 1 d . . .
OW7 O 0.2939(11) -0.0884(8) 0.4398(9) 0.094(7) Uani 1 1 d . . .
OW8 O 0.1665(9) -0.1793(8) 0.4222(10) 0.081(6) Uani 1 1 d . . .
OW9 O 0.1443(10) -0.1623(10) 0.6036(14) 0.141(13) Uani 1 1 d . . .
OW10 O 0.0184(7) 0.3027(6) 0.4311(6) 0.036(4) Uani 1 1 d . . .
OW11 O 0.4388(7) 0.2895(6) 0.5939(6) 0.037(4) Uani 1 1 d . . .
OW12 O 0.3850(9) 0.4095(8) 0.7647(13) 0.147(14) Uani 1 1 d . . .
OW13 O 0.1439(18) 0.4254(14) 0.5145(17) 0.070(10) Uiso 0.50 1 d P . .
OW14 O 0.2944(17) 0.4311(15) 0.4944(17) 0.067(10) Uiso 0.50 1 d P . .
OW15 O 0.2912(17) 0.1964(14) 0.0944(17) 0.066(10) Uiso 0.50 1 d P . .
OW16 O 0.470(2) 0.0165(17) 0.596(2) 0.090(13) Uiso 0.50 1 d P . .
OW17 O 0.189(2) 0.2718(17) 0.0698(19) 0.086(13) Uiso 0.50 1 d P . .
OW18 O 0.2710(11) -0.0435(9) 0.8479(11) 0.020(5) Uiso 0.50 1 d P . .
OW20 O 0.515(2) 0.0514(17) 0.8404(19) 0.087(12) Uiso 0.50 1 d P . .
OW21 O 0.145(2) 0.2013(18) 0.925(2) 0.093(13) Uiso 0.50 1 d P . .
OW22 O 0.0035(7) 0.1745(6) 0.3768(7) 0.043(4) Uiso 1 1 d . . .
OW23 O 0.2554(9) -0.0736(9) 0.5710(10) 0.096(8) Uani 1 1 d . . .
OW25 O 0.0487(6) 0.0613(5) 0.3574(6) 0.035(4) Uani 1 1 d . . .
OW26 O 0.241(2) 0.4455(18) 0.297(2) 0.097(14) Uiso 0.50 1 d P . .
OW27 O 0.4411(6) 0.1653(6) 0.6409(6) 0.033(3) Uani 1 1 d . . .
OW28 O 0.3867(7) 0.0503(7) 0.6562(8) 0.058(5) Uani 1 1 d . . .
OW29 O 0.4004(15) 0.0662(13) 0.8196(15) 0.053(8) Uiso 0.50 1 d P . .
OW30 O 0.2370(18) -0.2374(15) 0.5442(18) 0.071(11) Uiso 0.50 1 d P . .
OW31 O -0.096(2) 0.299(2) 0.529(2) 0.112(16) Uiso 0.50 1 d P . .
OW32 O 0.5886(17) 0.1965(14) 0.6065(17) 0.068(10) Uiso 0.50 1 d P . .
OW33 O 0.433(2) 0.1175(16) 0.1731(19) 0.084(12) Uiso 0.50 1 d P . .
OW34 O 0.141(2) 0.0022(18) 0.867(2) 0.095(14) Uiso 0.50 1 d P . .
OW35 O 0.382(2) -0.1654(17) 0.558(2) 0.088(13) Uiso 0.50 1 d P . .

loop_
_atom_site_aniso_label
_atom_site_aniso_U_11
_atom_site_aniso_U_22
_atom_site_aniso_U_33
_atom_site_aniso_U_23
_atom_site_aniso_U_13
_atom_site_aniso_U_12
Ge1 0.0160(9) 0.0207(9) 0.0159(10) -0.0032(7) 0.0132(7) -0.0045(7)
Ge2 0.0126(8) 0.0136(8) 0.0148(9) -0.0016(7) 0.0103(7) -0.0009(6)
W1 0.0157(3) 0.0155(3) 0.0144(4) -0.0004(3) 0.0104(3) -0.0004(2)
W2 0.0171(3) 0.0209(3) 0.0171(4) -0.0021(3) 0.0116(3) 0.0000(3)
W3 0.0177(3) 0.0181(3) 0.0177(4) -0.0009(3) 0.0133(3) -0.0017(3)
W4 0.0207(4) 0.0214(3) 0.0219(4) -0.0013(3) 0.0160(3) -0.0024(3)
W5 0.0156(3) 0.0213(3) 0.0190(4) -0.0012(3) 0.0127(3) -0.0020(3)
W6 0.0222(4) 0.0288(4) 0.0168(4) 0.0048(3) 0.0112(3) -0.0014(3)
W7 0.0219(4) 0.0161(3) 0.0159(4) 0.0022(3) 0.0114(3) 0.0003(3)
W8 0.0247(4) 0.0185(3) 0.0198(4) -0.0006(3) 0.0172(3) -0.0037(3)
W9 0.0169(4) 0.0374(4) 0.0271(5) -0.0067(4) 0.0157(3) -0.0011(3)
W10 0.0282(4) 0.0252(4) 0.0254(4) -0.0049(3) 0.0208(3) -0.0100(3)
W11 0.0241(4) 0.0227(4) 0.0196(4) -0.0061(3) 0.0163(3) -0.0061(3)
W12 0.0350(4) 0.0313(4) 0.0241(4) -0.0001(3) 0.0224(4) -0.0100(3)
W13 0.0283(4) 0.0310(4) 0.0289(5) -0.0091(3) 0.0236(4) -0.0051(3)
W14 0.0324(4) 0.0317(4) 0.0182(4) -0.0052(3) 0.0173(3) -0.0102(3)
W15 0.0270(4) 0.0346(4) 0.0332(5) -0.0084(4) 0.0259(4) -0.0111(3)
W16 0.0222(4) 0.0195(3) 0.0277(4) -0.0038(3) 0.0203(3) -0.0018(3)
W17 0.0221(4) 0.0154(3) 0.0236(4) -0.0003(3) 0.0172(3) 0.0016(3)
W18 0.0181(3) 0.0221(3) 0.0156(4) -0.0033(3) 0.0091(3) -0.0034(3)
W19 0.0279(4) 0.0210(3) 0.0151(4) 0.0002(3) 0.0125(3) -0.0022(3)
W20 0.0263(4) 0.0193(3) 0.0214(4) -0.0055(3) 0.0180(3) -0.0034(3)
Er1 0.0177(4) 0.0197(4) 0.0178(4) 0.0018(3) 0.0131(3) 0.0011(3)
Er2 0.0178(4) 0.0216(4) 0.0152(4) 0.0002(3) 0.0112(3) -0.0010(3)
Er3 0.0175(4) 0.0208(4) 0.0155(4) -0.0013(3) 0.0095(3) -0.0013(3)
Er4 0.0192(4) 0.0252(4) 0.0191(4) -0.0034(3) 0.0141(3) -0.0030(3)
Na1 0.050(6) 0.075(6) 0.057(7) -0.008(5) 0.039(5) -0.019(5)
Na2 0.105(10) 0.092(8) 0.080(9) -0.004(7) 0.046(8) -0.026(7)
Na3 0.059(6) 0.064(6) 0.081(8) -0.008(6) 0.047(6) 0.008(5)
Na4 0.099(8) 0.040(5) 0.078(8) -0.004(5) 0.065(7) -0.007(5)
Na5 0.063(6) 0.051(5) 0.068(8) -0.002(5) 0.030(6) -0.005(5)
Na6 0.088(9) 0.118(10) 0.092(10) -0.008(9) 0.050(8) -0.008(8)
Na7 0.101(10) 0.135(12) 0.123(13) -0.008(11) 0.047(10) -0.014(9)
Na8 0.045(5) 0.022(4) 0.051(6) -0.012(4) 0.028(4) -0.011(3)
Na10 0.126(12) 0.144(12) 0.082(11) 0.013(10) 0.029(9) 0.009(10)
O1 0.014(6) 0.025(6) 0.023(7) 0.002(5) 0.014(5) -0.003(5)
O2 0.031(7) 0.041(7) 0.026(8) -0.008(6) 0.015(6) -0.012(6)
O3 0.015(6) 0.037(7) 0.031(8) 0.001(6) 0.016(6) 0.007(5)
O4 0.023(6) 0.027(6) 0.019(7) -0.008(5) 0.013(5) -0.010(5)
O5 0.019(6) 0.020(6) 0.019(7) -0.012(5) 0.014(5) -0.003(5)
O6 0.029(7) 0.021(6) 0.018(7) -0.007(5) 0.013(6) -0.003(5)
O7 0.023(6) 0.021(6) 0.009(6) -0.003(5) 0.008(5) -0.005(5)
O9 0.029(7) 0.038(7) 0.041(9) -0.009(7) 0.030(7) 0.002(6)
O10 0.017(6) 0.034(7) 0.025(7) 0.005(6) 0.016(5) 0.004(5)
O11 0.032(7) 0.028(7) 0.032(8) -0.001(6) 0.021(6) -0.013(5)
O12 0.028(6) 0.014(5) 0.016(7) 0.003(5) 0.012(5) -0.002(5)
O13 0.025(6) 0.022(6) 0.019(7) -0.006(5) 0.019(5) 0.000(5)
O15 0.025(7) 0.036(7) 0.029(8) -0.006(6) 0.014(6) 0.001(5)
O16 0.032(7) 0.041(7) 0.032(8) -0.010(7) 0.024(6) -0.008(6)
O17 0.017(6) 0.024(6) 0.028(8) -0.001(6) 0.009(5) -0.003(5)
O18 0.024(7) 0.033(7) 0.018(7) -0.002(6) 0.010(5) 0.004(5)
O19 0.022(6) 0.025(6) 0.020(7) 0.005(5) 0.012(5) 0.001(5)
O20 0.035(7) 0.022(6) 0.015(7) 0.000(5) 0.013(6) -0.005(5)
O21 0.018(6) 0.029(6) 0.029(8) -0.004(6) 0.014(6) 0.002(5)
O23 0.025(7) 0.018(6) 0.039(8) 0.000(6) 0.026(6) -0.001(5)
O25 0.031(7) 0.047(8) 0.028(8) -0.008(7) 0.026(6) -0.006(6)
O28 0.029(7) 0.033(7) 0.026(8) 0.010(6) 0.015(6) -0.007(6)
O29 0.020(6) 0.021(6) 0.024(7) 0.004(5) 0.018(5) 0.000(5)
O30 0.037(8) 0.033(7) 0.040(9) 0.009(7) 0.025(7) -0.003(6)
O31 0.046(8) 0.036(7) 0.030(8) 0.010(7) 0.023(7) -0.011(6)
O32 0.026(7) 0.026(6) 0.022(7) 0.004(5) 0.019(6) -0.001(5)
O33 0.029(7) 0.039(7) 0.018(7) -0.008(6) 0.017(6) -0.019(6)
O34 0.019(6) 0.023(6) 0.021(7) -0.004(5) 0.015(5) 0.004(5)
O35 0.032(7) 0.029(7) 0.030(8) -0.008(6) 0.017(6) -0.013(5)
O36 0.038(7) 0.021(6) 0.035(8) 0.011(6) 0.030(6) 0.001(5)
O37 0.029(7) 0.027(6) 0.021(7) -0.002(6) 0.018(6) -0.005(5)
O38 0.039(8) 0.037(7) 0.037(9) 0.003(7) 0.028(7) -0.001(6)
O41 0.064(10) 0.039(8) 0.018(8) -0.007(6) 0.021(7) -0.014(7)
O43 0.037(8) 0.042(8) 0.031(8) 0.007(7) 0.024(7) 0.001(6)
O44 0.051(8) 0.013(6) 0.031(8) -0.010(6) 0.029(7) -0.008(5)
O45 0.012(6) 0.039(7) 0.022(7) -0.006(6) 0.011(5) -0.002(5)
O46 0.034(7) 0.027(7) 0.027(8) 0.002(6) 0.017(6) -0.007(5)
O47 0.053(9) 0.057(9) 0.036(9) 0.002(8) 0.039(8) 0.000(7)
O48 0.027(8) 0.061(9) 0.046(10) -0.013(8) 0.020(7) 0.010(7)
O49 0.051(9) 0.051(9) 0.047(10) -0.005(8) 0.036(8) -0.010(7)
O50 0.035(7) 0.022(6) 0.031(8) -0.004(6) 0.026(6) -0.008(5)
O51 0.028(7) 0.020(6) 0.030(8) -0.010(6) 0.016(6) 0.006(5)
O52 0.040(8) 0.030(7) 0.040(9) -0.015(6) 0.032(7) -0.023(6)
O54 0.017(6) 0.012(5) 0.022(7) 0.003(5) 0.014(5) -0.003(4)
O55 0.024(7) 0.040(7) 0.022(7) -0.002(6) 0.016(6) 0.008(5)
O56 0.026(6) 0.023(6) 0.016(7) -0.003(5) 0.014(5) -0.008(5)
O57 0.017(6) 0.027(6) 0.032(8) 0.002(6) 0.011(6) -0.007(5)
O59 0.041(8) 0.036(7) 0.034(8) 0.002(6) 0.033(7) 0.005(6)
O61 0.017(6) 0.017(5) 0.017(7) 0.003(5) 0.012(5) -0.001(4)
O62 0.048(8) 0.026(6) 0.012(7) -0.004(5) 0.012(6) -0.014(6)
O63 0.035(7) 0.013(5) 0.023(7) -0.005(5) 0.019(6) -0.006(5)
O64 0.035(7) 0.025(6) 0.013(7) 0.004(5) 0.014(6) 0.007(5)
O65 0.041(8) 0.022(6) 0.040(9) 0.009(6) 0.030(7) 0.008(6)
O67 0.028(7) 0.022(6) 0.025(8) 0.001(6) 0.013(6) 0.006(5)
O68 0.019(6) 0.018(6) 0.019(7) -0.001(5) 0.014(5) -0.002(5)
O69 0.016(6) 0.022(6) 0.014(6) -0.006(5) 0.010(5) 0.004(5)
O70 0.011(6) 0.025(6) 0.027(7) -0.006(6) 0.007(5) 0.004(5)
O71 0.028(7) 0.037(7) 0.020(8) -0.012(6) 0.003(6) -0.006(6)
O72 0.034(7) 0.027(6) 0.025(7) -0.003(6) 0.025(6) -0.009(5)
O73 0.032(7) 0.023(6) 0.013(7) -0.003(5) 0.012(5) -0.012(5)
O74 0.044(8) 0.033(7) 0.021(7) -0.012(6) 0.024(6) -0.009(6)
O76 0.022(6) 0.015(5) 0.020(7) 0.002(5) 0.005(5) -0.002(5)
OW1 0.18(2) 0.056(13) 0.40(5) -0.10(2) 0.22(3) -0.065(15)
OW2 0.090(16) 0.097(15) 0.12(2) -0.030(15) 0.031(15) 0.006(13)
OW3 0.18(3) 0.13(2) 0.16(3) -0.087(19) 0.12(2) -0.085(19)
OW4 0.059(12) 0.095(14) 0.109(18) -0.026(13) 0.048(12) 0.003(10)
OW5 0.063(10) 0.025(7) 0.106(16) -0.001(9) 0.058(11) 0.001(7)
OW6 0.137(17) 0.039(9) 0.057(12) -0.004(8) 0.076(12) -0.006(10)
OW7 0.116(17) 0.080(13) 0.066(15) -0.010(12) 0.019(13) -0.029(12)
OW8 0.067(12) 0.091(14) 0.103(17) 0.006(13) 0.052(12) -0.007(11)
OW9 0.058(13) 0.133(19) 0.22(3) 0.13(2) 0.040(16) 0.018(13)
OW10 0.047(8) 0.038(7) 0.027(8) 0.010(7) 0.019(7) 0.015(6)
OW11 0.046(8) 0.044(8) 0.032(9) -0.019(7) 0.027(7) -0.032(7)
OW12 0.051(12) 0.089(14) 0.24(3) -0.115(18) -0.002(15) 0.019(11)
OW23 0.052(11) 0.121(17) 0.110(18) 0.067(15) 0.029(12) -0.001(11)
OW25 0.037(8) 0.039(7) 0.037(9) -0.016(7) 0.023(7) -0.019(6)
OW27 0.029(7) 0.051(8) 0.020(8) 0.001(7) 0.012(6) -0.004(6)
OW28 0.042(9) 0.060(10) 0.083(14) 0.026(10) 0.038(9) 0.018(8)

loop_
_atom_type_symbol
_atom_type_description
_atom_type_scat_dispersion_real
_atom_type_scat_dispersion_imag
_atom_type_scat_source
Ge Ge 0.1547 1.8001 'International Tables Vol C Tables 4.2.6.8 and 6.1.1.4'
W W -0.8490 6.8722 'International Tables Vol C Tables 4.2.6.8 and 6.1.1.4'
Er Er -0.2586 4.9576 'International Tables Vol C Tables 4.2.6.8 and 6.1.1.4'
Na Na 0.0362 0.0249 'International Tables Vol C Tables 4.2.6.8 and 6.1.1.4'
O O 0.0106 0.0060 'International Tables Vol C Tables 4.2.6.8 and 6.1.1.4'

loop_
_geom_angle_atom_site_label_1
_geom_angle_atom_site_label_2
_geom_angle_atom_site_label_3
_geom_angle
_geom_angle_site_symmetry_1
_geom_angle_site_symmetry_3
_geom_angle_publ_flag
O1 Ge1 O4 109.4(5) . . ?
O1 Ge1 O22 109.7(5) . . ?
O4 Ge1 O22 105.9(6) . . ?
O1 Ge1 O27 113.8(6) . . ?
O4 Ge1 O27 108.7(5) . . ?
O22 Ge1 O27 108.9(5) . . ?
O60 Ge2 O68 108.9(5) . . ?
O60 Ge2 O61 105.3(5) . . ?
O68 Ge2 O61 109.4(5) . . ?
O60 Ge2 O69 109.5(5) . . ?
O68 Ge2 O69 113.0(5) . . ?
O61 Ge2 O69 110.5(5) . . ?
O51 W1 O17 105.5(6) . . ?
O51 W1 O39 101.1(6) . . ?
O17 W1 O39 97.5(5) . . ?
O51 W1 O5 92.6(5) . . ?
O17 W1 O5 87.4(5) . . ?
O39 W1 O5 163.6(5) . . ?
O51 W1 O7 96.8(5) . . ?
O17 W1 O7 155.4(5) . . ?
O39 W1 O7 87.9(5) . . ?
O5 W1 O7 81.4(4) . . ?
O51 W1 O68 167.8(5) . . ?
O17 W1 O68 86.3(5) . . ?
O39 W1 O68 79.8(5) . . ?
O5 W1 O68 84.9(4) . . ?
O7 W1 O68 71.0(4) . . ?
O51 W1 Na5 44.2(5) . . ?
O17 W1 Na5 103.6(4) . . ?
O39 W1 Na5 143.1(4) . . ?
O5 W1 Na5 48.7(3) . . ?
O7 W1 Na5 85.3(3) . . ?
O68 W1 Na5 131.0(3) . . ?
O51 W1 Er1 136.2(4) . . ?
O17 W1 Er1 88.9(4) . . ?
O39 W1 Er1 35.2(4) . . ?
O5 W1 Er1 129.8(3) . . ?
O7 W1 Er1 81.7(3) . . ?
O68 W1 Er1 44.9(3) . . ?
Na5 W1 Er1 166.95(17) . . ?
O30 W2 O34 106.0(6) . . ?
O30 W2 O13 101.2(6) . . ?
O34 W2 O13 97.3(5) . . ?
O30 W2 O21 94.4(6) . . ?
O34 W2 O21 86.6(5) . . ?
O13 W2 O21 162.1(5) . . ?
O30 W2 O3 97.0(6) . . ?
O34 W2 O3 154.6(5) . . ?
O13 W2 O3 88.6(5) . . ?
O21 W2 O3 80.8(5) . . ?
O30 W2 O27 167.4(5) . . ?
O34 W2 O27 86.2(5) . . ?
O13 W2 O27 80.1(5) . . ?
O21 W2 O27 82.8(4) . . ?
O3 W2 O27 70.4(4) . . ?
O30 W2 Er4 135.7(5) . . ?
O34 W2 Er4 89.5(3) . . ?
O13 W2 Er4 34.7(4) . . ?
O21 W2 Er4 128.4(3) . . ?
O3 W2 Er4 81.3(3) . . ?
O27 W2 Er4 45.6(3) . . ?
O40 W3 O32 106.2(5) . . ?
O40 W3 O75 100.7(6) . . ?
O32 W3 O75 96.4(5) . . ?
O40 W3 O58 96.5(5) . . ?
O32 W3 O58 155.5(5) . . ?
O75 W3 O58 88.1(5) . . ?
O40 W3 O63 94.9(5) . . ?
O32 W3 O63 86.8(5) . . ?
O75 W3 O63 162.4(5) . . ?
O58 W3 O63 82.1(5) . . ?
O40 W3 O69 167.1(5) . . ?
O32 W3 O69 86.5(5) . . ?
O75 W3 O69 79.4(4) . . ?
O58 W3 O69 70.6(4) . . ?
O63 W3 O69 83.6(4) . . ?
O40 W3 Er3 133.9(4) . . ?
O32 W3 Er3 88.9(4) . . ?
O75 W3 Er3 33.4(4) . . ?
O58 W3 Er3 81.6(3) . . ?
O63 W3 Er3 129.8(3) . . ?
O69 W3 Er3 46.2(3) . . ?
O40 W3 Na8 80.4(5) . . ?
O32 W3 Na8 128.2(4) . . ?
O75 W3 Na8 133.6(4) . . ?
O58 W3 Na8 46.3(3) . . ?
O63 W3 Na8 41.5(3) . . ?
O69 W3 Na8 90.2(3) . . ?
Er3 W3 Na8 123.69(13) . . ?
O38 W4 O10 105.7(6) . . ?
O38 W4 O8 99.6(6) . . ?
O10 W4 O8 96.2(5) . . ?
O38 W4 O28 95.0(6) . . ?
O10 W4 O28 86.7(5) . . ?
O8 W4 O28 163.7(5) . . ?
O38 W4 O29 96.5(5) . . ?
O10 W4 O29 156.5(5) . . ?
O8 W4 O29 87.3(5) . . ?
O28 W4 O29 83.8(5) . . ?
O38 W4 O1 168.2(5) . . ?
O10 W4 O1 86.0(5) . . ?
O8 W4 O1 79.6(4) . . ?
O28 W4 O1 84.6(5) . . ?
O29 W4 O1 71.8(4) . . ?
O38 W4 Er2 133.1(4) . . ?
O10 W4 Er2 88.6(4) . . ?
O8 W4 Er2 33.7(4) . . ?
O28 W4 Er2 130.9(4) . . ?
O29 W4 Er2 81.6(3) . . ?
O1 W4 Er2 46.2(3) . . ?
O38 W4 Na11 78.4(7) . . ?
O10 W4 Na11 134.7(6) . . ?
O8 W4 Na11 128.1(6) . . ?
O28 W4 Na11 48.2(6) . . ?
O29 W4 Na11 42.6(6) . . ?
O1 W4 Na11 92.8(6) . . ?
Er2 W4 Na11 122.0(5) . . ?
O45 W5 O24 99.7(5) . . ?
O45 W5 O7 101.7(5) . . ?
O24 W5 O7 96.8(5) . . ?
O45 W5 O67 100.8(5) . . ?
O24 W5 O67 91.8(5) . . ?
O7 W5 O67 154.1(5) . . ?
O45 W5 O6 95.1(5) . . ?
O24 W5 O6 164.4(4) . . ?
O7 W5 O6 85.0(5) . . ?
O67 W5 O6 80.4(5) . . ?
O45 W5 O68 175.1(5) . . ?
O24 W5 O68 79.9(4) . . ?
O7 W5 O68 73.5(4) . . ?
O67 W5 O68 84.1(4) . . ?
O6 W5 O68 85.8(4) . . ?
O45 W5 Er1 134.1(4) . . ?
O24 W5 Er1 34.8(3) . . ?
O7 W5 Er1 84.1(3) . . ?
O67 W5 Er1 89.4(4) . . ?
O6 W5 Er1 130.8(3) . . ?
O68 W5 Er1 45.1(3) . . ?
O43 W6 O18 100.4(6) . . ?
O43 W6 O29 99.0(6) . . ?
O18 W6 O29 96.2(5) . . ?
O43 W6 O20 101.2(6) . . ?
O18 W6 O20 94.5(5) . . ?
O29 W6 O20 155.0(5) . . ?
O43 W6 O46 95.4(6) . . ?
O18 W6 O46 163.9(5) . . ?
O29 W6 O46 84.1(5) . . ?
O20 W6 O46 79.5(5) . . ?
O43 W6 O1 173.4(5) . . ?
O18 W6 O1 80.6(4) . . ?
O29 W6 O1 74.4(4) . . ?
O20 W6 O1 85.3(4) . . ?
O46 W6 O1 84.1(4) . . ?
O43 W6 Er2 133.8(5) . . ?
O18 W6 Er2 34.1(3) . . ?
O29 W6 Er2 83.8(3) . . ?
O20 W6 Er2 92.7(3) . . ?
O46 W6 Er2 130.6(3) . . ?
O1 W6 Er2 46.5(3) . . ?
O43 W6 Na11 80.6(7) . . ?
O18 W6 Na11 137.4(7) . . ?
O29 W6 Na11 42.7(7) . . ?
O20 W6 Na11 127.4(7) . . ?
O46 W6 Na11 48.3(7) . . ?
O1 W6 Na11 94.2(6) . . ?
Er2 W6 Na11 123.9(6) . . ?
O36 W7 O19 105.6(5) . . ?
O36 W7 O5 102.9(5) . . ?
O19 W7 O5 95.8(5) . . ?
O36 W7 O64 97.7(5) . . ?
O19 W7 O64 91.5(5) . . ?
O5 W7 O64 155.3(5) . . ?
O36 W7 O12 92.3(5) . . ?
O19 W7 O12 161.4(5) . . ?
O5 W7 O12 84.4(5) . . ?
O64 W7 O12 81.3(5) . . ?
O36 W7 O61 162.0(5) . . ?
O19 W7 O61 89.8(5) . . ?
O5 W7 O61 84.2(4) . . ?
O64 W7 O61 72.3(4) . . ?
O12 W7 O61 71.7(4) . . ?
O36 W7 Na5 58.0(5) . . ?
O19 W7 Na5 105.8(4) . . ?
O5 W7 Na5 44.9(4) . . ?
O64 W7 Na5 152.9(4) . . ?
O12 W7 Na5 87.5(4) . . ?
O61 W7 Na5 127.1(3) . . ?
O50 W8 O6 102.2(6) . . ?
O50 W8 O12 100.4(5) . . ?
O6 W8 O12 95.3(5) . . ?
O50 W8 O76 100.1(5) . . ?
O6 W8 O76 86.1(5) . . ?
O12 W8 O76 158.7(5) . . ?
O50 W8 O66 100.0(6) . . ?
O6 W8 O66 156.5(5) . . ?
O12 W8 O66 88.2(5) . . ?
O76 W8 O66 82.5(5) . . ?
O50 W8 O61 171.1(5) . . ?
O6 W8 O61 85.6(5) . . ?
O12 W8 O61 74.4(4) . . ?
O76 W8 O61 84.5(4) . . ?
O66 W8 O61 73.0(5) . . ?
O50 W8 Na3 87.8(4) . . ?
O6 W8 Na3 127.7(4) . . ?
O12 W8 Na3 133.7(4) . . ?
O76 W8 Na3 41.7(4) . . ?
O66 W8 Na3 45.6(4) . . ?
O61 W8 Na3 90.8(3) . . ?
O48 W9 O15 100.6(6) . . ?
O48 W9 O3 101.7(6) . . ?
O15 W9 O3 96.0(6) . . ?
O48 W9 O25 100.2(7) . . ?
O15 W9 O25 91.8(6) . . ?
O3 W9 O25 154.9(5) . . ?
O48 W9 O9 95.9(6) . . ?
O15 W9 O9 162.7(5) . . ?
O3 W9 O9 85.4(5) . . ?
O25 W9 O9 80.3(5) . . ?
O48 W9 O27 175.1(6) . . ?
O15 W9 O27 79.4(5) . . ?
O3 W9 O27 73.5(4) . . ?
O25 W9 O27 84.6(5) . . ?
O9 W9 O27 84.5(4) . . ?
O48 W9 Er4 134.1(5) . . ?
O15 W9 Er4 33.9(4) . . ?
O3 W9 Er4 83.8(4) . . ?
O25 W9 Er4 89.7(4) . . ?
O9 W9 Er4 130.0(3) . . ?
O27 W9 Er4 45.6(3) . . ?
O52 W10 O26 103.4(6) . . ?
O52 W10 O28 103.3(6) . . ?
O26 W10 O28 95.6(6) . . ?
O52 W10 O35 97.9(5) . . ?
O26 W10 O35 91.2(6) . . ?
O28 W10 O35 155.5(5) . . ?
O52 W10 O42 94.0(6) . . ?
O26 W10 O42 161.7(5) . . ?
O28 W10 O42 85.9(5) . . ?
O35 W10 O42 80.5(5) . . ?
O52 W10 O22 164.8(6) . . ?
O26 W10 O22 88.8(5) . . ?
O28 W10 O22 84.1(5) . . ?
O35 W10 O22 72.5(4) . . ?
O42 W10 O22 73.2(4) . . ?
O44 W11 O37 106.1(6) . . ?
O44 W11 O21 104.5(6) . . ?
O37 W11 O21 96.4(5) . . ?
O44 W11 O33 95.5(5) . . ?
O37 W11 O33 91.1(5) . . ?
O21 W11 O33 155.7(5) . . ?
O44 W11 O23 91.3(5) . . ?
O37 W11 O23 161.8(5) . . ?
O21 W11 O23 84.0(5) . . ?
O33 W11 O23 81.8(5) . . ?
O44 W11 O4 161.5(6) . . ?
O37 W11 O4 89.1(5) . . ?
O21 W11 O4 83.8(5) . . ?
O33 W11 O4 73.2(4) . . ?
O23 W11 O4 72.9(4) . . ?
O31 W12 O46 104.5(6) . . ?
O31 W12 O42 99.3(6) . . ?
O46 W12 O42 95.4(6) . . ?
O31 W12 O16 98.7(6) . . ?
O46 W12 O16 156.0(6) . . ?
O42 W12 O16 86.8(5) . . ?
O31 W12 O11 100.9(6) . . ?
O46 W12 O11 86.6(5) . . ?
O42 W12 O11 158.5(5) . . ?
O16 W12 O11 83.0(5) . . ?
O31 W12 O22 169.9(5) . . ?
O46 W12 O22 84.5(5) . . ?
O42 W12 O22 75.1(5) . . ?
O16 W12 O22 72.9(5) . . ?
O11 W12 O22 83.8(5) . . ?
O31 W12 Na1 88.2(5) . . ?
O46 W12 Na1 129.7(4) . . ?
O42 W12 Na1 130.9(4) . . ?
O16 W12 Na1 44.2(4) . . ?
O11 W12 Na1 43.1(4) . . ?
O22 W12 Na1 89.3(3) . . ?
O31 W12 Na11 88.8(7) . . ?
O46 W12 Na11 45.5(6) . . ?
O42 W12 Na11 55.7(6) . . ?
O16 W12 Na11 142.5(6) . . ?
O11 W12 Na11 131.8(6) . . ?
O22 W12 Na11 94.7(6) . . ?
Na1 W12 Na11 173.2(5) . . ?
O47 W13 O9 103.8(6) . . ?
O47 W13 O23 101.5(6) . . ?
O9 W13 O23 93.4(6) . . ?
O47 W13 O2 99.2(6) . . ?
O9 W13 O2 86.1(6) . . ?
O23 W13 O2 158.8(5) . . ?
O47 W13 O14 99.3(6) . . ?
O9 W13 O14 155.5(5) . . ?
O23 W13 O14 89.8(5) . . ?
O2 W13 O14 82.3(5) . . ?
O47 W13 O4 171.5(5) . . ?
O9 W13 O4 83.8(5) . . ?
O23 W13 O4 74.0(4) . . ?
O2 W13 O4 84.9(5) . . ?
O14 W13 O4 73.7(5) . . ?
O47 W13 Na1 87.4(5) . . ?
O9 W13 Na1 128.0(4) . . ?
O23 W13 Na1 134.5(4) . . ?
O2 W13 Na1 41.9(4) . . ?
O14 W13 Na1 44.7(4) . . ?
O4 W13 Na1 90.8(3) . . ?
O47 W13 Na12 85.9(6) . 3_656 ?
O9 W13 Na12 50.2(5) . 3_656 ?
O23 W13 Na12 51.4(5) . 3_656 ?
O2 W13 Na12 135.5(5) . 3_656 ?
O14 W13 Na12 140.8(5) . 3_656 ?
O4 W13 Na12 96.4(4) . 3_656 ?
Na1 W13 Na12 172.1(3) . 3_656 ?
O41 W14 O20 101.9(6) . . ?
O41 W14 O11 101.6(6) . . ?
O20 W14 O11 86.3(5) . . ?
O41 W14 O33 99.7(6) . . ?
O20 W14 O33 91.2(5) . . ?
O11 W14 O33 158.6(5) . . ?
O41 W14 O14 100.3(7) . . ?
O20 W14 O14 157.4(5) . . ?
O11 W14 O14 84.8(5) . . ?
O33 W14 O14 89.6(5) . . ?
O41 W14 O4 170.9(5) . . ?
O20 W14 O4 83.8(5) . . ?
O11 W14 O4 85.8(5) . . ?
O33 W14 O4 72.9(4) . . ?
O14 W14 O4 74.8(5) . . ?
O41 W14 Na1 90.3(5) . . ?
O20 W14 Na1 130.3(4) . . ?
O11 W14 Na1 44.1(4) . . ?
O33 W14 Na1 134.4(4) . . ?
O14 W14 Na1 44.8(4) . . ?
O4 W14 Na1 91.4(3) . . ?
O49 W15 O25 101.6(6) . . ?
O49 W15 O2 101.4(6) . . ?
O25 W15 O2 87.5(6) . . ?
O49 W15 O35 97.9(6) . . ?
O25 W15 O35 91.6(6) . . ?
O2 W15 O35 160.5(5) . . ?
O49 W15 O16 100.5(6) . . ?
O25 W15 O16 157.7(5) . . ?
O2 W15 O16 86.5(5) . . ?
O35 W15 O16 87.1(5) . . ?
O49 W15 O22 169.6(5) . . ?
O25 W15 O22 83.5(5) . . ?
O2 W15 O22 87.8(5) . . ?
O35 W15 O22 72.7(5) . . ?
O16 W15 O22 74.9(5) . . ?
O49 W15 Na1 89.9(5) . . ?
O25 W15 Na1 131.1(4) . . ?
O2 W15 Na1 43.6(4) . . ?
O35 W15 Na1 134.1(4) . . ?
O16 W15 Na1 47.1(4) . . ?
O22 W15 Na1 93.6(3) . . ?
O59 W16 O67 100.6(6) . . ?
O59 W16 O57 97.6(6) . . ?
O67 W16 O57 90.9(5) . . ?
O59 W16 O53 101.6(6) . . ?
O67 W16 O53 157.7(5) . . ?
O57 W16 O53 87.6(5) . . ?
O59 W16 O76 101.2(6) . . ?
O67 W16 O76 87.3(5) . . ?
O57 W16 O76 161.2(5) . . ?
O53 W16 O76 87.1(5) . . ?
O59 W16 O60 170.8(5) . . ?
O67 W16 O60 83.0(5) . . ?
O57 W16 O60 73.8(4) . . ?
O53 W16 O60 75.2(5) . . ?
O76 W16 O60 87.4(4) . . ?
O59 W16 Na3 89.8(5) . . ?
O67 W16 Na3 131.6(4) . . ?
O57 W16 Na3 134.8(4) . . ?
O53 W16 Na3 47.3(4) . . ?
O76 W16 Na3 44.3(4) . . ?
O60 W16 Na3 94.0(3) . . ?
O65 W17 O55 105.0(6) . . ?
O65 W17 O63 103.0(5) . . ?
O55 W17 O63 95.6(5) . . ?
O65 W17 O57 98.5(5) . . ?
O55 W17 O57 91.1(5) . . ?
O63 W17 O57 154.9(5) . . ?
O65 W17 O72 93.0(6) . . ?
O55 W17 O72 161.4(5) . . ?
O63 W17 O72 84.5(5) . . ?
O57 W17 O72 81.5(5) . . ?
O65 W17 O60 164.2(6) . . ?
O55 W17 O60 88.4(5) . . ?
O63 W17 O60 83.6(4) . . ?
O57 W17 O60 72.5(4) . . ?
O72 W17 O60 73.1(4) . . ?
O65 W17 Na8 85.9(4) . . ?
O55 W17 Na8 136.5(4) . . ?
O63 W17 Na8 41.1(4) . . ?
O57 W17 Na8 129.5(4) . . ?
O72 W17 Na8 48.0(4) . . ?
O60 W17 Na8 90.1(3) . . ?
O71 W18 O70 100.5(6) . . ?
O71 W18 O58 99.5(6) . . ?
O70 W18 O58 96.1(6) . . ?
O71 W18 O54 101.2(6) . . ?
O70 W18 O54 94.3(5) . . ?
O58 W18 O54 154.6(4) . . ?
O71 W18 O73 93.2(5) . . ?
O70 W18 O73 166.0(4) . . ?
O58 W18 O73 84.1(5) . . ?
O54 W18 O73 80.4(4) . . ?
O71 W18 O69 172.7(5) . . ?
O70 W18 O69 80.9(4) . . ?
O58 W18 O69 73.2(4) . . ?
O54 W18 O69 85.8(4) . . ?
O73 W18 O69 85.9(4) . . ?
O71 W18 Er3 134.3(5) . . ?
O70 W18 Er3 34.4(3) . . ?
O58 W18 Er3 83.8(4) . . ?
O54 W18 Er3 92.0(3) . . ?
O73 W18 Er3 132.3(3) . . ?
O69 W18 Er3 46.5(3) . . ?
O71 W18 Na8 85.1(4) . . ?
O70 W18 Na8 140.1(4) . . ?
O58 W18 Na8 44.3(4) . . ?
O54 W18 Na8 123.6(3) . . ?
O73 W18 Na8 43.2(3) . . ?
O69 W18 Na8 89.3(3) . . ?
Er3 W18 Na8 122.91(14) . . ?
O62 W19 O54 101.2(5) . . ?
O62 W19 O56 100.5(5) . . ?
O54 W19 O56 86.2(5) . . ?
O62 W19 O64 99.9(5) . . ?
O54 W19 O64 90.1(5) . . ?
O56 W19 O64 159.6(5) . . ?
O62 W19 O66 101.1(6) . . ?
O54 W19 O66 157.5(5) . . ?
O56 W19 O66 86.9(5) . . ?
O64 W19 O66 88.9(5) . . ?
O62 W19 O61 171.2(4) . . ?
O54 W19 O61 83.9(4) . . ?
O56 W19 O61 86.9(4) . . ?
O64 W19 O61 72.8(4) . . ?
O66 W19 O61 74.3(5) . . ?
O62 W19 Na3 90.3(5) . . ?
O54 W19 Na3 131.4(4) . . ?
O56 W19 Na3 45.1(4) . . ?
O64 W19 Na3 134.6(4) . . ?
O66 W19 Na3 45.7(4) . . ?
O61 W19 Na3 91.6(3) . . ?
O74 W20 O72 100.4(6) . . ?
O74 W20 O73 103.9(6) . . ?
O72 W20 O73 94.5(5) . . ?
O74 W20 O56 99.9(5) . . ?
O72 W20 O56 159.2(5) . . ?
O73 W20 O56 85.4(5) . . ?
O74 W20 O53 98.5(6) . . ?
O72 W20 O53 87.4(5) . . ?
O73 W20 O53 156.8(5) . . ?
O56 W20 O53 84.8(5) . . ?
O74 W20 O60 170.1(5) . . ?
O72 W20 O60 75.3(4) . . ?
O73 W20 O60 85.4(4) . . ?
O56 W20 O60 84.0(4) . . ?
O53 W20 O60 72.6(5) . . ?
O74 W20 Na8 92.0(5) . . ?
O72 W20 Na8 50.5(4) . . ?
O73 W20 Na8 48.0(4) . . ?
O56 W20 Na8 133.4(4) . . ?
O53 W20 Na8 137.8(4) . . ?
O60 W20 Na8 91.9(3) . . ?
O74 W20 Na3 86.8(5) . . ?
O72 W20 Na3 131.7(4) . . ?
O73 W20 Na3 130.4(4) . . ?
O56 W20 Na3 45.0(4) . . ?
O53 W20 Na3 44.4(4) . . ?
O60 W20 Na3 89.5(3) . . ?
Na8 W20 Na3 177.7(2) . . ?
O32 Er1 O39 99.6(4) . . ?
O32 Er1 O24 144.6(4) . . ?
O39 Er1 O24 83.1(4) . . ?
O32 Er1 O55 75.0(4) . . ?
O39 Er1 O55 147.8(4) . . ?
O24 Er1 O55 84.1(4) . . ?
O32 Er1 O8 80.0(4) . . ?
O39 Er1 O8 73.6(4) . . ?
O24 Er1 O8 133.3(4) . . ?
O55 Er1 O8 134.2(4) . . ?
O32 Er1 OW10 112.9(4) . . ?
O39 Er1 OW10 132.5(4) . . ?
O24 Er1 OW10 88.8(4) . . ?
O55 Er1 OW10 76.4(5) . . ?
O8 Er1 OW10 78.9(4) . . ?
O32 Er1 O68 79.9(4) . . ?
O39 Er1 O68 69.0(4) . . ?
O24 Er1 O68 68.1(4) . . ?
O55 Er1 O68 78.8(4) . . ?
O8 Er1 O68 133.4(4) . . ?
OW10 Er1 O68 147.6(5) . . ?
O32 Er1 W5 120.0(3) . . ?
O39 Er1 W5 73.9(3) . . ?
O24 Er1 W5 26.8(3) . . ?
O55 Er1 W5 81.5(3) . . ?
O8 Er1 W5 144.2(3) . . ?
OW10 Er1 W5 113.7(4) . . ?
O68 Er1 W5 41.3(2) . . ?
O32 Er1 W1 88.3(3) . . ?
O39 Er1 W1 28.3(3) . . ?
O24 Er1 W1 77.5(3) . . ?
O55 Er1 W1 119.7(3) . . ?
O8 Er1 W1 96.9(3) . . ?
OW10 Er1 W1 156.9(3) . . ?
O68 Er1 W1 41.0(3) . . ?
W5 Er1 W1 57.80(2) . . ?
O32 Er1 Er2 99.1(3) . . ?
O39 Er1 Er2 38.8(3) . . ?
O24 Er1 Er2 104.2(3) . . ?
O55 Er1 Er2 171.1(3) . . ?
O8 Er1 Er2 37.1(2) . . ?
OW10 Er1 Er2 100.3(4) . . ?
O68 Er1 Er2 107.0(3) . . ?
W5 Er1 Er2 107.34(3) . . ?
W1 Er1 Er2 66.02(2) . . ?
O34 Er2 O8 98.5(4) . . ?
O34 Er2 O18 140.9(5) . . ?
O8 Er2 O18 83.4(4) . . ?
O34 Er2 O37 73.7(4) . . ?
O8 Er2 O37 143.1(4) . . ?
O18 Er2 O37 81.6(4) . . ?
O34 Er2 O39 76.8(4) . . ?
O8 Er2 O39 73.3(4) . . ?
O18 Er2 O39 139.1(4) . . ?
O37 Er2 O39 135.7(4) . . ?
O34 Er2 OW25 103.5(4) . . ?
O8 Er2 OW25 142.0(5) . . ?
O18 Er2 OW25 97.8(5) . . ?
O37 Er2 OW25 73.6(5) . . ?
O39 Er2 OW25 82.1(4) . . ?
O34 Er2 OW22 142.1(5) . . ?
O8 Er2 OW22 71.8(4) . . ?
O18 Er2 OW22 75.8(5) . . ?
O37 Er2 OW22 135.1(4) . . ?
O39 Er2 OW22 65.3(4) . . ?
OW25 Er2 OW22 71.8(5) . . ?
O34 Er2 O1 77.6(4) . . ?
O8 Er2 O1 67.8(4) . . ?
O18 Er2 O1 67.0(4) . . ?
O37 Er2 O1 75.3(4) . . ?
O39 Er2 O1 128.9(4) . . ?
OW25 Er2 O1 147.1(5) . . ?
OW22 Er2 O1 127.0(4) . . ?
O34 Er2 W6 117.2(3) . . ?
O8 Er2 W6 73.3(3) . . ?
O18 Er2 W6 26.2(3) . . ?
O37 Er2 W6 78.5(3) . . ?
O39 Er2 W6 145.3(3) . . ?
OW25 Er2 W6 120.9(4) . . ?
OW22 Er2 W6 95.6(3) . . ?
O1 Er2 W6 40.8(2) . . ?
O34 Er2 W4 87.1(3) . . ?
O8 Er2 W4 27.3(3) . . ?
O18 Er2 W4 77.0(3) . . ?
O37 Er2 W4 116.0(3) . . ?
O39 Er2 W4 94.5(3) . . ?
OW25 Er2 W4 167.7(3) . . ?
OW22 Er2 W4 96.0(3) . . ?
O1 Er2 W4 40.8(3) . . ?
W6 Er2 W4 57.31(2) . . ?
O34 Er2 Er1 96.5(3) . . ?
O8 Er2 Er1 37.8(3) . . ?
O18 Er2 Er1 107.4(3) . . ?
O37 Er2 Er1 170.2(3) . . ?
O39 Er2 Er1 37.7(3) . . ?
OW25 Er2 Er1 108.3(4) . . ?
OW22 Er2 Er1 53.0(3) . . ?
O1 Er2 Er1 104.1(3) . . ?
W6 Er2 Er1 107.58(3) . . ?
W4 Er2 Er1 63.53(2) . . ?
O17 Er3 O75 98.2(4) . . ?
O17 Er3 O70 141.0(5) . . ?
O75 Er3 O70 82.9(4) . . ?
O17 Er3 O19 74.0(4) . . ?
O75 Er3 O19 143.8(4) . . ?
O70 Er3 O19 82.3(4) . . ?
O17 Er3 OW28 103.9(5) . . ?
O75 Er3 OW28 141.6(5) . . ?
O70 Er3 OW28 98.3(5) . . ?
O19 Er3 OW28 73.3(5) . . ?
O17 Er3 O13 75.7(4) . . ?
O75 Er3 O13 74.7(4) . . ?
O70 Er3 O13 140.1(4) . . ?
O19 Er3 O13 133.5(4) . . ?
OW28 Er3 O13 80.8(5) . . ?
O17 Er3 O69 78.1(4) . . ?
O75 Er3 O69 66.8(4) . . ?
O70 Er3 O69 66.5(4) . . ?
O19 Er3 O69 77.1(4) . . ?
OW28 Er3 O69 148.4(5) . . ?
O13 Er3 O69 129.0(4) . . ?
O17 Er3 OW27 140.6(5) . . ?
O75 Er3 OW27 69.0(4) . . ?
O70 Er3 OW27 76.3(4) . . ?
O19 Er3 OW27 137.6(4) . . ?
OW28 Er3 OW27 74.1(5) . . ?
O13 Er3 OW27 65.0(4) . . ?
O69 Er3 OW27 124.4(4) . . ?
O17 Er3 W18 116.9(3) . . ?
O75 Er3 W18 73.0(3) . . ?
O70 Er3 W18 26.2(3) . . ?
O19 Er3 W18 79.3(3) . . ?
OW28 Er3 W18 121.3(5) . . ?
O13 Er3 W18 146.7(3) . . ?
O69 Er3 W18 40.3(2) . . ?
OW27 Er3 W18 95.4(3) . . ?
O17 Er3 W3 87.1(3) . . ?
O75 Er3 W3 26.7(3) . . ?
O70 Er3 W3 76.6(3) . . ?
O19 Er3 W3 117.3(3) . . ?
OW28 Er3 W3 166.9(4) . . ?
O13 Er3 W3 95.3(3) . . ?
O69 Er3 W3 40.3(3) . . ?
OW27 Er3 W3 92.9(3) . . ?
W18 Er3 W3 57.24(2) . . ?
O17 Er3 Er4 96.3(3) . . ?
O75 Er3 Er4 39.1(3) . . ?
O70 Er3 Er4 107.6(3) . . ?
O19 Er3 Er4 169.8(3) . . ?
OW28 Er3 Er4 106.8(4) . . ?
O13 Er3 Er4 38.2(3) . . ?
O69 Er3 Er4 104.3(3) . . ?
OW27 Er3 Er4 49.8(3) . . ?
W18 Er3 Er4 108.48(3) . . ?
W3 Er3 Er4 64.30(2) . . ?
O10 Er4 O15 142.9(5) . . ?
O10 Er4 O13 97.7(4) . . ?
O15 Er4 O13 83.7(4) . . ?
O10 Er4 O26 75.1(4) . . ?
O15 Er4 O26 83.7(5) . . ?
O13 Er4 O26 147.0(4) . . ?
O10 Er4 OW11 112.5(5) . . ?
O15 Er4 OW11 90.0(5) . . ?
O13 Er4 OW11 135.9(5) . . ?
O26 Er4 OW11 74.4(5) . . ?
O10 Er4 O75 78.6(4) . . ?
O15 Er4 O75 136.3(4) . . ?
O13 Er4 O75 75.3(4) . . ?
O26 Er4 O75 132.2(4) . . ?
OW11 Er4 O75 79.9(4) . . ?
O10 Er4 O27 78.9(4) . . ?
O15 Er4 O27 67.1(4) . . ?
O13 Er4 O27 68.1(4) . . ?
O26 Er4 O27 78.9(4) . . ?
OW11 Er4 O27 146.5(4) . . ?
O75 Er4 O27 133.6(4) . . ?
O10 Er4 OW27 142.0(4) . . ?
O15 Er4 OW27 71.2(4) . . ?
O13 Er4 OW27 63.3(4) . . ?
O26 Er4 OW27 138.6(4) . . ?
OW11 Er4 OW27 73.3(4) . . ?
O75 Er4 OW27 65.2(4) . . ?
O27 Er4 OW27 117.9(4) . . ?
O10 Er4 W2 87.2(3) . . ?
O15 Er4 W2 77.1(3) . . ?
O13 Er4 W2 27.4(3) . . ?
O26 Er4 W2 119.7(3) . . ?
OW11 Er4 W2 159.0(4) . . ?
O75 Er4 W2 97.9(2) . . ?
O27 Er4 W2 40.9(3) . . ?
OW27 Er4 W2 86.7(3) . . ?
O10 Er4 W9 118.8(3) . . ?
O15 Er4 W9 26.1(3) . . ?
O13 Er4 W9 74.1(3) . . ?
O26 Er4 W9 81.3(3) . . ?
OW11 Er4 W9 113.9(4) . . ?
O75 Er4 W9 146.5(2) . . ?
O27 Er4 W9 41.1(2) . . ?
OW27 Er4 W9 88.8(3) . . ?
W2 Er4 W9 57.86(2) . . ?
O10 Er4 Er3 97.8(3) . . ?
O15 Er4 Er3 106.1(3) . . ?
O13 Er4 Er3 40.1(3) . . ?
O26 Er4 Er3 169.7(3) . . ?
OW11 Er4 Er3 102.2(4) . . ?
O75 Er4 Er3 37.8(2) . . ?
O27 Er4 Er3 107.4(3) . . ?
OW27 Er4 Er3 45.9(3) . . ?
W2 Er4 Er3 66.61(2) . . ?
W9 Er4 Er3 108.81(3) . . ?
OW15 Na1 O59 90.6(10) . 4_665 ?
OW15 Na1 O2 159.0(11) . . ?
O59 Na1 O2 110.4(5) 4_665 . ?
OW15 Na1 OW33 90.7(14) . . ?
O59 Na1 OW33 76.7(10) 4_665 . ?
O2 Na1 OW33 94.5(11) . . ?
OW15 Na1 O11 90.3(11) . . ?
O59 Na1 O11 132.9(6) 4_665 . ?
O2 Na1 O11 75.3(5) . . ?
OW33 Na1 O11 150.3(10) . . ?
OW15 Na1 O14 97.6(10) . . ?
O59 Na1 O14 164.0(6) 4_665 . ?
O2 Na1 O14 62.2(5) . . ?
OW33 Na1 O14 89.4(10) . . ?
O11 Na1 O14 61.1(4) . . ?
OW15 Na1 O16 122.7(10) . . ?
O59 Na1 O16 79.3(5) 4_665 . ?
O2 Na1 O16 63.5(5) . . ?
OW33 Na1 O16 138.7(10) . . ?
O11 Na1 O16 61.2(4) . . ?
O14 Na1 O16 107.3(6) . . ?
OW15 Na1 W15 156.3(10) . . ?
O59 Na1 W15 87.2(4) 4_665 . ?
O2 Na1 W15 32.5(3) . . ?
OW33 Na1 W15 111.7(10) . . ?
O11 Na1 W15 74.2(4) . . ?
O14 Na1 W15 90.7(4) . . ?
O16 Na1 W15 33.8(3) . . ?
OW15 Na1 W14 85.2(10) . . ?
O59 Na1 W14 163.4(5) 4_665 . ?
O2 Na1 W14 74.6(4) . . ?
OW33 Na1 W14 119.3(10) . . ?
O11 Na1 W14 31.4(3) . . ?
O14 Na1 W14 32.3(3) . . ?
O16 Na1 W14 89.5(4) . . ?
W15 Na1 W14 90.2(2) . . ?
OW15 Na1 W13 129.6(9) . . ?
O59 Na1 W13 134.7(5) 4_665 . ?
O2 Na1 W13 32.2(3) . . ?
OW33 Na1 W13 82.0(10) . . ?
O11 Na1 W13 74.6(4) . . ?
O14 Na1 W13 33.0(3) . . ?
O16 Na1 W13 91.8(4) . . ?
W15 Na1 W13 64.23(18) . . ?
W14 Na1 W13 57.14(15) . . ?
OW15 Na1 W12 100.1(10) . . ?
O59 Na1 W12 102.1(4) 4_665 . ?
O2 Na1 W12 75.7(4) . . ?
OW33 Na1 W12 169.2(10) . . ?
O11 Na1 W12 31.9(3) . . ?
O14 Na1 W12 90.0(4) . . ?
O16 Na1 W12 32.2(3) . . ?
W15 Na1 W12 57.50(16) . . ?
W14 Na1 W12 63.03(16) . . ?
W13 Na1 W12 91.6(2) . . ?
OW15 Na1 Na9 138.3(11) . 4_665 ?
O59 Na1 Na9 72.2(6) 4_665 4_665 ?
O2 Na1 Na9 54.2(6) . 4_665 ?
OW33 Na1 Na9 48.9(10) . 4_665 ?
O11 Na1 Na9 129.4(6) . 4_665 ?
O14 Na1 Na9 92.7(5) . 4_665 ?
O16 Na1 Na9 91.8(5) . 4_665 ?
W15 Na1 Na9 62.9(5) . 4_665 ?
W14 Na1 Na9 120.8(5) . 4_665 ?
W13 Na1 Na9 63.7(4) . 4_665 ?
W12 Na1 Na9 120.3(5) . 4_665 ?
OW5 Na2 OW3 130.5(10) . . ?
OW5 Na2 O50 75.8(6) . . ?
OW3 Na2 O50 151.8(10) . . ?
OW5 Na2 OW4 80.7(7) . . ?
OW3 Na2 OW4 86.6(8) . . ?
O50 Na2 OW4 88.6(7) . . ?
OW5 Na2 OW2 147.0(10) . . ?
OW3 Na2 OW2 80.6(10) . . ?
O50 Na2 OW2 76.9(8) . . ?
OW4 Na2 OW2 116.8(8) . . ?
OW5 Na2 O44 81.4(6) . 3_556 ?
OW3 Na2 O44 85.5(8) . 3_556 ?
O50 Na2 O44 111.9(6) . 3_556 ?
OW4 Na2 O44 148.4(8) . 3_556 ?
OW2 Na2 O44 92.0(6) . 3_556 ?
OW5 Na2 Na4 41.3(5) . 3_556 ?
OW3 Na2 Na4 118.1(9) . 3_556 ?
O50 Na2 Na4 88.1(5) . 3_556 ?
OW4 Na2 Na4 120.6(6) . 3_556 ?
OW2 Na2 Na4 120.0(7) . 3_556 ?
O44 Na2 Na4 41.2(4) 3_556 3_556 ?
OW21 Na3 O49 85.0(12) . 4_566 ?
OW21 Na3 O76 163.2(13) . . ?
O49 Na3 O76 110.4(6) 4_566 . ?
OW21 Na3 OW4 87.2(13) . . ?
O49 Na3 OW4 81.6(6) 4_566 . ?
O76 Na3 OW4 101.5(6) . . ?
OW21 Na3 O53 116.9(12) . . ?
O49 Na3 O53 76.2(5) 4_566 . ?
O76 Na3 O53 62.9(4) . . ?
OW4 Na3 O53 145.0(6) . . ?
OW21 Na3 O56 90.4(13) . . ?
O49 Na3 O56 129.1(6) 4_566 . ?
O76 Na3 O56 74.7(5) . . ?
OW4 Na3 O56 148.9(6) . . ?
O53 Na3 O56 61.2(4) . . ?
OW21 Na3 O66 105.2(12) . . ?
O49 Na3 O66 167.0(6) 4_566 . ?
O76 Na3 O66 60.7(4) . . ?
OW4 Na3 O66 90.8(6) . . ?
O53 Na3 O66 105.3(6) . . ?
O56 Na3 O66 60.0(4) . . ?
OW21 Na3 W16 150.0(12) . . ?
O49 Na3 W16 85.3(5) 4_566 . ?
O76 Na3 W16 32.7(3) . . ?
OW4 Na3 W16 119.3(6) . . ?
O53 Na3 W16 33.1(3) . . ?
O56 Na3 W16 74.1(4) . . ?
O66 Na3 W16 89.3(4) . . ?
OW21 Na3 W19 90.3(12) . . ?
O49 Na3 W19 159.3(5) 4_566 . ?
O76 Na3 W19 72.9(4) . . ?
OW4 Na3 W19 118.3(5) . . ?
O53 Na3 W19 88.2(4) . . ?
O56 Na3 W19 30.6(3) . . ?
O66 Na3 W19 31.7(3) . . ?
W16 Na3 W19 88.9(3) . . ?
OW21 Na3 W8 137.1(11) . . ?
O49 Na3 W8 135.8(5) 4_566 . ?
O76 Na3 W8 31.3(3) . . ?
OW4 Na3 W8 87.0(5) . . ?
O53 Na3 W8 90.5(4) . . ?
O56 Na3 W8 73.9(3) . . ?
O66 Na3 W8 32.4(3) . . ?
W16 Na3 W8 63.7(2) . . ?
W19 Na3 W8 56.24(15) . . ?
OW21 Na3 W20 96.5(12) . . ?
O49 Na3 W20 98.1(5) 4_566 . ?
O76 Na3 W20 75.1(4) . . ?
OW4 Na3 W20 176.2(6) . . ?
O53 Na3 W20 32.0(3) . . ?
O56 Na3 W20 32.1(3) . . ?
O66 Na3 W20 88.8(4) . . ?
W16 Na3 W20 56.95(18) . . ?
W19 Na3 W20 62.40(18) . . ?
W8 Na3 W20 90.7(3) . . ?
OW7 Na4 O44 96.9(7) . . ?
OW7 Na4 OW5 173.1(8) . 3_556 ?
O44 Na4 OW5 86.2(6) . 3_556 ?
OW7 Na4 OW8 89.6(8) . . ?
O44 Na4 OW8 167.6(7) . . ?
OW5 Na4 OW8 88.6(7) 3_556 . ?
OW7 Na4 O31 90.6(8) . 2_545 ?
O44 Na4 O31 90.5(6) . 2_545 ?
OW5 Na4 O31 83.1(6) 3_556 2_545 ?
OW8 Na4 O31 100.0(7) . 2_545 ?
OW7 Na4 OW6 93.9(8) . . ?
O44 Na4 OW6 84.1(6) . . ?
OW5 Na4 OW6 92.5(7) 3_556 . ?
OW8 Na4 OW6 84.9(7) . . ?
O31 Na4 OW6 173.3(7) 2_545 . ?
OW7 Na4 Na14 44.8(8) . . ?
O44 Na4 Na14 141.4(7) . . ?
OW5 Na4 Na14 132.4(7) 3_556 . ?
OW8 Na4 Na14 44.9(7) . . ?
O31 Na4 Na14 94.4(7) 2_545 . ?
OW6 Na4 Na14 92.3(8) . . ?
OW7 Na4 Na2 143.6(6) . 3_556 ?
O44 Na4 Na2 47.0(4) . 3_556 ?
OW5 Na4 Na2 40.4(4) 3_556 3_556 ?
OW8 Na4 Na2 125.0(6) . 3_556 ?
O31 Na4 Na2 93.5(5) 2_545 3_556 ?
OW6 Na4 Na2 79.9(5) . 3_556 ?
Na14 Na4 Na2 168.3(7) . 3_556 ?
OW23 Na5 OW9 94.7(8) . . ?
OW23 Na5 O51 81.3(6) . . ?
OW9 Na5 O51 155.6(10) . . ?
OW23 Na5 O45 94.7(8) . 3_556 ?
OW9 Na5 O45 78.3(8) . 3_556 ?
O51 Na5 O45 78.0(5) . 3_556 ?
OW23 Na5 Na6 172.5(8) . 3_556 ?
OW9 Na5 Na6 90.2(8) . 3_556 ?
O51 Na5 Na6 96.5(5) . 3_556 ?
O45 Na5 Na6 91.9(5) 3_556 3_556 ?
OW23 Na5 O5 102.8(7) . . ?
OW9 Na5 O5 139.8(10) . . ?
O51 Na5 O5 64.1(4) . . ?
O45 Na5 O5 134.6(5) 3_556 . ?
Na6 Na5 O5 69.8(5) 3_556 . ?
OW23 Na5 W1 93.3(6) . . ?
OW9 Na5 W1 171.8(8) . . ?
O51 Na5 W1 28.5(3) . . ?
O45 Na5 W1 102.7(4) 3_556 . ?
Na6 Na5 W1 81.7(4) 3_556 . ?
O5 Na5 W1 35.7(3) . . ?
OW23 Na5 W7 92.4(7) . . ?
OW9 Na5 W7 114.7(9) . . ?
O51 Na5 W7 89.6(4) . . ?
O45 Na5 W7 164.6(4) 3_556 . ?
Na6 Na5 W7 80.3(4) 3_556 . ?
O5 Na5 W7 30.1(3) . . ?
W1 Na5 W7 63.26(16) . . ?
Na5 Na6 O7 91.3(6) 3_556 . ?
Na5 Na6 OW25 150.0(7) 3_556 . ?
O7 Na6 OW25 101.1(5) . . ?
Na5 Na6 O5 55.2(4) 3_556 3_556 ?
O7 Na6 O5 122.5(6) . 3_556 ?
OW25 Na6 O5 131.9(6) . 3_556 ?
O58 Na7 OW11 102.7(6) . . ?
O58 Na7 O18 125.4(7) . 4_666 ?
OW11 Na7 O18 111.3(7) . 4_666 ?
OW12 Na8 O63 131.4(8) . . ?
OW12 Na8 OW18 93.7(9) . 2_556 ?
O63 Na8 OW18 78.1(6) . 2_556 ?
OW12 Na8 O36 82.6(6) . 2_556 ?
O63 Na8 O36 140.5(5) . 2_556 ?
OW18 Na8 O36 80.5(7) 2_556 2_556 ?
OW12 Na8 O73 112.0(7) . . ?
O63 Na8 O73 74.2(4) . . ?
OW18 Na8 O73 150.6(6) 2_556 . ?
O36 Na8 O73 115.6(5) 2_556 . ?
OW12 Na8 O58 78.0(5) . . ?
O63 Na8 O58 63.1(4) . . ?
OW18 Na8 O58 114.0(7) 2_556 . ?
O36 Na8 O58 156.3(5) 2_556 . ?
O73 Na8 O58 61.0(4) . . ?
OW12 Na8 O72 164.9(9) . . ?
O63 Na8 O72 62.4(4) . . ?
OW18 Na8 O72 95.6(7) 2_556 . ?
O36 Na8 O72 87.3(5) 2_556 . ?
O73 Na8 O72 62.7(4) . . ?
O58 Na8 O72 108.7(4) . . ?
OW12 Na8 W20 137.4(8) . . ?
O63 Na8 W20 73.3(3) . . ?
OW18 Na8 W20 128.1(6) 2_556 . ?
O36 Na8 W20 95.0(4) 2_556 . ?
O73 Na8 W20 32.5(3) . . ?
O58 Na8 W20 90.1(3) . . ?
O72 Na8 W20 32.5(3) . . ?
OW12 Na8 W17 158.9(9) . . ?
O63 Na8 W17 29.3(3) . . ?
OW18 Na8 W17 75.6(5) 2_556 . ?
O36 Na8 W17 112.7(4) 2_556 . ?
O73 Na8 W17 75.4(3) . . ?
O58 Na8 W17 89.7(3) . . ?
O72 Na8 W17 36.1(3) . . ?
W20 Na8 W17 58.48(12) . . ?
OW12 Na8 W3 99.4(6) . . ?
O63 Na8 W3 33.2(3) . . ?
OW18 Na8 W3 86.9(6) 2_556 . ?
O36 Na8 W3 167.4(4) 2_556 . ?
O73 Na8 W3 75.4(3) . . ?
O58 Na8 W3 33.8(3) . . ?
O72 Na8 W3 92.9(3) . . ?
W20 Na8 W3 91.86(15) . . ?
W17 Na8 W3 62.48(13) . . ?
OW12 Na8 W18 87.4(5) . . ?
O63 Na8 W18 73.4(3) . . ?
OW18 Na8 W18 142.6(7) 2_556 . ?
O36 Na8 W18 136.5(4) 2_556 . ?
O73 Na8 W18 33.2(3) . . ?
O58 Na8 W18 30.0(3) . . ?
O72 Na8 W18 92.3(3) . . ?
W20 Na8 W18 65.24(13) . . ?
W17 Na8 W18 90.30(15) . . ?
W3 Na8 W18 56.15(11) . . ?
OW12 Na8 Na13 84.4(9) . . ?
O63 Na8 Na13 65.1(5) . . ?
OW18 Na8 Na13 29.5(7) 2_556 . ?
O36 Na8 Na13 107.0(5) 2_556 . ?
O73 Na8 Na13 135.7(5) . . ?
O58 Na8 Na13 84.7(5) . . ?
O72 Na8 Na13 109.3(5) . . ?
W20 Na8 Na13 135.6(4) . . ?
W17 Na8 Na13 77.4(4) . . ?
W3 Na8 Na13 61.1(4) . . ?
W18 Na8 Na13 114.1(5) . . ?
OW1 Na9 O53 99.9(11) . . ?
OW1 Na9 OW33 99.2(15) . 4_566 ?
O53 Na9 OW33 85.0(11) . 4_566 ?
OW1 Na9 O49 151.7(12) . 4_566 ?
O53 Na9 O49 64.9(7) . 4_566 ?
OW33 Na9 O49 102.8(11) 4_566 4_566 ?
OW1 Na9 Na1 138.3(12) . 4_566 ?
O53 Na9 Na1 81.2(6) . 4_566 ?
OW33 Na9 Na1 39.1(9) 4_566 4_566 ?
O49 Na9 Na1 65.8(6) 4_566 4_566 ?
OW20 Na10 O29 109.2(11) 4_565 . ?
OW20 Na10 OW10 98.1(12) 4_565 . ?
O29 Na10 OW10 96.5(6) . . ?
OW20 Na10 O70 106.5(10) 4_565 4_565 ?
O29 Na10 O70 129.6(7) . 4_565 ?
OW10 Na10 O70 112.7(7) . 4_565 ?
OW20 Na10 Na11 75.2(12) 4_565 . ?
O29 Na10 Na11 38.5(5) . . ?
OW10 Na10 Na11 119.1(7) . . ?
O70 Na10 Na11 127.5(8) 4_565 . ?
OW26 Na11 O29 157(2) . . ?
OW26 Na11 O46 110(2) . . ?
O29 Na11 O46 60.1(8) . . ?
OW26 Na11 O28 95.6(18) . . ?
O29 Na11 O28 61.2(8) . . ?
O46 Na11 O28 67.3(8) . . ?
OW26 Na11 O42 58.9(16) . . ?
O29 Na11 O42 101.1(10) . . ?
O46 Na11 O42 56.0(7) . . ?
O28 Na11 O42 55.1(7) . . ?
OW26 Na11 W6 144(2) . . ?
O29 Na11 W6 30.2(5) . . ?
O46 Na11 W6 34.3(5) . . ?
O28 Na11 W6 71.8(7) . . ?
O42 Na11 W6 87.4(8) . . ?
OW26 Na11 W4 126.4(19) . . ?
O29 Na11 W4 32.7(5) . . ?
O46 Na11 W4 71.7(8) . . ?
O28 Na11 W4 33.1(5) . . ?
O42 Na11 W4 85.7(8) . . ?
W6 Na11 W4 55.8(5) . . ?
OW26 Na11 W12 81.1(18) . . ?
O29 Na11 W12 85.7(9) . . ?
O46 Na11 W12 28.5(5) . . ?
O28 Na11 W12 66.5(7) . . ?
O42 Na11 W12 30.2(4) . . ?
W6 Na11 W12 62.7(5) . . ?
W4 Na11 W12 86.1(7) . . ?
OW26 Na11 Na10 156(2) . . ?
O29 Na11 Na10 41.9(6) . . ?
O46 Na11 Na10 94.8(9) . . ?
O28 Na11 Na10 94.9(10) . . ?
O42 Na11 Na10 143.0(10) . . ?
W6 Na11 Na10 60.6(6) . . ?
W4 Na11 Na10 61.9(6) . . ?
W12 Na11 Na10 123.3(8) . . ?
OW7 Na12 O48 80.9(7) 3_656 . ?
OW7 Na12 O21 68.7(7) 3_656 3_656 ?
O48 Na12 O21 131.0(9) . 3_656 ?
OW7 Na12 O3 93.9(8) 3_656 3_656 ?
O48 Na12 O3 90.6(7) . 3_656 ?
O21 Na12 O3 55.7(5) 3_656 3_656 ?
OW7 Na12 O9 132.2(9) 3_656 3_656 ?
O48 Na12 O9 128.2(7) . 3_656 ?
O21 Na12 O9 63.7(5) 3_656 3_656 ?
O3 Na12 O9 55.1(5) 3_656 3_656 ?
OW7 Na12 O23 99.4(7) 3_656 3_656 ?
O48 Na12 O23 173.8(9) . 3_656 ?
O21 Na12 O23 54.2(5) 3_656 3_656 ?
O3 Na12 O23 95.6(6) 3_656 3_656 ?
O9 Na12 O23 55.7(5) 3_656 3_656 ?
OW7 Na12 W13 127.1(7) 3_656 3_656 ?
O48 Na12 W13 151.1(7) . 3_656 ?
O21 Na12 W13 65.5(4) 3_656 3_656 ?
O3 Na12 W13 81.6(5) 3_656 3_656 ?
O9 Na12 W13 29.3(3) 3_656 3_656 ?
O23 Na12 W13 30.4(3) 3_656 3_656 ?
OW13 Na13 OW18 88.1(16) . 2_556 ?
OW13 Na13 OW14 99.2(17) . . ?
OW18 Na13 OW14 169.3(17) 2_556 . ?
OW13 Na13 O40 92.6(13) . . ?
OW18 Na13 O40 93.3(12) 2_556 . ?
OW14 Na13 O40 78.5(13) . . ?
OW13 Na13 OW34 163.1(19) . 2_556 ?
OW18 Na13 OW34 83.3(16) 2_556 2_556 ?
OW14 Na13 OW34 91.6(18) . 2_556 ?
O40 Na13 OW34 102.4(14) . 2_556 ?
OW13 Na13 Na8 96.8(14) . . ?
OW18 Na13 Na8 31.4(7) 2_556 . ?
OW14 Na13 Na8 138.7(13) . . ?
O40 Na13 Na8 62.9(7) . . ?
OW34 Na13 Na8 83.3(13) 2_556 . ?
OW35 Na14 OW30 102(2) . . ?
OW35 Na14 OW8 168(2) . . ?
OW30 Na14 OW8 79.6(14) . . ?
OW35 Na14 OW7 91.5(18) . . ?
OW30 Na14 OW7 166.7(18) . . ?
OW8 Na14 OW7 87.7(13) . . ?
OW35 Na14 OW17 86.4(19) . 2_545 ?
OW30 Na14 OW17 100.3(18) . 2_545 ?
OW8 Na14 OW17 82.2(14) . 2_545 ?
OW7 Na14 OW17 81.9(16) . 2_545 ?
OW35 Na14 OW23 89.9(17) . . ?
OW30 Na14 OW23 92.5(16) . . ?
OW8 Na14 OW23 101.5(13) . . ?
OW7 Na14 OW23 86.0(12) . . ?
OW17 Na14 OW23 167.2(18) 2_545 . ?
OW35 Na14 Na4 132.2(19) . . ?
OW30 Na14 Na4 124.7(14) . . ?
OW8 Na14 Na4 45.1(8) . . ?
OW7 Na14 Na4 42.8(7) . . ?
OW17 Na14 Na4 75.8(13) 2_545 . ?
OW23 Na14 Na4 97.9(10) . . ?
Ge1 O1 W6 124.1(6) . . ?
Ge1 O1 W4 120.1(5) . . ?
W6 O1 W4 94.2(4) . . ?
Ge1 O1 Er2 124.6(5) . . ?
W6 O1 Er2 92.6(3) . . ?
W4 O1 Er2 93.0(4) . . ?
W15 O2 W13 147.9(8) . . ?
W15 O2 Na1 103.9(6) . . ?
W13 O2 Na1 105.9(6) . . ?
W9 O3 W2 121.0(6) . . ?
W9 O3 Na12 106.6(7) . 3_656 ?
W2 O3 Na12 104.9(6) . 3_656 ?
Ge1 O4 W11 120.5(7) . . ?
Ge1 O4 W14 123.5(6) . . ?
W11 O4 W14 94.1(4) . . ?
Ge1 O4 W13 124.8(5) . . ?
W11 O4 W13 94.1(4) . . ?
W14 O4 W13 91.5(4) . . ?
W7 O5 W1 143.5(6) . . ?
W7 O5 Na5 105.0(5) . . ?
W1 O5 Na5 95.6(5) . . ?
W7 O5 Na6 111.7(6) . 3_556 ?
W1 O5 Na6 104.9(5) . 3_556 ?
Na5 O5 Na6 55.0(4) . 3_556 ?
W8 O6 W5 155.8(6) . . ?
W5 O7 W1 121.0(5) . . ?
W5 O7 Na6 112.3(5) . . ?
W1 O7 Na6 108.2(6) . . ?
W4 O8 Er2 119.0(6) . . ?
W4 O8 Er1 130.1(5) . . ?
Er2 O8 Er1 105.1(4) . . ?
W13 O9 W9 156.9(7) . . ?
W13 O9 Na12 100.5(6) . 3_656 ?
W9 O9 Na12 101.5(7) . 3_656 ?
W4 O10 Er4 162.1(7) . . ?
W14 O11 W12 149.1(8) . . ?
W14 O11 Na1 104.6(6) . . ?
W12 O11 Na1 105.0(5) . . ?
W8 O12 W7 120.0(5) . . ?
W2 O13 Er4 117.8(6) . . ?
W2 O13 Er3 136.7(6) . . ?
Er4 O13 Er3 101.7(4) . . ?
W14 O14 W13 119.7(8) . . ?
W14 O14 Na1 102.9(5) . . ?
W13 O14 Na1 102.2(5) . . ?
W9 O15 Er4 120.1(6) . . ?
W15 O16 W12 120.1(7) . . ?
W15 O16 Na1 99.1(6) . . ?
W12 O16 Na1 103.7(5) . . ?
W1 O17 Er3 164.1(8) . . ?
W6 O18 Er2 119.7(5) . . ?
W6 O18 Na7 111.6(6) . 4_565 ?
Er2 O18 Na7 128.1(6) . 4_565 ?
W7 O19 Er3 151.9(6) . . ?
W14 O20 W6 157.8(6) . . ?
W11 O21 W2 143.8(6) . . ?
W11 O21 Na12 110.5(7) . 3_656 ?
W2 O21 Na12 105.6(6) . 3_656 ?
Ge1 O22 W10 121.8(7) . . ?
Ge1 O22 W15 124.3(6) . . ?
W10 O22 W15 94.5(4) . . ?
Ge1 O22 W12 122.9(5) . . ?
W10 O22 W12 93.0(4) . . ?
W15 O22 W12 92.0(5) . . ?
W13 O23 W11 119.0(5) . . ?
W13 O23 Na12 98.2(6) . 3_656 ?
W11 O23 Na12 102.0(6) . 3_656 ?
W5 O24 Er1 118.5(5) . . ?
W15 O25 W9 155.6(7) . . ?
W10 O26 Er4 150.4(6) . . ?
Ge1 O27 W2 120.7(5) . . ?
Ge1 O27 W9 123.4(6) . . ?
W2 O27 W9 94.8(4) . . ?
Ge1 O27 Er4 123.4(5) . . ?
W2 O27 Er4 93.5(4) . . ?
W9 O27 Er4 93.3(3) . . ?
W10 O28 W4 146.0(7) . . ?
W10 O28 Na11 114.9(9) . . ?
W4 O28 Na11 98.7(9) . . ?
W6 O29 W4 119.4(5) . . ?
W6 O29 Na11 107.1(10) . . ?
W4 O29 Na11 104.7(8) . . ?
W6 O29 Na10 112.1(6) . . ?
W4 O29 Na10 111.5(6) . . ?
Na11 O29 Na10 99.6(9) . . ?
W12 O31 Na4 140.6(7) . 2 ?
W3 O32 Er1 162.3(7) . . ?
W14 O33 W11 119.6(6) . . ?
W2 O34 Er2 164.8(7) . . ?
W15 O35 W10 120.2(6) . . ?
W7 O36 Na8 137.1(7) . 2_546 ?
W11 O37 Er2 152.1(6) . . ?
W1 O39 Er1 116.5(6) . . ?
W1 O39 Er2 135.8(6) . . ?
Er1 O39 Er2 103.5(4) . . ?
W3 O40 Na13 138.7(10) . . ?
W12 O42 W10 118.2(6) . . ?
W12 O42 Na11 94.1(8) . . ?
W10 O42 Na11 97.4(9) . . ?
W11 O44 Na4 134.7(7) . . ?
W11 O44 Na2 121.1(7) . 3_556 ?
Na4 O44 Na2 91.8(5) . 3_556 ?
W5 O45 Na5 125.0(7) . 3_556 ?
W12 O46 W6 155.7(7) . . ?
W12 O46 Na11 105.9(9) . . ?
W6 O46 Na11 97.4(9) . . ?
W9 O48 Na12 134.4(9) . . ?
W15 O49 Na3 143.5(8) . 4_665 ?
W15 O49 Na9 107.7(8) . 4_665 ?
Na3 O49 Na9 104.8(8) 4_665 4_665 ?
W8 O50 Na2 147.9(7) . . ?
W1 O51 Na5 107.4(7) . . ?
W16 O53 W20 120.6(7) . . ?
W16 O53 Na3 99.6(5) . . ?
W20 O53 Na3 103.6(5) . . ?
W16 O53 Na9 119.6(7) . . ?
W20 O53 Na9 104.4(7) . . ?
Na3 O53 Na9 107.0(8) . . ?
W19 O54 W18 156.7(6) . . ?
W17 O55 Er1 151.2(6) . . ?
W19 O56 W20 150.5(7) . . ?
W19 O56 Na3 104.2(5) . . ?
W20 O56 Na3 102.9(5) . . ?
W16 O57 W17 119.8(6) . . ?
W18 O58 W3 120.6(5) . . ?
W18 O58 Na8 105.7(6) . . ?
W3 O58 Na8 99.9(4) . . ?
W18 O58 Na7 116.6(6) . . ?
W3 O58 Na7 105.5(6) . . ?
Na8 O58 Na7 106.5(5) . . ?
W16 O59 Na1 151.8(7) . 4_566 ?
Ge2 O60 W17 121.6(6) . . ?
Ge2 O60 W16 124.8(5) . . ?
W17 O60 W16 93.8(4) . . ?
Ge2 O60 W20 123.7(5) . . ?
W17 O60 W20 92.5(3) . . ?
W16 O60 W20 91.5(4) . . ?
Ge2 O61 W7 120.2(6) . . ?
Ge2 O61 W19 123.6(5) . . ?
W7 O61 W19 93.8(4) . . ?
Ge2 O61 W8 125.1(5) . . ?
W7 O61 W8 93.6(4) . . ?
W19 O61 W8 92.2(4) . . ?
W17 O63 W3 144.8(6) . . ?
W17 O63 Na8 109.6(6) . . ?
W3 O63 Na8 105.3(5) . . ?
W19 O64 W7 121.0(5) . . ?
W19 O66 W8 120.3(7) . . ?
W19 O66 Na3 102.6(5) . . ?
W8 O66 Na3 102.0(5) . . ?
W16 O67 W5 155.7(6) . . ?
Ge2 O68 W1 120.2(5) . . ?
Ge2 O68 W5 123.2(6) . . ?
W1 O68 W5 94.2(4) . . ?
Ge2 O68 Er1 123.9(5) . . ?
W1 O68 Er1 94.0(4) . . ?
W5 O68 Er1 93.5(4) . . ?
Ge2 O69 W18 123.1(6) . . ?
Ge2 O69 W3 120.8(5) . . ?
W18 O69 W3 95.3(4) . . ?
Ge2 O69 Er3 123.3(5) . . ?
W18 O69 Er3 93.1(3) . . ?
W3 O69 Er3 93.5(4) . . ?
W18 O70 Er3 119.4(5) . . ?
W18 O70 Na10 110.7(6) . 4_666 ?
Er3 O70 Na10 129.8(6) . 4_666 ?
W20 O72 W17 118.8(6) . . ?
W20 O72 Na8 97.0(5) . . ?
W17 O72 Na8 95.9(5) . . ?
W20 O73 W18 153.7(6) . . ?
W20 O73 Na8 99.5(5) . . ?
W18 O73 Na8 103.6(5) . . ?
W3 O75 Er3 119.8(6) . . ?
W3 O75 Er4 131.4(5) . . ?
Er3 O75 Er4 103.1(4) . . ?
W16 O76 W8 147.9(7) . . ?
W16 O76 Na3 102.9(5) . . ?
W8 O76 Na3 107.0(5) . . ?
Na2 OW4 Na3 117.9(10) . . ?
Na2 OW5 Na4 98.2(6) . 3_556 ?
Na4 OW7 Na14 92.4(10) . . ?
Na4 OW7 Na12 117.4(10) . 3_656 ?
Na14 OW7 Na12 142.8(12) . 3_656 ?
Na4 OW8 Na14 90.0(11) . . ?
Er1 OW10 Na10 130.0(7) . . ?
Er4 OW11 Na7 126.8(6) . . ?
Na13 OW18 Na8 119.1(12) 2_546 2_546 ?
Na5 OW23 Na14 120.4(10) . . ?
Er2 OW25 Na6 120.9(6) . . ?
Er3 OW27 Er4 84.3(3) . . ?
Na1 OW33 Na9 91.9(15) . 4_665 ?

loop_
_geom_bond_atom_site_label_1
_geom_bond_atom_site_label_2
_geom_bond_distance
_geom_bond_site_symmetry_2
_geom_bond_publ_flag
Ge1 O1 1.736(11) . ?
Ge1 O4 1.753(12) . ?
Ge1 O22 1.755(12) . ?
Ge1 O27 1.754(11) . ?
Ge2 O60 1.740(11) . ?
Ge2 O68 1.756(11) . ?
Ge2 O61 1.754(11) . ?
Ge2 O69 1.763(11) . ?
W1 O51 1.733(11) . ?
W1 O17 1.759(11) . ?
W1 O39 1.866(11) . ?
W1 O5 2.037(12) . ?
W1 O7 2.037(11) . ?
W1 O68 2.320(11) . ?
W1 Na5 3.471(9) . ?
W1 Er1 3.5262(10) . ?
W2 O30 1.731(13) . ?
W2 O34 1.780(10) . ?
W2 O13 1.839(11) . ?
W2 O21 2.051(13) . ?
W2 O3 2.060(11) . ?
W2 O27 2.316(11) . ?
W2 Er4 3.5298(10) . ?
W3 O40 1.730(13) . ?
W3 O32 1.779(11) . ?
W3 O75 1.850(11) . ?
W3 O58 2.033(11) . ?
W3 O63 2.046(12) . ?
W3 O69 2.311(12) . ?
W3 Er3 3.5676(10) . ?
W3 Na8 3.601(8) . ?
W4 O38 1.727(13) . ?
W4 O10 1.797(11) . ?
W4 O8 1.863(11) . ?
W4 O28 2.020(13) . ?
W4 O29 2.041(11) . ?
W4 O1 2.328(12) . ?
W4 Er2 3.5564(10) . ?
W4 Na11 3.66(3) . ?
W5 O45 1.722(11) . ?
W5 O24 1.801(11) . ?
W5 O7 1.873(11) . ?
W5 O67 1.957(12) . ?
W5 O6 2.054(12) . ?
W5 O68 2.327(11) . ?
W5 Er1 3.5157(11) . ?
W6 O43 1.716(13) . ?
W6 O18 1.799(13) . ?
W6 O29 1.899(12) . ?
W6 O20 1.939(12) . ?
W6 O46 2.051(13) . ?
W6 O1 2.318(11) . ?
W6 Er2 3.5399(11) . ?
W6 Na11 3.61(3) . ?
W7 O36 1.732(11) . ?
W7 O19 1.772(12) . ?
W7 O5 1.860(11) . ?
W7 O64 1.972(12) . ?
W7 O12 2.071(12) . ?
W7 O61 2.313(10) . ?
W7 Na5 3.584(10) . ?
W8 O50 1.716(12) . ?
W8 O6 1.817(12) . ?
W8 O12 1.854(11) . ?
W8 O76 1.951(11) . ?
W8 O66 1.966(12) . ?
W8 O61 2.352(11) . ?
W8 Na3 3.586(10) . ?
W9 O48 1.712(13) . ?
W9 O15 1.793(13) . ?
W9 O3 1.862(13) . ?
W9 O25 1.966(13) . ?
W9 O9 2.035(13) . ?
W9 O27 2.324(11) . ?
W9 Er4 3.5305(12) . ?
W10 O52 1.735(11) . ?
W10 O26 1.781(12) . ?
W10 O28 1.836(12) . ?
W10 O35 1.975(14) . ?
W10 O42 2.104(13) . ?
W10 O22 2.286(11) . ?
W11 O44 1.722(10) . ?
W11 O37 1.768(12) . ?
W11 O21 1.838(12) . ?
W11 O33 1.998(12) . ?
W11 O23 2.063(12) . ?
W11 O4 2.271(11) . ?
W12 O31 1.738(13) . ?
W12 O46 1.820(13) . ?
W12 O42 1.849(12) . ?
W12 O16 1.959(13) . ?
W12 O11 1.956(12) . ?
W12 O22 2.391(12) . ?
W12 Na1 3.577(10) . ?
W12 Na11 3.66(3) . ?
W13 O47 1.734(15) . ?
W13 O9 1.826(14) . ?
W13 O23 1.874(11) . ?
W13 O2 1.958(12) . ?
W13 O14 1.973(12) . ?
W13 O4 2.365(12) . ?
W13 Na1 3.536(10) . ?
W13 Na12 3.667(19) 3_656 ?
W14 O41 1.729(13) . ?
W14 O20 1.883(13) . ?
W14 O11 1.894(11) . ?
W14 O33 1.914(12) . ?
W14 O14 1.932(13) . ?
W14 O4 2.348(12) . ?
W14 Na1 3.523(9) . ?
W15 O49 1.716(15) . ?
W15 O25 1.884(13) . ?
W15 O2 1.912(12) . ?
W15 O35 1.922(12) . ?
W15 O16 1.947(13) . ?
W15 O22 2.315(12) . ?
W15 Na1 3.457(10) . ?
W16 O59 1.714(13) . ?
W16 O67 1.894(13) . ?
W16 O57 1.901(12) . ?
W16 O53 1.925(11) . ?
W16 O76 1.929(10) . ?
W16 O60 2.314(11) . ?
W16 Na3 3.477(11) . ?
W17 O65 1.746(11) . ?
W17 O55 1.770(12) . ?
W17 O63 1.842(12) . ?
W17 O57 1.996(12) . ?
W17 O72 2.100(12) . ?
W17 O60 2.302(10) . ?
W17 Na8 3.545(7) . ?
W18 O71 1.710(11) . ?
W18 O70 1.800(12) . ?
W18 O58 1.893(12) . ?
W18 O54 1.955(11) . ?
W18 O73 2.053(13) . ?
W18 O69 2.302(10) . ?
W18 Er3 3.5508(11) . ?
W18 Na8 3.644(7) . ?
W19 O62 1.724(12) . ?
W19 O54 1.876(11) . ?
W19 O56 1.878(11) . ?
W19 O64 1.921(11) . ?
W19 O66 1.923(12) . ?
W19 O61 2.328(11) . ?
W19 Na3 3.571(10) . ?
W20 O74 1.740(12) . ?
W20 O72 1.845(12) . ?
W20 O73 1.854(13) . ?
W20 O56 1.963(11) . ?
W20 O53 1.962(11) . ?
W20 O60 2.399(11) . ?
W20 Na8 3.406(8) . ?
W20 Na3 3.601(11) . ?
Er1 O32 2.205(11) . ?
Er1 O39 2.274(11) . ?
Er1 O24 2.281(11) . ?
Er1 O55 2.282(13) . ?
Er1 O8 2.295(13) . ?
Er1 OW10 2.337(12) . ?
Er1 O68 2.497(11) . ?
Er1 Er2 3.6135(12) . ?
Er2 O34 2.213(10) . ?
Er2 O8 2.257(10) . ?
Er2 O18 2.285(12) . ?
Er2 O37 2.299(13) . ?
Er2 O39 2.329(13) . ?
Er2 OW25 2.348(12) . ?
Er2 OW22 2.552(15) . ?
Er2 O1 2.572(11) . ?
Er3 O17 2.227(10) . ?
Er3 O75 2.266(10) . ?
Er3 O70 2.301(12) . ?
Er3 O19 2.305(12) . ?
Er3 OW28 2.319(14) . ?
Er3 O13 2.369(12) . ?
Er3 O69 2.581(11) . ?
Er3 OW27 2.599(13) . ?
Er3 Er4 3.6006(12) . ?
Er4 O10 2.211(11) . ?
Er4 O15 2.273(13) . ?
Er4 O13 2.275(11) . ?
Er4 O26 2.289(13) . ?
Er4 OW11 2.328(11) . ?
Er4 O75 2.330(13) . ?
Er4 O27 2.527(11) . ?
Er4 OW27 2.765(13) . ?
Na1 OW15 2.27(4) . ?
Na1 O59 2.420(15) 4_665 ?
Na1 O2 2.457(17) . ?
Na1 OW33 2.49(4) . ?
Na1 O11 2.531(17) . ?
Na1 O14 2.546(16) . ?
Na1 O16 2.565(16) . ?
Na1 Na9 3.94(3) 4_665 ?
Na2 OW5 2.33(2) . ?
Na2 OW3 2.41(3) . ?
Na2 O50 2.477(19) . ?
Na2 OW4 2.55(2) . ?
Na2 OW2 2.58(2) . ?
Na2 O44 2.600(17) 3_556 ?
Na2 Na4 3.551(17) 3_556 ?
Na3 OW21 2.23(5) . ?
Na3 O49 2.459(17) 4_566 ?
Na3 O76 2.493(17) . ?
Na3 OW4 2.56(2) . ?
Na3 O53 2.592(16) . ?
Na3 O56 2.611(16) . ?
Na3 O66 2.618(15) . ?
Na4 OW7 2.32(2) . ?
Na4 O44 2.340(16) . ?
Na4 OW5 2.37(2) 3_556 ?
Na4 OW8 2.42(2) . ?
Na4 O31 2.421(17) 2_545 ?
Na4 OW6 2.44(2) . ?
Na4 Na14 3.42(3) . ?
Na4 Na2 3.551(17) 3_556 ?
Na5 OW23 2.35(2) . ?
Na5 OW9 2.39(2) . ?
Na5 O51 2.534(16) . ?
Na5 O45 2.547(15) 3_556 ?
Na5 Na6 2.611(17) 3_556 ?
Na5 O5 2.619(14) . ?
Na6 Na5 2.611(17) 3_556 ?
Na6 O7 2.742(17) . ?
Na6 OW25 2.77(2) . ?
Na6 O5 2.993(17) 3_556 ?
Na7 O58 2.70(2) . ?
Na7 OW11 2.72(2) . ?
Na7 O18 2.756(18) 4_666 ?
Na8 OW12 2.39(2) . ?
Na8 O63 2.473(13) . ?
Na8 OW18 2.46(2) 2_556 ?
Na8 O36 2.547(14) 2_556 ?
Na8 O73 2.567(13) . ?
Na8 O58 2.643(14) . ?
Na8 O72 2.648(14) . ?
Na9 OW1 2.76(3) . ?
Na9 O53 2.80(3) . ?
Na9 OW33 2.97(5) 4_566 ?
Na9 O49 3.00(3) 4_566 ?
Na9 Na1 3.94(3) 4_566 ?
Na10 OW20 2.52(4) 4_565 ?
Na10 O29 2.75(2) . ?
Na10 OW10 2.76(2) . ?
Na10 O70 2.792(18) 4_565 ?
Na11 OW26 1.91(5) . ?
Na11 O29 2.56(4) . ?
Na11 O46 2.72(3) . ?
Na11 O28 2.76(3) . ?
Na11 O42 3.03(4) . ?
Na12 OW7 2.78(3) 3_656 ?
Na12 O48 2.81(2) . ?
Na12 O21 2.84(2) 3_656 ?
Na12 O3 2.86(2) 3_656 ?
Na12 O9 2.86(2) 3_656 ?
Na12 O23 2.90(2) 3_656 ?
Na12 W13 3.667(19) 3_656 ?
Na13 OW13 2.25(4) . ?
Na13 OW18 2.32(4) 2_556 ?
Na13 OW14 2.35(5) . ?
Na13 O40 2.49(3) . ?
Na13 OW34 2.51(5) 2_556 ?
Na14 OW35 2.10(5) . ?
Na14 OW30 2.33(5) . ?
Na14 OW8 2.41(4) . ?
Na14 OW7 2.41(4) . ?
Na14 OW17 2.54(6) 2_545 ?
Na14 OW23 2.90(4) . ?
O3 Na12 2.86(2) 3_656 ?
O5 Na6 2.993(17) 3_556 ?
O9 Na12 2.86(2) 3_656 ?
O18 Na7 2.756(18) 4_565 ?
O21 Na12 2.84(2) 3_656 ?
O23 Na12 2.90(2) 3_656 ?
O31 Na4 2.421(17) 2 ?
O36 Na8 2.547(14) 2_546 ?
O44 Na2 2.600(17) 3_556 ?
O45 Na5 2.547(15) 3_556 ?
O49 Na3 2.459(17) 4_665 ?
O49 Na9 3.00(3) 4_665 ?
O59 Na1 2.420(15) 4_566 ?
O70 Na10 2.792(18) 4_666 ?
OW5 Na4 2.37(2) 3_556 ?
OW7 Na12 2.78(3) 3_656 ?
OW17 Na14 2.54(6) 2 ?
OW18 Na13 2.32(4) 2_546 ?
OW18 Na8 2.46(2) 2_546 ?
OW20 Na10 2.52(4) 4_666 ?
OW33 Na9 2.97(5) 4_665 ?
OW34 Na13 2.51(5) 2_546 ?

loop_
_geom_torsion_atom_site_label_1
_geom_torsion_atom_site_label_2
_geom_torsion_atom_site_label_3
_geom_torsion_atom_site_label_4
_geom_torsion
_geom_torsion_site_symmetry_1
_geom_torsion_site_symmetry_2
_geom_torsion_site_symmetry_3
_geom_torsion_site_symmetry_4
_geom_torsion_publ_flag
O45 W5 Er1 O32 171.3(7) . . . . ?
O24 W5 Er1 O32 160.9(7) . . . . ?
O7 W5 Er1 O32 -88.2(5) . . . . ?
O67 W5 Er1 O32 66.8(5) . . . . ?
O6 W5 Er1 O32 -10.0(5) . . . . ?
O68 W5 Er1 O32 -15.5(5) . . . . ?
O45 W5 Er1 O39 -96.9(6) . . . . ?
O24 W5 Er1 O39 -107.2(7) . . . . ?
O7 W5 Er1 O39 3.7(4) . . . . ?
O67 W5 Er1 O39 158.6(4) . . . . ?
O6 W5 Er1 O39 81.9(5) . . . . ?
O68 W5 Er1 O39 76.3(5) . . . . ?
O45 W5 Er1 O24 10.3(8) . . . . ?
O7 W5 Er1 O24 110.9(7) . . . . ?
O67 W5 Er1 O24 -94.1(7) . . . . ?
O6 W5 Er1 O24 -170.9(8) . . . . ?
O68 W5 Er1 O24 -176.5(7) . . . . ?
O45 W5 Er1 O55 104.1(6) . . . . ?
O24 W5 Er1 O55 93.7(7) . . . . ?
O7 W5 Er1 O55 -155.3(4) . . . . ?
O67 W5 Er1 O55 -0.4(4) . . . . ?
O6 W5 Er1 O55 -77.1(5) . . . . ?
O68 W5 Er1 O55 -82.7(5) . . . . ?
O45 W5 Er1 O8 -71.5(7) . . . . ?
O24 W5 Er1 O8 -81.8(8) . . . . ?
O7 W5 Er1 O8 29.1(5) . . . . ?
O67 W5 Er1 O8 -175.9(5) . . . . ?
O6 W5 Er1 O8 107.3(6) . . . . ?
O68 W5 Er1 O8 101.7(6) . . . . ?
O45 W5 Er1 OW10 33.0(7) . . . . ?
O24 W5 Er1 OW10 22.7(7) . . . . ?
O7 W5 Er1 OW10 133.6(5) . . . . ?
O67 W5 Er1 OW10 -71.4(5) . . . . ?
O6 W5 Er1 OW10 -148.2(6) . . . . ?
O68 W5 Er1 OW10 -153.8(5) . . . . ?
O45 W5 Er1 O68 -173.2(7) . . . . ?
O24 W5 Er1 O68 176.5(7) . . . . ?
O7 W5 Er1 O68 -72.6(5) . . . . ?
O67 W5 Er1 O68 82.3(5) . . . . ?
O6 W5 Er1 O68 5.6(6) . . . . ?
O45 W5 Er1 W1 -122.6(6) . . . . ?
O24 W5 Er1 W1 -132.9(6) . . . . ?
O7 W5 Er1 W1 -22.0(3) . . . . ?
O67 W5 Er1 W1 133.0(3) . . . . ?
O6 W5 Er1 W1 56.2(4) . . . . ?
O68 W5 Er1 W1 50.6(4) . . . . ?
O45 W5 Er1 Er2 -77.0(6) . . . . ?
O24 W5 Er1 Er2 -87.3(6) . . . . ?
O7 W5 Er1 Er2 23.6(3) . . . . ?
O67 W5 Er1 Er2 178.6(3) . . . . ?
O6 W5 Er1 Er2 101.8(4) . . . . ?
O68 W5 Er1 Er2 96.2(4) . . . . ?
O51 W1 Er1 O32 -121.0(7) . . . . ?
O17 W1 Er1 O32 -9.4(6) . . . . ?
O39 W1 Er1 O32 -113.9(7) . . . . ?
O5 W1 Er1 O32 76.3(5) . . . . ?
O7 W1 Er1 O32 147.8(5) . . . . ?
O68 W1 Er1 O32 76.5(5) . . . . ?
Na5 W1 Er1 O32 154.2(9) . . . . ?
O51 W1 Er1 O39 -7.0(8) . . . . ?
O17 W1 Er1 O39 104.5(7) . . . . ?
O5 W1 Er1 O39 -169.8(7) . . . . ?
O7 W1 Er1 O39 -98.3(7) . . . . ?
O68 W1 Er1 O39 -169.6(7) . . . . ?
Na5 W1 Er1 O39 -91.8(10) . . . . ?
O51 W1 Er1 O24 91.7(7) . . . . ?
O17 W1 Er1 O24 -156.7(5) . . . . ?
O39 W1 Er1 O24 98.7(7) . . . . ?
O5 W1 Er1 O24 -71.0(5) . . . . ?
O7 W1 Er1 O24 0.5(4) . . . . ?
O68 W1 Er1 O24 -70.8(5) . . . . ?
Na5 W1 Er1 O24 6.9(9) . . . . ?
O51 W1 Er1 O55 167.4(7) . . . . ?
O17 W1 Er1 O55 -81.1(6) . . . . ?
O39 W1 Er1 O55 174.4(7) . . . . ?
O5 W1 Er1 O55 4.6(5) . . . . ?
O7 W1 Er1 O55 76.1(5) . . . . ?
O68 W1 Er1 O55 4.8(5) . . . . ?
Na5 W1 Er1 O55 82.6(9) . . . . ?
O51 W1 Er1 O8 -41.2(6) . . . . ?
O17 W1 Er1 O8 70.3(5) . . . . ?
O39 W1 Er1 O8 -34.2(6) . . . . ?
O5 W1 Er1 O8 156.0(5) . . . . ?
O7 W1 Er1 O8 -132.5(4) . . . . ?
O68 W1 Er1 O8 156.2(4) . . . . ?
Na5 W1 Er1 O8 -126.0(9) . . . . ?
O51 W1 Er1 OW10 36.8(11) . . . . ?
O17 W1 Er1 OW10 148.4(11) . . . . ?
O39 W1 Er1 OW10 43.9(11) . . . . ?
O5 W1 Er1 OW10 -125.9(10) . . . . ?
O7 W1 Er1 OW10 -54.4(10) . . . . ?
O68 W1 Er1 OW10 -125.7(10) . . . . ?
Na5 W1 Er1 OW10 -48.0(13) . . . . ?
O51 W1 Er1 O68 162.5(7) . . . . ?
O17 W1 Er1 O68 -85.9(6) . . . . ?
O39 W1 Er1 O68 169.6(7) . . . . ?
O5 W1 Er1 O68 -0.2(5) . . . . ?
O7 W1 Er1 O68 71.3(5) . . . . ?
Na5 W1 Er1 O68 77.7(9) . . . . ?
O51 W1 Er1 W5 111.4(6) . . . . ?
O17 W1 Er1 W5 -137.0(4) . . . . ?
O39 W1 Er1 W5 118.5(6) . . . . ?
O5 W1 Er1 W5 -51.3(4) . . . . ?
O7 W1 Er1 W5 20.2(3) . . . . ?
O68 W1 Er1 W5 -51.1(4) . . . . ?
Na5 W1 Er1 W5 26.6(8) . . . . ?
O51 W1 Er1 Er2 -20.3(6) . . . . ?
O17 W1 Er1 Er2 91.3(4) . . . . ?
O39 W1 Er1 Er2 -13.2(6) . . . . ?
O5 W1 Er1 Er2 177.0(4) . . . . ?
O7 W1 Er1 Er2 -111.5(3) . . . . ?
O68 W1 Er1 Er2 177.2(4) . . . . ?
Na5 W1 Er1 Er2 -105.1(8) . . . . ?
O43 W6 Er2 O34 173.3(7) . . . . ?
O18 W6 Er2 O34 159.0(8) . . . . ?
O29 W6 Er2 O34 -90.2(5) . . . . ?
O20 W6 Er2 O34 65.0(5) . . . . ?
O46 W6 Er2 O34 -13.4(6) . . . . ?
O1 W6 Er2 O34 -15.9(5) . . . . ?
Na11 W6 Er2 O34 -74.8(7) . . . . ?
O43 W6 Er2 O8 -95.6(7) . . . . ?
O18 W6 Er2 O8 -109.9(7) . . . . ?
O29 W6 Er2 O8 0.9(4) . . . . ?
O20 W6 Er2 O8 156.1(4) . . . . ?
O46 W6 Er2 O8 77.7(6) . . . . ?
O1 W6 Er2 O8 75.2(5) . . . . ?
Na11 W6 Er2 O8 16.3(7) . . . . ?
O43 W6 Er2 O18 14.3(9) . . . . ?
O29 W6 Er2 O18 110.8(8) . . . . ?
O20 W6 Er2 O18 -94.0(8) . . . . ?
O46 W6 Er2 O18 -172.5(8) . . . . ?
O1 W6 Er2 O18 -174.9(8) . . . . ?
Na11 W6 Er2 O18 126.2(9) . . . . ?
O43 W6 Er2 O37 108.5(7) . . . . ?
O18 W6 Er2 O37 94.2(8) . . . . ?
O29 W6 Er2 O37 -155.1(4) . . . . ?
O20 W6 Er2 O37 0.2(4) . . . . ?
O46 W6 Er2 O37 -78.3(6) . . . . ?
O1 W6 Er2 O37 -80.7(5) . . . . ?
Na11 W6 Er2 O37 -139.7(7) . . . . ?
O43 W6 Er2 O39 -79.9(8) . . . . ?
O18 W6 Er2 O39 -94.2(8) . . . . ?
O29 W6 Er2 O39 16.6(6) . . . . ?
O20 W6 Er2 O39 171.8(6) . . . . ?
O46 W6 Er2 O39 93.4(7) . . . . ?
O1 W6 Er2 O39 90.9(6) . . . . ?
Na11 W6 Er2 O39 32.0(8) . . . . ?
O43 W6 Er2 OW25 45.6(8) . . . . ?
O18 W6 Er2 OW25 31.3(8) . . . . ?
O29 W6 Er2 OW25 142.1(5) . . . . ?
O20 W6 Er2 OW25 -62.7(5) . . . . ?
O46 W6 Er2 OW25 -141.2(6) . . . . ?
O1 W6 Er2 OW25 -143.6(6) . . . . ?
Na11 W6 Er2 OW25 157.5(8) . . . . ?
O43 W6 Er2 OW22 -26.5(7) . . . . ?
O18 W6 Er2 OW22 -40.8(8) . . . . ?
O29 W6 Er2 OW22 70.0(5) . . . . ?
O20 W6 Er2 OW22 -134.8(5) . . . . ?
O46 W6 Er2 OW22 146.7(6) . . . . ?
O1 W6 Er2 OW22 144.3(5) . . . . ?
Na11 W6 Er2 OW22 85.4(7) . . . . ?
O43 W6 Er2 O1 -170.8(7) . . . . ?
O18 W6 Er2 O1 174.9(8) . . . . ?
O29 W6 Er2 O1 -74.3(5) . . . . ?
O20 W6 Er2 O1 80.9(5) . . . . ?
O46 W6 Er2 O1 2.4(6) . . . . ?
Na11 W6 Er2 O1 -58.9(7) . . . . ?
O43 W6 Er2 W4 -120.1(6) . . . . ?
O18 W6 Er2 W4 -134.4(7) . . . . ?
O29 W6 Er2 W4 -23.6(3) . . . . ?
O20 W6 Er2 W4 131.6(3) . . . . ?
O46 W6 Er2 W4 53.2(5) . . . . ?
O1 W6 Er2 W4 50.7(4) . . . . ?
Na11 W6 Er2 W4 -8.2(6) . . . . ?
O43 W6 Er2 Er1 -79.4(6) . . . . ?
O18 W6 Er2 Er1 -93.7(7) . . . . ?
O29 W6 Er2 Er1 17.0(3) . . . . ?
O20 W6 Er2 Er1 172.3(3) . . . . ?
O46 W6 Er2 Er1 93.8(5) . . . . ?
O1 W6 Er2 Er1 91.4(4) . . . . ?
Na11 W6 Er2 Er1 32.4(6) . . . . ?
O38 W4 Er2 O34 -121.9(7) . . . . ?
O10 W4 Er2 O34 -11.5(5) . . . . ?
O8 W4 Er2 O34 -115.0(7) . . . . ?
O28 W4 Er2 O34 72.9(5) . . . . ?
O29 W4 Er2 O34 147.1(5) . . . . ?
O1 W4 Er2 O34 74.4(5) . . . . ?
Na11 W4 Er2 O34 133.1(7) . . . . ?
O38 W4 Er2 O8 -6.9(8) . . . . ?
O10 W4 Er2 O8 103.5(7) . . . . ?
O28 W4 Er2 O8 -172.1(7) . . . . ?
O29 W4 Er2 O8 -97.9(7) . . . . ?
O1 W4 Er2 O8 -170.7(7) . . . . ?
Na11 W4 Er2 O8 -112.0(9) . . . . ?
O38 W4 Er2 O18 94.1(7) . . . . ?
O10 W4 Er2 O18 -155.6(5) . . . . ?
O8 W4 Er2 O18 101.0(7) . . . . ?
O28 W4 Er2 O18 -71.1(5) . . . . ?
O29 W4 Er2 O18 3.1(5) . . . . ?
O1 W4 Er2 O18 -69.7(5) . . . . ?
Na11 W4 Er2 O18 -11.0(7) . . . . ?
O38 W4 Er2 O37 167.8(7) . . . . ?
O10 W4 Er2 O37 -81.8(5) . . . . ?
O8 W4 Er2 O37 174.7(7) . . . . ?
O28 W4 Er2 O37 2.6(5) . . . . ?
O29 W4 Er2 O37 76.8(5) . . . . ?
O1 W4 Er2 O37 4.0(5) . . . . ?
Na11 W4 Er2 O37 62.7(7) . . . . ?
O38 W4 Er2 O39 -45.4(7) . . . . ?
O10 W4 Er2 O39 65.0(5) . . . . ?
O8 W4 Er2 O39 -38.5(6) . . . . ?
O28 W4 Er2 O39 149.4(5) . . . . ?
O29 W4 Er2 O39 -136.4(4) . . . . ?
O1 W4 Er2 O39 150.8(4) . . . . ?
Na11 W4 Er2 O39 -150.5(7) . . . . ?
O38 W4 Er2 OW25 27.7(18) . . . . ?
O10 W4 Er2 OW25 138.0(17) . . . . ?
O8 W4 Er2 OW25 34.6(18) . . . . ?
O28 W4 Er2 OW25 -137.5(17) . . . . ?
O29 W4 Er2 OW25 -63.3(17) . . . . ?
O1 W4 Er2 OW25 -136.1(17) . . . . ?
Na11 W4 Er2 OW25 -77.4(18) . . . . ?
O38 W4 Er2 OW22 20.2(7) . . . . ?
O10 W4 Er2 OW22 130.6(5) . . . . ?
O8 W4 Er2 OW22 27.1(7) . . . . ?
O28 W4 Er2 OW22 -145.0(6) . . . . ?
O29 W4 Er2 OW22 -70.8(5) . . . . ?
O1 W4 Er2 OW22 -143.6(5) . . . . ?
Na11 W4 Er2 OW22 -84.9(7) . . . . ?
O38 W4 Er2 O1 163.8(7) . . . . ?
O10 W4 Er2 O1 -85.9(6) . . . . ?
O8 W4 Er2 O1 170.7(7) . . . . ?
O28 W4 Er2 O1 -1.4(6) . . . . ?
O29 W4 Er2 O1 72.8(5) . . . . ?
Na11 W4 Er2 O1 58.7(7) . . . . ?
O38 W4 Er2 W6 113.0(6) . . . . ?
O10 W4 Er2 W6 -136.6(4) . . . . ?
O8 W4 Er2 W6 119.9(6) . . . . ?
O28 W4 Er2 W6 -52.2(4) . . . . ?
O29 W4 Er2 W6 22.0(3) . . . . ?
O1 W4 Er2 W6 -50.8(4) . . . . ?
Na11 W4 Er2 W6 7.9(6) . . . . ?
O38 W4 Er2 Er1 -23.1(6) . . . . ?
O10 W4 Er2 Er1 87.3(4) . . . . ?
O8 W4 Er2 Er1 -16.2(6) . . . . ?
O28 W4 Er2 Er1 171.7(4) . . . . ?
O29 W4 Er2 Er1 -114.1(3) . . . . ?
O1 W4 Er2 Er1 173.1(4) . . . . ?
Na11 W4 Er2 Er1 -128.2(6) . . . . ?
O32 Er1 Er2 O34 35.7(4) . . . . ?
O39 Er1 Er2 O34 -58.4(5) . . . . ?
O24 Er1 Er2 O34 -117.5(4) . . . . ?
O8 Er1 Er2 O34 95.5(5) . . . . ?
OW10 Er1 Er2 O34 151.1(5) . . . . ?
O68 Er1 Er2 O34 -46.5(4) . . . . ?
W5 Er1 Er2 O34 -89.8(3) . . . . ?
W1 Er1 Er2 O34 -48.4(3) . . . . ?
O32 Er1 Er2 O8 -59.8(5) . . . . ?
O39 Er1 Er2 O8 -153.9(6) . . . . ?
O24 Er1 Er2 O8 147.0(5) . . . . ?
OW10 Er1 Er2 O8 55.6(5) . . . . ?
O68 Er1 Er2 O8 -142.0(5) . . . . ?
W5 Er1 Er2 O8 174.7(4) . . . . ?
W1 Er1 Er2 O8 -143.9(4) . . . . ?
O32 Er1 Er2 O18 -113.0(4) . . . . ?
O39 Er1 Er2 O18 152.9(5) . . . . ?
O24 Er1 Er2 O18 93.8(4) . . . . ?
O8 Er1 Er2 O18 -53.2(5) . . . . ?
OW10 Er1 Er2 O18 2.4(5) . . . . ?
O68 Er1 Er2 O18 164.8(4) . . . . ?
W5 Er1 Er2 O18 121.4(3) . . . . ?
W1 Er1 Er2 O18 162.9(3) . . . . ?
O32 Er1 Er2 O39 94.0(5) . . . . ?
O24 Er1 Er2 O39 -59.1(5) . . . . ?
O8 Er1 Er2 O39 153.9(6) . . . . ?
OW10 Er1 Er2 O39 -150.5(6) . . . . ?
O68 Er1 Er2 O39 11.9(5) . . . . ?
W5 Er1 Er2 O39 -31.5(4) . . . . ?
W1 Er1 Er2 O39 10.0(4) . . . . ?
O32 Er1 Er2 OW25 142.2(5) . . . . ?
O39 Er1 Er2 OW25 48.2(6) . . . . ?
O24 Er1 Er2 OW25 -10.9(4) . . . . ?
O8 Er1 Er2 OW25 -157.9(5) . . . . ?
OW10 Er1 Er2 OW25 -102.3(5) . . . . ?
O68 Er1 Er2 OW25 60.1(4) . . . . ?
W5 Er1 Er2 OW25 16.7(4) . . . . ?
W1 Er1 Er2 OW25 58.2(4) . . . . ?
O32 Er1 Er2 OW22 -169.1(5) . . . . ?
O39 Er1 Er2 OW22 96.8(6) . . . . ?
O24 Er1 Er2 OW22 37.7(5) . . . . ?
O8 Er1 Er2 OW22 -109.3(6) . . . . ?
OW10 Er1 Er2 OW22 -53.7(5) . . . . ?
O68 Er1 Er2 OW22 108.7(5) . . . . ?
W5 Er1 Er2 OW22 65.3(4) . . . . ?
W1 Er1 Er2 OW22 106.8(4) . . . . ?
O32 Er1 Er2 O1 -43.2(4) . . . . ?
O39 Er1 Er2 O1 -137.2(5) . . . . ?
O24 Er1 Er2 O1 163.7(4) . . . . ?
O8 Er1 Er2 O1 16.7(5) . . . . ?
OW10 Er1 Er2 O1 72.3(4) . . . . ?
O68 Er1 Er2 O1 -125.3(4) . . . . ?
W5 Er1 Er2 O1 -168.7(2) . . . . ?
W1 Er1 Er2 O1 -127.2(2) . . . . ?
O32 Er1 Er2 W6 -85.5(3) . . . . ?
O39 Er1 Er2 W6 -179.6(4) . . . . ?
O24 Er1 Er2 W6 121.3(3) . . . . ?
O8 Er1 Er2 W6 -25.7(4) . . . . ?
OW10 Er1 Er2 W6 29.9(4) . . . . ?
O68 Er1 Er2 W6 -167.7(2) . . . . ?
W5 Er1 Er2 W6 148.94(2) . . . . ?
W1 Er1 Er2 W6 -169.62(3) . . . . ?
O32 Er1 Er2 W4 -47.8(3) . . . . ?
O39 Er1 Er2 W4 -141.8(4) . . . . ?
O24 Er1 Er2 W4 159.0(3) . . . . ?
O8 Er1 Er2 W4 12.0(4) . . . . ?
OW10 Er1 Er2 W4 67.7(4) . . . . ?
O68 Er1 Er2 W4 -129.9(2) . . . . ?
W5 Er1 Er2 W4 -173.30(3) . . . . ?
W1 Er1 Er2 W4 -131.87(2) . . . . ?
O71 W18 Er3 O17 173.2(7) . . . . ?
O70 W18 Er3 O17 160.1(8) . . . . ?
O58 W18 Er3 O17 -89.5(5) . . . . ?
O54 W18 Er3 O17 65.4(5) . . . . ?
O73 W18 Er3 O17 -13.3(6) . . . . ?
O69 W18 Er3 O17 -16.9(5) . . . . ?
Na8 W18 Er3 O17 -67.5(4) . . . . ?
O71 W18 Er3 O75 -96.1(7) . . . . ?
O70 W18 Er3 O75 -109.2(8) . . . . ?
O58 W18 Er3 O75 1.2(4) . . . . ?
O54 W18 Er3 O75 156.1(4) . . . . ?
O73 W18 Er3 O75 77.4(5) . . . . ?
O69 W18 Er3 O75 73.8(5) . . . . ?
Na8 W18 Er3 O75 23.2(3) . . . . ?
O71 W18 Er3 O70 13.1(9) . . . . ?
O58 W18 Er3 O70 110.4(8) . . . . ?
O54 W18 Er3 O70 -94.7(8) . . . . ?
O73 W18 Er3 O70 -173.4(8) . . . . ?
O69 W18 Er3 O70 -177.0(8) . . . . ?
Na8 W18 Er3 O70 132.3(7) . . . . ?
O71 W18 Er3 O19 107.5(7) . . . . ?
O70 W18 Er3 O19 94.4(7) . . . . ?
O58 W18 Er3 O19 -155.2(4) . . . . ?
O54 W18 Er3 O19 -0.3(4) . . . . ?
O73 W18 Er3 O19 -79.0(5) . . . . ?
O69 W18 Er3 O19 -82.6(5) . . . . ?
Na8 W18 Er3 O19 -133.3(3) . . . . ?
O71 W18 Er3 OW28 44.6(8) . . . . ?
O70 W18 Er3 OW28 31.5(8) . . . . ?
O58 W18 Er3 OW28 142.0(6) . . . . ?
O54 W18 Er3 OW28 -63.2(6) . . . . ?
O73 W18 Er3 OW28 -141.9(6) . . . . ?
O69 W18 Er3 OW28 -145.4(6) . . . . ?
Na8 W18 Er3 OW28 163.9(5) . . . . ?
O71 W18 Er3 O13 -81.1(8) . . . . ?
O70 W18 Er3 O13 -94.2(8) . . . . ?
O58 W18 Er3 O13 16.2(6) . . . . ?
O54 W18 Er3 O13 171.1(6) . . . . ?
O73 W18 Er3 O13 92.4(6) . . . . ?
O69 W18 Er3 O13 88.8(6) . . . . ?
Na8 W18 Er3 O13 38.1(5) . . . . ?
O71 W18 Er3 O69 -169.9(7) . . . . ?
O70 W18 Er3 O69 177.0(8) . . . . ?
O58 W18 Er3 O69 -72.6(5) . . . . ?
O54 W18 Er3 O69 82.3(5) . . . . ?
O73 W18 Er3 O69 3.6(6) . . . . ?
Na8 W18 Er3 O69 -50.7(4) . . . . ?
O71 W18 Er3 OW27 -30.0(7) . . . . ?
O70 W18 Er3 OW27 -43.1(8) . . . . ?
O58 W18 Er3 OW27 67.3(4) . . . . ?
O54 W18 Er3 OW27 -137.8(4) . . . . ?
O73 W18 Er3 OW27 143.5(5) . . . . ?
O69 W18 Er3 OW27 139.9(5) . . . . ?
Na8 W18 Er3 OW27 89.2(3) . . . . ?
O71 W18 Er3 W3 -120.0(6) . . . . ?
O70 W18 Er3 W3 -133.1(7) . . . . ?
O58 W18 Er3 W3 -22.7(3) . . . . ?
O54 W18 Er3 W3 132.2(3) . . . . ?
O73 W18 Er3 W3 53.5(4) . . . . ?
O69 W18 Er3 W3 49.9(4) . . . . ?
Na8 W18 Er3 W3 -0.75(15) . . . . ?
O71 W18 Er3 Er4 -79.3(6) . . . . ?
O70 W18 Er3 Er4 -92.4(7) . . . . ?
O58 W18 Er3 Er4 18.0(3) . . . . ?
O54 W18 Er3 Er4 172.9(3) . . . . ?
O73 W18 Er3 Er4 94.1(4) . . . . ?
O69 W18 Er3 Er4 90.6(4) . . . . ?
Na8 W18 Er3 Er4 39.90(15) . . . . ?
O40 W3 Er3 O17 -123.0(7) . . . . ?
O32 W3 Er3 O17 -11.3(5) . . . . ?
O75 W3 Er3 O17 -114.7(7) . . . . ?
O58 W3 Er3 O17 146.0(5) . . . . ?
O63 W3 Er3 O17 73.7(5) . . . . ?
O69 W3 Er3 O17 74.9(5) . . . . ?
Na8 W3 Er3 O17 125.6(4) . . . . ?
O40 W3 Er3 O75 -8.4(8) . . . . ?
O32 W3 Er3 O75 103.4(7) . . . . ?
O58 W3 Er3 O75 -99.3(7) . . . . ?
O63 W3 Er3 O75 -171.6(7) . . . . ?
O69 W3 Er3 O75 -170.4(7) . . . . ?
Na8 W3 Er3 O75 -119.7(6) . . . . ?
O40 W3 Er3 O70 92.7(7) . . . . ?
O32 W3 Er3 O70 -155.5(5) . . . . ?
O75 W3 Er3 O70 101.1(7) . . . . ?
O58 W3 Er3 O70 1.8(5) . . . . ?
O63 W3 Er3 O70 -70.6(5) . . . . ?
O69 W3 Er3 O70 -69.4(5) . . . . ?
Na8 W3 Er3 O70 -18.6(4) . . . . ?
O40 W3 Er3 O19 166.7(7) . . . . ?
O32 W3 Er3 O19 -81.6(5) . . . . ?
O75 W3 Er3 O19 175.0(7) . . . . ?
O58 W3 Er3 O19 75.7(5) . . . . ?
O63 W3 Er3 O19 3.4(5) . . . . ?
O69 W3 Er3 O19 4.6(5) . . . . ?
Na8 W3 Er3 O19 55.3(3) . . . . ?
O40 W3 Er3 OW28 24(2) . . . . ?
O32 W3 Er3 OW28 136(2) . . . . ?
O75 W3 Er3 OW28 33(2) . . . . ?
O58 W3 Er3 OW28 -67(2) . . . . ?
O63 W3 Er3 OW28 -139(2) . . . . ?
O69 W3 Er3 OW28 -138(2) . . . . ?
Na8 W3 Er3 OW28 -87(2) . . . . ?
O40 W3 Er3 O13 -47.7(6) . . . . ?
O32 W3 Er3 O13 64.1(5) . . . . ?
O75 W3 Er3 O13 -39.3(6) . . . . ?
O58 W3 Er3 O13 -138.6(4) . . . . ?
O63 W3 Er3 O13 149.1(5) . . . . ?
O69 W3 Er3 O13 150.3(4) . . . . ?
Na8 W3 Er3 O13 -159.0(3) . . . . ?
O40 W3 Er3 O69 162.1(7) . . . . ?
O32 W3 Er3 O69 -86.2(5) . . . . ?
O75 W3 Er3 O69 170.4(7) . . . . ?
O58 W3 Er3 O69 71.2(5) . . . . ?
O63 W3 Er3 O69 -1.2(5) . . . . ?
Na8 W3 Er3 O69 50.8(4) . . . . ?
O40 W3 Er3 OW27 17.5(7) . . . . ?
O32 W3 Er3 OW27 129.2(5) . . . . ?
O75 W3 Er3 OW27 25.9(7) . . . . ?
O58 W3 Er3 OW27 -73.4(5) . . . . ?
O63 W3 Er3 OW27 -145.8(5) . . . . ?
O69 W3 Er3 OW27 -144.6(5) . . . . ?
Na8 W3 Er3 OW27 -93.8(3) . . . . ?
O40 W3 Er3 W18 112.1(6) . . . . ?
O32 W3 Er3 W18 -136.2(4) . . . . ?
O75 W3 Er3 W18 120.4(6) . . . . ?
O58 W3 Er3 W18 21.2(4) . . . . ?
O63 W3 Er3 W18 -51.2(4) . . . . ?
O69 W3 Er3 W18 -50.0(4) . . . . ?
Na8 W3 Er3 W18 0.77(15) . . . . ?
O40 W3 Er3 Er4 -24.6(6) . . . . ?
O32 W3 Er3 Er4 87.1(4) . . . . ?
O75 W3 Er3 Er4 -16.3(6) . . . . ?
O58 W3 Er3 Er4 -115.6(4) . . . . ?
O63 W3 Er3 Er4 172.1(4) . . . . ?
O69 W3 Er3 Er4 173.3(4) . . . . ?
Na8 W3 Er3 Er4 -135.94(15) . . . . ?
O30 W2 Er4 O10 -121.6(7) . . . . ?
O34 W2 Er4 O10 -8.9(5) . . . . ?
O13 W2 Er4 O10 -112.6(7) . . . . ?
O21 W2 Er4 O10 76.4(5) . . . . ?
O3 W2 Er4 O10 147.3(5) . . . . ?
O27 W2 Er4 O10 76.2(5) . . . . ?
O30 W2 Er4 O15 92.3(7) . . . . ?
O34 W2 Er4 O15 -155.0(5) . . . . ?
O13 W2 Er4 O15 101.3(7) . . . . ?
O21 W2 Er4 O15 -69.7(5) . . . . ?
O3 W2 Er4 O15 1.2(5) . . . . ?
O27 W2 Er4 O15 -69.9(5) . . . . ?
O30 W2 Er4 O13 -9.0(9) . . . . ?
O34 W2 Er4 O13 103.6(7) . . . . ?
O21 W2 Er4 O13 -171.1(7) . . . . ?
O3 W2 Er4 O13 -100.2(7) . . . . ?
O27 W2 Er4 O13 -171.2(7) . . . . ?
O30 W2 Er4 O26 167.3(7) . . . . ?
O34 W2 Er4 O26 -80.1(5) . . . . ?
O13 W2 Er4 O26 176.3(7) . . . . ?
O21 W2 Er4 O26 5.2(5) . . . . ?
O3 W2 Er4 O26 76.1(5) . . . . ?
O27 W2 Er4 O26 5.1(5) . . . . ?
O30 W2 Er4 OW11 39.1(12) . . . . ?
O34 W2 Er4 OW11 151.8(11) . . . . ?
O13 W2 Er4 OW11 48.1(12) . . . . ?
O21 W2 Er4 OW11 -122.9(11) . . . . ?
O3 W2 Er4 OW11 -52.0(11) . . . . ?
O27 W2 Er4 OW11 -123.1(11) . . . . ?
O30 W2 Er4 O75 -43.5(7) . . . . ?
O34 W2 Er4 O75 69.2(5) . . . . ?
O13 W2 Er4 O75 -34.5(7) . . . . ?
O21 W2 Er4 O75 154.4(5) . . . . ?
O3 W2 Er4 O75 -134.6(4) . . . . ?
O27 W2 Er4 O75 154.3(4) . . . . ?
O30 W2 Er4 O27 162.2(7) . . . . ?
O34 W2 Er4 O27 -85.2(5) . . . . ?
O13 W2 Er4 O27 171.2(7) . . . . ?
O21 W2 Er4 O27 0.1(5) . . . . ?
O3 W2 Er4 O27 71.0(5) . . . . ?
O30 W2 Er4 OW27 20.9(7) . . . . ?
O34 W2 Er4 OW27 133.6(5) . . . . ?
O13 W2 Er4 OW27 29.9(7) . . . . ?
O21 W2 Er4 OW27 -141.2(5) . . . . ?
O3 W2 Er4 OW27 -70.3(5) . . . . ?
O27 W2 Er4 OW27 -141.3(5) . . . . ?
O30 W2 Er4 W9 111.5(6) . . . . ?
O34 W2 Er4 W9 -135.8(4) . . . . ?
O13 W2 Er4 W9 120.5(6) . . . . ?
O21 W2 Er4 W9 -50.5(4) . . . . ?
O3 W2 Er4 W9 20.4(4) . . . . ?
O27 W2 Er4 W9 -50.6(4) . . . . ?
O30 W2 Er4 Er3 -21.8(6) . . . . ?
O34 W2 Er4 Er3 90.8(4) . . . . ?
O13 W2 Er4 Er3 -12.8(6) . . . . ?
O21 W2 Er4 Er3 176.1(4) . . . . ?
O3 W2 Er4 Er3 -113.0(4) . . . . ?
O27 W2 Er4 Er3 176.0(4) . . . . ?
O48 W9 Er4 O10 171.4(8) . . . . ?
O15 W9 Er4 O10 161.1(8) . . . . ?
O3 W9 Er4 O10 -88.3(5) . . . . ?
O25 W9 Er4 O10 67.4(5) . . . . ?
O9 W9 Er4 O10 -9.6(6) . . . . ?
O27 W9 Er4 O10 -15.3(5) . . . . ?
O48 W9 Er4 O15 10.3(10) . . . . ?
O3 W9 Er4 O15 110.6(8) . . . . ?
O25 W9 Er4 O15 -93.7(8) . . . . ?
O9 W9 Er4 O15 -170.7(9) . . . . ?
O27 W9 Er4 O15 -176.5(9) . . . . ?
O48 W9 Er4 O13 -98.5(8) . . . . ?
O15 W9 Er4 O13 -108.8(8) . . . . ?
O3 W9 Er4 O13 1.8(5) . . . . ?
O25 W9 Er4 O13 157.5(5) . . . . ?
O9 W9 Er4 O13 80.5(6) . . . . ?
O27 W9 Er4 O13 74.8(5) . . . . ?
O48 W9 Er4 O26 103.8(8) . . . . ?
O15 W9 Er4 O26 93.5(8) . . . . ?
O3 W9 Er4 O26 -155.9(5) . . . . ?
O25 W9 Er4 O26 -0.3(4) . . . . ?
O9 W9 Er4 O26 -77.3(6) . . . . ?
O27 W9 Er4 O26 -83.0(5) . . . . ?
O48 W9 Er4 OW11 35.2(8) . . . . ?
O15 W9 Er4 OW11 24.9(9) . . . . ?
O3 W9 Er4 OW11 135.5(5) . . . . ?
O25 W9 Er4 OW11 -68.8(5) . . . . ?
O9 W9 Er4 OW11 -145.8(6) . . . . ?
O27 W9 Er4 OW11 -151.6(5) . . . . ?
O48 W9 Er4 O75 -73.6(9) . . . . ?
O15 W9 Er4 O75 -83.9(9) . . . . ?
O3 W9 Er4 O75 26.7(6) . . . . ?
O25 W9 Er4 O75 -177.6(6) . . . . ?
O9 W9 Er4 O75 105.4(7) . . . . ?
O27 W9 Er4 O75 99.6(6) . . . . ?
O48 W9 Er4 O27 -173.2(8) . . . . ?
O15 W9 Er4 O27 176.5(9) . . . . ?
O3 W9 Er4 O27 -72.9(5) . . . . ?
O25 W9 Er4 O27 82.7(5) . . . . ?
O9 W9 Er4 O27 5.7(6) . . . . ?
O48 W9 Er4 OW27 -35.9(8) . . . . ?
O15 W9 Er4 OW27 -46.2(8) . . . . ?
O3 W9 Er4 OW27 64.4(4) . . . . ?
O25 W9 Er4 OW27 -140.0(4) . . . . ?
O9 W9 Er4 OW27 143.0(6) . . . . ?
O27 W9 Er4 OW27 137.3(5) . . . . ?
O48 W9 Er4 W2 -122.8(7) . . . . ?
O15 W9 Er4 W2 -133.1(8) . . . . ?
O3 W9 Er4 W2 -22.5(4) . . . . ?
O25 W9 Er4 W2 133.1(4) . . . . ?
O9 W9 Er4 W2 56.1(5) . . . . ?
O27 W9 Er4 W2 50.4(4) . . . . ?
O48 W9 Er4 Er3 -78.0(7) . . . . ?
O15 W9 Er4 Er3 -88.3(8) . . . . ?
O3 W9 Er4 Er3 22.3(4) . . . . ?
O25 W9 Er4 Er3 178.0(4) . . . . ?
O9 W9 Er4 Er3 101.0(5) . . . . ?
O27 W9 Er4 Er3 95.2(4) . . . . ?
O17 Er3 Er4 O10 35.4(4) . . . . ?
O75 Er3 Er4 O10 -59.9(5) . . . . ?
O70 Er3 Er4 O10 -113.4(4) . . . . ?
O19 Er3 Er4 O10 53.0(17) . . . . ?
OW28 Er3 Er4 O10 141.9(5) . . . . ?
O13 Er3 Er4 O10 92.7(5) . . . . ?
O69 Er3 Er4 O10 -43.9(4) . . . . ?
OW27 Er3 Er4 O10 -167.0(5) . . . . ?
W18 Er3 Er4 O10 -85.8(3) . . . . ?
W3 Er3 Er4 O10 -48.3(3) . . . . ?
O17 Er3 Er4 O15 -115.9(4) . . . . ?
O75 Er3 Er4 O15 148.8(5) . . . . ?
O70 Er3 Er4 O15 95.3(4) . . . . ?
O19 Er3 Er4 O15 -98.3(17) . . . . ?
OW28 Er3 Er4 O15 -9.4(5) . . . . ?
O13 Er3 Er4 O15 -58.6(5) . . . . ?
O69 Er3 Er4 O15 164.8(4) . . . . ?
OW27 Er3 Er4 O15 41.7(5) . . . . ?
W18 Er3 Er4 O15 122.9(3) . . . . ?
W3 Er3 Er4 O15 160.4(3) . . . . ?
O17 Er3 Er4 O13 -57.3(5) . . . . ?
O75 Er3 Er4 O13 -152.5(6) . . . . ?
O70 Er3 Er4 O13 154.0(5) . . . . ?
O19 Er3 Er4 O13 -39.7(17) . . . . ?
OW28 Er3 Er4 O13 49.3(6) . . . . ?
O69 Er3 Er4 O13 -136.5(5) . . . . ?
OW27 Er3 Er4 O13 100.3(6) . . . . ?
W18 Er3 Er4 O13 -178.4(4) . . . . ?
W3 Er3 Er4 O13 -141.0(4) . . . . ?
O17 Er3 Er4 O26 81.5(16) . . . . ?
O75 Er3 Er4 O26 -13.8(16) . . . . ?
O70 Er3 Er4 O26 -67.2(16) . . . . ?
O19 Er3 Er4 O26 99(2) . . . . ?
OW28 Er3 Er4 O26 -171.9(16) . . . . ?
O13 Er3 Er4 O26 138.8(16) . . . . ?
O69 Er3 Er4 O26 2.2(16) . . . . ?
OW27 Er3 Er4 O26 -120.9(16) . . . . ?
W18 Er3 Er4 O26 -39.7(16) . . . . ?
W3 Er3 Er4 O26 -2.2(16) . . . . ?
O17 Er3 Er4 OW11 150.6(5) . . . . ?
O75 Er3 Er4 OW11 55.3(5) . . . . ?
O70 Er3 Er4 OW11 1.8(5) . . . . ?
O19 Er3 Er4 OW11 168.1(17) . . . . ?
OW28 Er3 Er4 OW11 -102.9(6) . . . . ?
O13 Er3 Er4 OW11 -152.2(6) . . . . ?
O69 Er3 Er4 OW11 71.3(4) . . . . ?
OW27 Er3 Er4 OW11 -51.9(5) . . . . ?
W18 Er3 Er4 OW11 29.4(4) . . . . ?
W3 Er3 Er4 OW11 66.8(4) . . . . ?
O17 Er3 Er4 O75 95.3(5) . . . . ?
O70 Er3 Er4 O75 -53.5(5) . . . . ?
O19 Er3 Er4 O75 112.9(17) . . . . ?
OW28 Er3 Er4 O75 -158.2(6) . . . . ?
O13 Er3 Er4 O75 152.5(6) . . . . ?
O69 Er3 Er4 O75 16.0(5) . . . . ?
OW27 Er3 Er4 O75 -107.2(6) . . . . ?
W18 Er3 Er4 O75 -25.9(4) . . . . ?
W3 Er3 Er4 O75 11.5(4) . . . . ?
O17 Er3 Er4 O27 -45.4(4) . . . . ?
O75 Er3 Er4 O27 -140.7(5) . . . . ?
O70 Er3 Er4 O27 165.9(4) . . . . ?
O19 Er3 Er4 O27 -27.8(16) . . . . ?
OW28 Er3 Er4 O27 61.2(5) . . . . ?
O13 Er3 Er4 O27 11.9(5) . . . . ?
O69 Er3 Er4 O27 -124.6(3) . . . . ?
OW27 Er3 Er4 O27 112.2(5) . . . . ?
W18 Er3 Er4 O27 -166.6(2) . . . . ?
W3 Er3 Er4 O27 -129.1(2) . . . . ?
O17 Er3 Er4 OW27 -157.6(5) . . . . ?
O75 Er3 Er4 OW27 107.2(6) . . . . ?
O70 Er3 Er4 OW27 53.7(5) . . . . ?
O19 Er3 Er4 OW27 -140.0(17) . . . . ?
OW28 Er3 Er4 OW27 -51.0(6) . . . . ?
O13 Er3 Er4 OW27 -100.3(6) . . . . ?
O69 Er3 Er4 OW27 123.2(5) . . . . ?
W18 Er3 Er4 OW27 81.3(4) . . . . ?
W3 Er3 Er4 OW27 118.7(4) . . . . ?
O17 Er3 Er4 W2 -48.2(3) . . . . ?
O75 Er3 Er4 W2 -143.4(4) . . . . ?
O70 Er3 Er4 W2 163.1(3) . . . . ?
O19 Er3 Er4 W2 -30.6(16) . . . . ?
OW28 Er3 Er4 W2 58.4(4) . . . . ?
O13 Er3 Er4 W2 9.1(4) . . . . ?
O69 Er3 Er4 W2 -127.4(2) . . . . ?
OW27 Er3 Er4 W2 109.4(4) . . . . ?
W18 Er3 Er4 W2 -169.31(3) . . . . ?
W3 Er3 Er4 W2 -131.87(2) . . . . ?
O17 Er3 Er4 W9 -88.7(3) . . . . ?
O75 Er3 Er4 W9 176.0(4) . . . . ?
O70 Er3 Er4 W9 122.5(3) . . . . ?
O19 Er3 Er4 W9 -71.1(16) . . . . ?
OW28 Er3 Er4 W9 17.9(4) . . . . ?
O13 Er3 Er4 W9 -31.4(4) . . . . ?
O69 Er3 Er4 W9 -168.0(2) . . . . ?
OW27 Er3 Er4 W9 68.9(4) . . . . ?
W18 Er3 Er4 W9 150.12(3) . . . . ?
W3 Er3 Er4 W9 -172.44(3) . . . . ?
O49 W15 Na1 OW15 -115(3) . . . . ?
O25 W15 Na1 OW15 140(3) . . . . ?
O2 W15 Na1 OW15 138(3) . . . . ?
O35 W15 Na1 OW15 -14(3) . . . . ?
O16 W15 Na1 OW15 -10(3) . . . . ?
O22 W15 Na1 OW15 55(3) . . . . ?
O49 W15 Na1 O59 -29.8(6) . . . 4_665 ?
O25 W15 Na1 O59 -135.2(6) . . . 4_665 ?
O2 W15 Na1 O59 -136.5(7) . . . 4_665 ?
O35 W15 Na1 O59 71.1(7) . . . 4_665 ?
O16 W15 Na1 O59 74.8(6) . . . 4_665 ?
O22 W15 Na1 O59 140.4(5) . . . 4_665 ?
O49 W15 Na1 O2 106.8(8) . . . . ?
O25 W15 Na1 O2 1.3(8) . . . . ?
O35 W15 Na1 O2 -152.4(8) . . . . ?
O16 W15 Na1 O2 -148.7(8) . . . . ?
O22 W15 Na1 O2 -83.1(7) . . . . ?
O49 W15 Na1 OW33 44.8(12) . . . . ?
O25 W15 Na1 OW33 -60.6(12) . . . . ?
O2 W15 Na1 OW33 -62.0(12) . . . . ?
O35 W15 Na1 OW33 145.6(12) . . . . ?
O16 W15 Na1 OW33 149.3(12) . . . . ?
O22 W15 Na1 OW33 -145.1(11) . . . . ?
O49 W15 Na1 O11 -166.0(6) . . . . ?
O25 W15 Na1 O11 88.6(6) . . . . ?
O2 W15 Na1 O11 87.2(7) . . . . ?
O35 W15 Na1 O11 -65.1(7) . . . . ?
O16 W15 Na1 O11 -61.4(6) . . . . ?
O22 W15 Na1 O11 4.1(4) . . . . ?
O49 W15 Na1 O14 134.3(6) . . . . ?
O25 W15 Na1 O14 28.9(7) . . . . ?
O2 W15 Na1 O14 27.6(6) . . . . ?
O35 W15 Na1 O14 -124.8(6) . . . . ?
O16 W15 Na1 O14 -121.1(7) . . . . ?
O22 W15 Na1 O14 -55.5(5) . . . . ?
O49 W15 Na1 O16 -104.6(7) . . . . ?
O25 W15 Na1 O16 150.0(7) . . . . ?
O2 W15 Na1 O16 148.7(8) . . . . ?
O35 W15 Na1 O16 -3.7(8) . . . . ?
O22 W15 Na1 O16 65.6(6) . . . . ?
O49 W15 Na1 W14 166.6(5) . . . . ?
O25 W15 Na1 W14 61.2(6) . . . . ?
O2 W15 Na1 W14 59.9(6) . . . . ?
O35 W15 Na1 W14 -92.5(6) . . . . ?
O16 W15 Na1 W14 -88.8(6) . . . . ?
O22 W15 Na1 W14 -23.2(3) . . . . ?
O49 W15 Na1 W13 113.8(5) . . . . ?
O25 W15 Na1 W13 8.4(6) . . . . ?
O2 W15 Na1 W13 7.1(6) . . . . ?
O35 W15 Na1 W13 -145.3(5) . . . . ?
O16 W15 Na1 W13 -141.6(6) . . . . ?
O22 W15 Na1 W13 -76.0(3) . . . . ?
O49 W15 Na1 W12 -136.0(5) . . . . ?
O25 W15 Na1 W12 118.6(5) . . . . ?
O2 W15 Na1 W12 117.2(6) . . . . ?
O35 W15 Na1 W12 -35.2(6) . . . . ?
O16 W15 Na1 W12 -31.5(5) . . . . ?
O22 W15 Na1 W12 34.1(3) . . . . ?
O49 W15 Na1 Na9 41.6(7) . . . 4_665 ?
O25 W15 Na1 Na9 -63.8(7) . . . 4_665 ?
O2 W15 Na1 Na9 -65.2(7) . . . 4_665 ?
O35 W15 Na1 Na9 142.5(7) . . . 4_665 ?
O16 W15 Na1 Na9 146.2(7) . . . 4_665 ?
O22 W15 Na1 Na9 -148.3(5) . . . 4_665 ?
O41 W14 Na1 OW15 8.0(10) . . . . ?
O20 W14 Na1 OW15 -97.9(10) . . . . ?
O11 W14 Na1 OW15 -98.5(11) . . . . ?
O33 W14 Na1 OW15 111.9(10) . . . . ?
O14 W14 Na1 OW15 112.4(11) . . . . ?
O4 W14 Na1 OW15 179.0(9) . . . . ?
O41 W14 Na1 O59 83.7(18) . . . 4_665 ?
O20 W14 Na1 O59 -22.2(19) . . . 4_665 ?
O11 W14 Na1 O59 -22.9(17) . . . 4_665 ?
O33 W14 Na1 O59 -172.5(17) . . . 4_665 ?
O14 W14 Na1 O59 -171.9(19) . . . 4_665 ?
O4 W14 Na1 O59 -105.3(18) . . . 4_665 ?
O41 W14 Na1 O2 -166.6(6) . . . . ?
O20 W14 Na1 O2 87.6(6) . . . . ?
O11 W14 Na1 O2 86.9(7) . . . . ?
O33 W14 Na1 O2 -62.7(7) . . . . ?
O14 W14 Na1 O2 -62.1(7) . . . . ?
O4 W14 Na1 O2 4.5(5) . . . . ?
O41 W14 Na1 OW33 -80.1(12) . . . . ?
O20 W14 Na1 OW33 174.0(12) . . . . ?
O11 W14 Na1 OW33 173.3(13) . . . . ?
O33 W14 Na1 OW33 23.8(13) . . . . ?
O14 W14 Na1 OW33 24.3(13) . . . . ?
O4 W14 Na1 OW33 90.9(12) . . . . ?
O41 W14 Na1 O11 106.5(7) . . . . ?
O20 W14 Na1 O11 0.7(8) . . . . ?
O33 W14 Na1 O11 -149.6(8) . . . . ?
O14 W14 Na1 O11 -149.1(9) . . . . ?
O4 W14 Na1 O11 -82.4(7) . . . . ?
O41 W14 Na1 O14 -104.4(7) . . . . ?
O20 W14 Na1 O14 149.7(7) . . . . ?
O11 W14 Na1 O14 149.1(9) . . . . ?
O33 W14 Na1 O14 -0.5(8) . . . . ?
O4 W14 Na1 O14 66.7(6) . . . . ?
O41 W14 Na1 O16 130.9(6) . . . . ?
O20 W14 Na1 O16 25.0(6) . . . . ?
O11 W14 Na1 O16 24.4(6) . . . . ?
O33 W14 Na1 O16 -125.2(6) . . . . ?
O14 W14 Na1 O16 -124.7(7) . . . . ?
O4 W14 Na1 O16 -58.0(5) . . . . ?
O41 W14 Na1 W15 164.6(5) . . . . ?
O20 W14 Na1 W15 58.8(5) . . . . ?
O11 W14 Na1 W15 58.1(6) . . . . ?
O33 W14 Na1 W15 -91.5(6) . . . . ?
O14 W14 Na1 W15 -90.9(6) . . . . ?
O4 W14 Na1 W15 -24.3(3) . . . . ?
O41 W14 Na1 W13 -136.7(5) . . . . ?
O20 W14 Na1 W13 117.5(5) . . . . ?
O11 W14 Na1 W13 116.8(6) . . . . ?
O33 W14 Na1 W13 -32.8(6) . . . . ?
O14 W14 Na1 W13 -32.3(6) . . . . ?
O4 W14 Na1 W13 34.4(3) . . . . ?
O41 W14 Na1 W12 111.9(5) . . . . ?
O20 W14 Na1 W12 6.0(5) . . . . ?
O11 W14 Na1 W12 5.3(6) . . . . ?
O33 W14 Na1 W12 -144.2(5) . . . . ?
O14 W14 Na1 W12 -143.7(6) . . . . ?
O4 W14 Na1 W12 -77.1(3) . . . . ?
O41 W14 Na1 Na9 -137.3(7) . . . 4_665 ?
O20 W14 Na1 Na9 116.9(7) . . . 4_665 ?
O11 W14 Na1 Na9 116.2(8) . . . 4_665 ?
O33 W14 Na1 Na9 -33.4(8) . . . 4_665 ?
O14 W14 Na1 Na9 -32.9(7) . . . 4_665 ?
O4 W14 Na1 Na9 33.8(6) . . . 4_665 ?
O47 W13 Na1 OW15 89.2(14) . . . . ?
O9 W13 Na1 OW15 -165.3(14) . . . . ?
O23 W13 Na1 OW15 -14.4(15) . . . . ?
O2 W13 Na1 OW15 -164.0(15) . . . . ?
O14 W13 Na1 OW15 -16.9(14) . . . . ?
O4 W13 Na1 OW15 -82.5(13) . . . . ?
O47 W13 Na1 O59 -57.5(8) . . . 4_665 ?
O9 W13 Na1 O59 48.1(9) . . . 4_665 ?
O23 W13 Na1 O59 -161.1(8) . . . 4_665 ?
O2 W13 Na1 O59 49.4(8) . . . 4_665 ?
O14 W13 Na1 O59 -163.5(10) . . . 4_665 ?
O4 W13 Na1 O59 130.8(7) . . . 4_665 ?
O47 W13 Na1 O2 -106.8(8) . . . . ?
O9 W13 Na1 O2 -1.3(8) . . . . ?
O23 W13 Na1 O2 149.5(8) . . . . ?
O14 W13 Na1 O2 147.1(9) . . . . ?
O4 W13 Na1 O2 81.5(7) . . . . ?
O47 W13 Na1 OW33 4.9(10) . . . . ?
O9 W13 Na1 OW33 110.4(10) . . . . ?
O23 W13 Na1 OW33 -98.8(10) . . . . ?
O2 W13 Na1 OW33 111.7(11) . . . . ?
O14 W13 Na1 OW33 -101.2(11) . . . . ?
O4 W13 Na1 OW33 -166.9(9) . . . . ?
O47 W13 Na1 O11 166.4(6) . . . . ?
O9 W13 Na1 O11 -88.1(6) . . . . ?
O23 W13 Na1 O11 62.8(7) . . . . ?
O2 W13 Na1 O11 -86.8(7) . . . . ?
O14 W13 Na1 O11 60.3(6) . . . . ?
O4 W13 Na1 O11 -5.3(4) . . . . ?
O47 W13 Na1 O14 106.0(8) . . . . ?
O9 W13 Na1 O14 -148.4(7) . . . . ?
O23 W13 Na1 O14 2.4(8) . . . . ?
O2 W13 Na1 O14 -147.1(9) . . . . ?
O4 W13 Na1 O14 -65.7(6) . . . . ?
O47 W13 Na1 O16 -134.2(6) . . . . ?
O9 W13 Na1 O16 -28.6(6) . . . . ?
O23 W13 Na1 O16 122.2(6) . . . . ?
O2 W13 Na1 O16 -27.3(7) . . . . ?
O14 W13 Na1 O16 119.8(7) . . . . ?
O4 W13 Na1 O16 54.1(4) . . . . ?
O47 W13 Na1 W15 -114.0(5) . . . . ?
O9 W13 Na1 W15 -8.4(5) . . . . ?
O23 W13 Na1 W15 142.4(5) . . . . ?
O2 W13 Na1 W15 -7.1(6) . . . . ?
O14 W13 Na1 W15 140.0(6) . . . . ?
O4 W13 Na1 W15 74.3(3) . . . . ?
O47 W13 Na1 W14 137.6(5) . . . . ?
O9 W13 Na1 W14 -116.9(5) . . . . ?
O23 W13 Na1 W14 34.0(6) . . . . ?
O2 W13 Na1 W14 -115.6(6) . . . . ?
O14 W13 Na1 W14 31.5(6) . . . . ?
O4 W13 Na1 W14 -34.1(3) . . . . ?
O47 W13 Na1 W12 -166.3(5) . . . . ?
O9 W13 Na1 W12 -60.8(5) . . . . ?
O23 W13 Na1 W12 90.1(6) . . . . ?
O2 W13 Na1 W12 -59.5(6) . . . . ?
O14 W13 Na1 W12 87.6(6) . . . . ?
O4 W13 Na1 W12 22.0(3) . . . . ?
O47 W13 Na1 Na9 -43.0(7) . . . 4_665 ?
O9 W13 Na1 Na9 62.5(7) . . . 4_665 ?
O23 W13 Na1 Na9 -146.6(7) . . . 4_665 ?
O2 W13 Na1 Na9 63.8(8) . . . 4_665 ?
O14 W13 Na1 Na9 -149.0(8) . . . 4_665 ?
O4 W13 Na1 Na9 145.3(5) . . . 4_665 ?
O31 W12 Na1 OW15 -34.1(10) . . . . ?
O46 W12 Na1 OW15 73.3(11) . . . . ?
O42 W12 Na1 OW15 -134.8(11) . . . . ?
O16 W12 Na1 OW15 -138.5(11) . . . . ?
O11 W12 Na1 OW15 74.0(11) . . . . ?
O22 W12 Na1 OW15 155.7(10) . . . . ?
O31 W12 Na1 O59 58.7(6) . . . 4_665 ?
O46 W12 Na1 O59 166.1(6) . . . 4_665 ?
O42 W12 Na1 O59 -42.0(7) . . . 4_665 ?
O16 W12 Na1 O59 -45.7(7) . . . 4_665 ?
O11 W12 Na1 O59 166.8(8) . . . 4_665 ?
O22 W12 Na1 O59 -111.5(5) . . . 4_665 ?
O31 W12 Na1 O2 166.9(5) . . . . ?
O46 W12 Na1 O2 -85.6(6) . . . . ?
O42 W12 Na1 O2 66.2(7) . . . . ?
O16 W12 Na1 O2 62.5(7) . . . . ?
O11 W12 Na1 O2 -85.0(7) . . . . ?
O22 W12 Na1 O2 -3.3(4) . . . . ?
O31 W12 Na1 OW33 141(5) . . . . ?
O46 W12 Na1 OW33 -111(5) . . . . ?
O42 W12 Na1 OW33 41(5) . . . . ?
O16 W12 Na1 OW33 37(5) . . . . ?
O11 W12 Na1 OW33 -111(5) . . . . ?
O22 W12 Na1 OW33 -29(5) . . . . ?
O31 W12 Na1 O11 -108.1(7) . . . . ?
O46 W12 Na1 O11 -0.7(8) . . . . ?
O42 W12 Na1 O11 151.2(8) . . . . ?
O16 W12 Na1 O11 147.5(9) . . . . ?
O22 W12 Na1 O11 81.7(6) . . . . ?
O31 W12 Na1 O14 -131.8(5) . . . . ?
O46 W12 Na1 O14 -24.4(7) . . . . ?
O42 W12 Na1 O14 127.5(6) . . . . ?
O16 W12 Na1 O14 123.8(7) . . . . ?
O11 W12 Na1 O14 -23.7(6) . . . . ?
O22 W12 Na1 O14 58.0(4) . . . . ?
O31 W12 Na1 O16 104.4(7) . . . . ?
O46 W12 Na1 O16 -148.2(8) . . . . ?
O42 W12 Na1 O16 3.7(8) . . . . ?
O11 W12 Na1 O16 -147.5(9) . . . . ?
O22 W12 Na1 O16 -65.8(7) . . . . ?
O31 W12 Na1 W15 137.4(4) . . . . ?
O46 W12 Na1 W15 -115.1(5) . . . . ?
O42 W12 Na1 W15 36.7(6) . . . . ?
O16 W12 Na1 W15 33.0(6) . . . . ?
O11 W12 Na1 W15 -114.5(6) . . . . ?
O22 W12 Na1 W15 -32.8(3) . . . . ?
O31 W12 Na1 W14 -113.4(4) . . . . ?
O46 W12 Na1 W14 -5.9(6) . . . . ?
O42 W12 Na1 W14 145.9(5) . . . . ?
O16 W12 Na1 W14 142.2(6) . . . . ?
O11 W12 Na1 W14 -5.3(6) . . . . ?
O22 W12 Na1 W14 76.4(3) . . . . ?
O31 W12 Na1 W13 -164.8(4) . . . . ?
O46 W12 Na1 W13 -57.4(6) . . . . ?
O42 W12 Na1 W13 94.5(6) . . . . ?
O16 W12 Na1 W13 90.8(6) . . . . ?
O11 W12 Na1 W13 -56.7(6) . . . . ?
O22 W12 Na1 W13 24.9(3) . . . . ?
O31 W12 Na1 Na9 135.0(7) . . . 4_665 ?
O46 W12 Na1 Na9 -117.6(7) . . . 4_665 ?
O42 W12 Na1 Na9 34.3(8) . . . 4_665 ?
O16 W12 Na1 Na9 30.6(7) . . . 4_665 ?
O11 W12 Na1 Na9 -116.9(8) . . . 4_665 ?
O22 W12 Na1 Na9 -35.3(6) . . . 4_665 ?
O59 W16 Na3 OW21 -106(2) . . . . ?
O67 W16 Na3 OW21 150(2) . . . . ?
O57 W16 Na3 OW21 -5(3) . . . . ?
O53 W16 Na3 OW21 0(2) . . . . ?
O76 W16 Na3 OW21 148(3) . . . . ?
O60 W16 Na3 OW21 66(2) . . . . ?
O59 W16 Na3 O49 -34.4(6) . . . 4_566 ?
O67 W16 Na3 O49 -138.5(6) . . . 4_566 ?
O57 W16 Na3 O49 66.1(7) . . . 4_566 ?
O53 W16 Na3 O49 71.7(6) . . . 4_566 ?
O76 W16 Na3 O49 -140.7(7) . . . 4_566 ?
O60 W16 Na3 O49 137.2(5) . . . 4_566 ?
O59 W16 Na3 O76 106.3(7) . . . . ?
O67 W16 Na3 O76 2.2(8) . . . . ?
O57 W16 Na3 O76 -153.2(7) . . . . ?
O53 W16 Na3 O76 -147.6(8) . . . . ?
O60 W16 Na3 O76 -82.0(6) . . . . ?
O59 W16 Na3 OW4 43.2(7) . . . . ?
O67 W16 Na3 OW4 -60.9(8) . . . . ?
O57 W16 Na3 OW4 143.7(7) . . . . ?
O53 W16 Na3 OW4 149.3(8) . . . . ?
O76 W16 Na3 OW4 -63.1(8) . . . . ?
O60 W16 Na3 OW4 -145.1(6) . . . . ?
O59 W16 Na3 O53 -106.1(7) . . . . ?
O67 W16 Na3 O53 149.9(7) . . . . ?
O57 W16 Na3 O53 -5.5(8) . . . . ?
O76 W16 Na3 O53 147.6(8) . . . . ?
O60 W16 Na3 O53 65.6(6) . . . . ?
O59 W16 Na3 O56 -167.4(5) . . . . ?
O67 W16 Na3 O56 88.6(6) . . . . ?
O57 W16 Na3 O56 -66.8(6) . . . . ?
O53 W16 Na3 O56 -61.3(6) . . . . ?
O76 W16 Na3 O56 86.3(6) . . . . ?
O60 W16 Na3 O56 4.3(4) . . . . ?
O59 W16 Na3 O66 133.7(5) . . . . ?
O67 W16 Na3 O66 29.7(7) . . . . ?
O57 W16 Na3 O66 -125.7(6) . . . . ?
O53 W16 Na3 O66 -120.2(6) . . . . ?
O76 W16 Na3 O66 27.4(6) . . . . ?
O60 W16 Na3 O66 -54.6(4) . . . . ?
O59 W16 Na3 W19 165.4(5) . . . . ?
O67 W16 Na3 W19 61.4(6) . . . . ?
O57 W16 Na3 W19 -94.0(6) . . . . ?
O53 W16 Na3 W19 -88.5(5) . . . . ?
O76 W16 Na3 W19 59.1(5) . . . . ?
O60 W16 Na3 W19 -22.9(3) . . . . ?
O59 W16 Na3 W8 113.0(4) . . . . ?
O67 W16 Na3 W8 9.0(6) . . . . ?
O57 W16 Na3 W8 -146.4(5) . . . . ?
O53 W16 Na3 W8 -140.9(5) . . . . ?
O76 W16 Na3 W8 6.7(5) . . . . ?
O60 W16 Na3 W8 -75.3(3) . . . . ?
O59 W16 Na3 W20 -137.3(4) . . . . ?
O67 W16 Na3 W20 118.7(5) . . . . ?
O57 W16 Na3 W20 -36.7(6) . . . . ?
O53 W16 Na3 W20 -31.2(5) . . . . ?
O76 W16 Na3 W20 116.4(5) . . . . ?
O60 W16 Na3 W20 34.4(3) . . . . ?
O62 W19 Na3 OW21 14.2(12) . . . . ?
O54 W19 Na3 OW21 -91.1(12) . . . . ?
O56 W19 Na3 OW21 -90.4(12) . . . . ?
O64 W19 Na3 OW21 118.4(12) . . . . ?
O66 W19 Na3 OW21 119.5(13) . . . . ?
O61 W19 Na3 OW21 -174.4(11) . . . . ?
O62 W19 Na3 O49 90.6(16) . . . 4_566 ?
O54 W19 Na3 O49 -14.7(18) . . . 4_566 ?
O56 W19 Na3 O49 -14.0(15) . . . 4_566 ?
O64 W19 Na3 O49 -165.1(15) . . . 4_566 ?
O66 W19 Na3 O49 -164.1(18) . . . 4_566 ?
O61 W19 Na3 O49 -98.0(16) . . . 4_566 ?
O62 W19 Na3 O76 -166.7(5) . . . . ?
O54 W19 Na3 O76 87.9(6) . . . . ?
O56 W19 Na3 O76 88.7(6) . . . . ?
O64 W19 Na3 O76 -62.5(6) . . . . ?
O66 W19 Na3 O76 -61.5(6) . . . . ?
O61 W19 Na3 O76 4.6(4) . . . . ?
O62 W19 Na3 OW4 -72.7(7) . . . . ?
O54 W19 Na3 OW4 -178.0(7) . . . . ?
O56 W19 Na3 OW4 -177.3(9) . . . . ?
O64 W19 Na3 OW4 31.5(9) . . . . ?
O66 W19 Na3 OW4 32.6(8) . . . . ?
O61 W19 Na3 OW4 98.7(7) . . . . ?
O62 W19 Na3 O53 131.1(5) . . . . ?
O54 W19 Na3 O53 25.8(6) . . . . ?
O56 W19 Na3 O53 26.5(6) . . . . ?
O64 W19 Na3 O53 -124.6(6) . . . . ?
O66 W19 Na3 O53 -123.6(7) . . . . ?
O61 W19 Na3 O53 -57.5(4) . . . . ?
O62 W19 Na3 O56 104.6(6) . . . . ?
O54 W19 Na3 O56 -0.7(7) . . . . ?
O64 W19 Na3 O56 -151.2(7) . . . . ?
O66 W19 Na3 O56 -150.1(8) . . . . ?
O61 W19 Na3 O56 -84.0(6) . . . . ?
O62 W19 Na3 O66 -105.3(7) . . . . ?
O54 W19 Na3 O66 149.4(7) . . . . ?
O56 W19 Na3 O66 150.1(8) . . . . ?
O64 W19 Na3 O66 -1.1(8) . . . . ?
O61 W19 Na3 O66 66.1(6) . . . . ?
O62 W19 Na3 W16 164.2(4) . . . . ?
O54 W19 Na3 W16 58.9(5) . . . . ?
O56 W19 Na3 W16 59.6(5) . . . . ?
O64 W19 Na3 W16 -91.6(5) . . . . ?
O66 W19 Na3 W16 -90.5(6) . . . . ?
O61 W19 Na3 W16 -24.4(3) . . . . ?
O62 W19 Na3 W8 -137.1(4) . . . . ?
O54 W19 Na3 W8 117.6(5) . . . . ?
O56 W19 Na3 W8 118.3(5) . . . . ?
O64 W19 Na3 W8 -32.9(6) . . . . ?
O66 W19 Na3 W8 -31.8(5) . . . . ?
O61 W19 Na3 W8 34.3(3) . . . . ?
O62 W19 Na3 W20 111.5(4) . . . . ?
O54 W19 Na3 W20 6.2(5) . . . . ?
O56 W19 Na3 W20 6.9(5) . . . . ?
O64 W19 Na3 W20 -144.3(5) . . . . ?
O66 W19 Na3 W20 -143.3(6) . . . . ?
O61 W19 Na3 W20 -77.2(3) . . . . ?
O50 W8 Na3 OW21 92.6(19) . . . . ?
O6 W8 Na3 OW21 -163.6(18) . . . . ?
O12 W8 Na3 OW21 -9.6(19) . . . . ?
O76 W8 Na3 OW21 -159.5(19) . . . . ?
O66 W8 Na3 OW21 -13.6(18) . . . . ?
O61 W8 Na3 OW21 -78.6(18) . . . . ?
O50 W8 Na3 O49 -64.6(8) . . . 4_566 ?
O6 W8 Na3 O49 39.1(10) . . . 4_566 ?
O12 W8 Na3 O49 -166.8(8) . . . 4_566 ?
O76 W8 Na3 O49 43.3(8) . . . 4_566 ?
O66 W8 Na3 O49 -170.9(10) . . . 4_566 ?
O61 W8 Na3 O49 124.1(8) . . . 4_566 ?
O50 W8 Na3 O76 -107.9(7) . . . . ?
O6 W8 Na3 O76 -4.2(8) . . . . ?
O12 W8 Na3 O76 149.9(7) . . . . ?
O66 W8 Na3 O76 145.8(8) . . . . ?
O61 W8 Na3 O76 80.9(6) . . . . ?
O50 W8 Na3 OW4 10.1(6) . . . . ?
O6 W8 Na3 OW4 113.8(7) . . . . ?
O12 W8 Na3 OW4 -92.2(7) . . . . ?
O76 W8 Na3 OW4 117.9(7) . . . . ?
O66 W8 Na3 OW4 -96.2(7) . . . . ?
O61 W8 Na3 OW4 -161.2(5) . . . . ?
O50 W8 Na3 O53 -135.0(5) . . . . ?
O6 W8 Na3 O53 -31.3(6) . . . . ?
O12 W8 Na3 O53 122.7(6) . . . . ?
O76 W8 Na3 O53 -27.1(6) . . . . ?
O66 W8 Na3 O53 118.7(7) . . . . ?
O61 W8 Na3 O53 53.7(4) . . . . ?
O50 W8 Na3 O56 165.3(5) . . . . ?
O6 W8 Na3 O56 -91.0(6) . . . . ?
O12 W8 Na3 O56 63.0(6) . . . . ?
O76 W8 Na3 O56 -86.9(6) . . . . ?
O66 W8 Na3 O56 59.0(6) . . . . ?
O61 W8 Na3 O56 -6.0(4) . . . . ?
O50 W8 Na3 O66 106.3(7) . . . . ?
O6 W8 Na3 O66 -150.0(7) . . . . ?
O12 W8 Na3 O66 4.1(8) . . . . ?
O76 W8 Na3 O66 -145.8(8) . . . . ?
O61 W8 Na3 O66 -65.0(6) . . . . ?
O50 W8 Na3 W16 -114.9(4) . . . . ?
O6 W8 Na3 W16 -11.2(5) . . . . ?
O12 W8 Na3 W16 142.9(5) . . . . ?
O76 W8 Na3 W16 -7.0(5) . . . . ?
O66 W8 Na3 W16 138.8(6) . . . . ?
O61 W8 Na3 W16 73.9(3) . . . . ?
O50 W8 Na3 W19 137.4(4) . . . . ?
O6 W8 Na3 W19 -118.9(5) . . . . ?
O12 W8 Na3 W19 35.2(6) . . . . ?
O76 W8 Na3 W19 -114.7(6) . . . . ?
O66 W8 Na3 W19 31.1(5) . . . . ?
O61 W8 Na3 W19 -33.8(3) . . . . ?
O50 W8 Na3 W20 -167.0(4) . . . . ?
O6 W8 Na3 W20 -63.3(5) . . . . ?
O12 W8 Na3 W20 90.8(5) . . . . ?
O76 W8 Na3 W20 -59.1(6) . . . . ?
O66 W8 Na3 W20 86.7(6) . . . . ?
O61 W8 Na3 W20 21.7(3) . . . . ?
O74 W20 Na3 OW21 -27.0(12) . . . . ?
O72 W20 Na3 OW21 -128.1(12) . . . . ?
O73 W20 Na3 OW21 78.6(12) . . . . ?
O56 W20 Na3 OW21 80.3(12) . . . . ?
O53 W20 Na3 OW21 -132.6(13) . . . . ?
O60 W20 Na3 OW21 162.2(11) . . . . ?
O74 W20 Na3 O49 58.8(6) . . . 4_566 ?
O72 W20 Na3 O49 -42.3(7) . . . 4_566 ?
O73 W20 Na3 O49 164.4(6) . . . 4_566 ?
O56 W20 Na3 O49 166.1(7) . . . 4_566 ?
O53 W20 Na3 O49 -46.7(6) . . . 4_566 ?
O60 W20 Na3 O49 -111.9(5) . . . 4_566 ?
O74 W20 Na3 O76 167.9(5) . . . . ?
O72 W20 Na3 O76 66.8(6) . . . . ?
O73 W20 Na3 O76 -86.5(6) . . . . ?
O56 W20 Na3 O76 -84.8(6) . . . . ?
O53 W20 Na3 O76 62.3(6) . . . . ?
O60 W20 Na3 O76 -2.9(4) . . . . ?
O74 W20 Na3 O53 105.6(7) . . . . ?
O72 W20 Na3 O53 4.5(8) . . . . ?
O73 W20 Na3 O53 -148.8(7) . . . . ?
O56 W20 Na3 O53 -147.1(8) . . . . ?
O60 W20 Na3 O53 -65.2(6) . . . . ?
O74 W20 Na3 O56 -107.3(7) . . . . ?
O72 W20 Na3 O56 151.6(7) . . . . ?
O73 W20 Na3 O56 -1.7(7) . . . . ?
O53 W20 Na3 O56 147.1(8) . . . . ?
O60 W20 Na3 O56 81.9(6) . . . . ?
O74 W20 Na3 O66 -132.2(5) . . . . ?
O72 W20 Na3 O66 126.7(6) . . . . ?
O73 W20 Na3 O66 -26.6(6) . . . . ?
O56 W20 Na3 O66 -24.9(5) . . . . ?
O53 W20 Na3 O66 122.2(7) . . . . ?
O60 W20 Na3 O66 57.0(4) . . . . ?
O74 W20 Na3 W16 137.8(4) . . . . ?
O72 W20 Na3 W16 36.7(6) . . . . ?
O73 W20 Na3 W16 -116.6(5) . . . . ?
O56 W20 Na3 W16 -114.9(5) . . . . ?
O53 W20 Na3 W16 32.3(5) . . . . ?
O60 W20 Na3 W16 -32.9(3) . . . . ?
O74 W20 Na3 W19 -113.9(4) . . . . ?
O72 W20 Na3 W19 145.0(5) . . . . ?
O73 W20 Na3 W19 -8.3(5) . . . . ?
O56 W20 Na3 W19 -6.6(5) . . . . ?
O53 W20 Na3 W19 140.5(6) . . . . ?
O60 W20 Na3 W19 75.3(3) . . . . ?
O74 W20 Na3 W8 -164.6(5) . . . . ?
O72 W20 Na3 W8 94.3(5) . . . . ?
O73 W20 Na3 W8 -59.0(5) . . . . ?
O56 W20 Na3 W8 -57.3(5) . . . . ?
O53 W20 Na3 W8 89.8(6) . . . . ?
O60 W20 Na3 W8 24.6(3) . . . . ?
O51 W1 Na5 OW23 64.9(9) . . . . ?
O17 W1 Na5 OW23 -33.5(8) . . . . ?
O39 W1 Na5 OW23 89.4(9) . . . . ?
O5 W1 Na5 OW23 -107.6(8) . . . . ?
O7 W1 Na5 OW23 169.7(7) . . . . ?
O68 W1 Na5 OW23 -130.6(7) . . . . ?
Er1 W1 Na5 OW23 163.3(8) . . . . ?
O17 W1 Na5 O51 -98.4(7) . . . . ?
O39 W1 Na5 O51 24.5(9) . . . . ?
O5 W1 Na5 O51 -172.5(7) . . . . ?
O7 W1 Na5 O51 104.8(7) . . . . ?
O68 W1 Na5 O51 164.5(6) . . . . ?
Er1 W1 Na5 O51 98.4(10) . . . . ?
O51 W1 Na5 O45 -30.6(6) . . . 3_556 ?
O17 W1 Na5 O45 -129.1(6) . . . 3_556 ?
O39 W1 Na5 O45 -6.1(9) . . . 3_556 ?
O5 W1 Na5 O45 156.9(6) . . . 3_556 ?
O7 W1 Na5 O45 74.2(5) . . . 3_556 ?
O68 W1 Na5 O45 133.9(5) . . . 3_556 ?
Er1 W1 Na5 O45 67.8(10) . . . 3_556 ?
O51 W1 Na5 Na6 -120.7(7) . . . 3_556 ?
O17 W1 Na5 Na6 140.8(6) . . . 3_556 ?
O39 W1 Na5 Na6 -96.2(8) . . . 3_556 ?
O5 W1 Na5 Na6 66.8(6) . . . 3_556 ?
O7 W1 Na5 Na6 -15.9(5) . . . 3_556 ?
O68 W1 Na5 Na6 43.8(5) . . . 3_556 ?
Er1 W1 Na5 Na6 -22.3(10) . . . 3_556 ?
O51 W1 Na5 O5 172.5(7) . . . . ?
O17 W1 Na5 O5 74.1(6) . . . . ?
O39 W1 Na5 O5 -163.0(7) . . . . ?
O7 W1 Na5 O5 -82.7(5) . . . . ?
O68 W1 Na5 O5 -23.0(6) . . . . ?
Er1 W1 Na5 O5 -89.1(9) . . . . ?
O51 W1 Na5 W7 155.9(6) . . . . ?
O17 W1 Na5 W7 57.5(5) . . . . ?
O39 W1 Na5 W7 -179.5(6) . . . . ?
O5 W1 Na5 W7 -16.5(4) . . . . ?
O7 W1 Na5 W7 -99.3(3) . . . . ?
O68 W1 Na5 W7 -39.5(4) . . . . ?
Er1 W1 Na5 W7 -105.6(8) . . . . ?
O36 W7 Na5 OW23 -69.3(7) . . . . ?
O19 W7 Na5 OW23 29.6(6) . . . . ?
O5 W7 Na5 OW23 111.8(8) . . . . ?
O64 W7 Na5 OW23 -98.3(10) . . . . ?
O12 W7 Na5 OW23 -163.6(6) . . . . ?
O61 W7 Na5 OW23 131.7(6) . . . . ?
O36 W7 Na5 OW9 27.1(8) . . . . ?
O19 W7 Na5 OW9 125.9(8) . . . . ?
O5 W7 Na5 OW9 -151.8(9) . . . . ?
O64 W7 Na5 OW9 -2.0(12) . . . . ?
O12 W7 Na5 OW9 -67.2(8) . . . . ?
O61 W7 Na5 OW9 -132.0(8) . . . . ?
O36 W7 Na5 O51 -150.5(7) . . . . ?
O19 W7 Na5 O51 -51.7(5) . . . . ?
O5 W7 Na5 O51 30.6(6) . . . . ?
O64 W7 Na5 O51 -179.5(8) . . . . ?
O12 W7 Na5 O51 115.2(5) . . . . ?
O61 W7 Na5 O51 50.5(6) . . . . ?
O36 W7 Na5 O45 173(2) . . . 3_556 ?
O19 W7 Na5 O45 -87.8(19) . . . 3_556 ?
O5 W7 Na5 O45 -5.6(18) . . . 3_556 ?
O64 W7 Na5 O45 144.3(19) . . . 3_556 ?
O12 W7 Na5 O45 79.0(19) . . . 3_556 ?
O61 W7 Na5 O45 14(2) . . . 3_556 ?
O36 W7 Na5 Na6 112.8(6) . . . 3_556 ?
O19 W7 Na5 Na6 -148.4(5) . . . 3_556 ?
O5 W7 Na5 Na6 -66.1(6) . . . 3_556 ?
O64 W7 Na5 Na6 83.8(9) . . . 3_556 ?
O12 W7 Na5 Na6 18.5(5) . . . 3_556 ?
O61 W7 Na5 Na6 -46.2(6) . . . 3_556 ?
O36 W7 Na5 O5 178.9(8) . . . . ?
O19 W7 Na5 O5 -82.3(7) . . . . ?
O64 W7 Na5 O5 149.9(10) . . . . ?
O12 W7 Na5 O5 84.6(6) . . . . ?
O61 W7 Na5 O5 19.9(7) . . . . ?
O36 W7 Na5 W1 -161.7(5) . . . . ?
O19 W7 Na5 W1 -62.9(4) . . . . ?
O5 W7 Na5 W1 19.4(5) . . . . ?
O64 W7 Na5 W1 169.3(8) . . . . ?
O12 W7 Na5 W1 104.0(3) . . . . ?
O61 W7 Na5 W1 39.3(4) . . . . ?
O74 W20 Na8 OW12 59.7(9) . . . . ?
O72 W20 Na8 OW12 161.4(10) . . . . ?
O73 W20 Na8 OW12 -47.3(9) . . . . ?
O56 W20 Na8 OW12 -46.0(10) . . . . ?
O53 W20 Na8 OW12 164.7(9) . . . . ?
O60 W20 Na8 OW12 -129.5(9) . . . . ?
O74 W20 Na8 O63 -166.4(5) . . . . ?
O72 W20 Na8 O63 -64.6(6) . . . . ?
O73 W20 Na8 O63 86.7(6) . . . . ?
O56 W20 Na8 O63 88.0(6) . . . . ?
O53 W20 Na8 O63 -61.3(6) . . . . ?
O60 W20 Na8 O63 4.5(4) . . . . ?
O74 W20 Na8 OW18 -106.8(9) . . . 2_556 ?
O72 W20 Na8 OW18 -5.1(9) . . . 2_556 ?
O73 W20 Na8 OW18 146.2(10) . . . 2_556 ?
O56 W20 Na8 OW18 147.5(9) . . . 2_556 ?
O53 W20 Na8 OW18 -1.8(10) . . . 2_556 ?
O60 W20 Na8 OW18 64.0(8) . . . 2_556 ?
O74 W20 Na8 O36 -24.9(5) . . . 2_556 ?
O72 W20 Na8 O36 76.8(6) . . . 2_556 ?
O73 W20 Na8 O36 -131.9(6) . . . 2_556 ?
O56 W20 Na8 O36 -130.6(5) . . . 2_556 ?
O53 W20 Na8 O36 80.1(7) . . . 2_556 ?
O60 W20 Na8 O36 145.9(4) . . . 2_556 ?
O74 W20 Na8 O73 107.0(6) . . . . ?
O72 W20 Na8 O73 -151.2(7) . . . . ?
O56 W20 Na8 O73 1.4(7) . . . . ?
O53 W20 Na8 O73 -148.0(7) . . . . ?
O60 W20 Na8 O73 -82.1(5) . . . . ?
O74 W20 Na8 O58 131.9(5) . . . . ?
O72 W20 Na8 O58 -126.3(6) . . . . ?
O73 W20 Na8 O58 24.9(5) . . . . ?
O56 W20 Na8 O58 26.3(6) . . . . ?
O53 W20 Na8 O58 -123.0(6) . . . . ?
O60 W20 Na8 O58 -57.2(4) . . . . ?
O74 W20 Na8 O72 -101.8(7) . . . . ?
O73 W20 Na8 O72 151.2(7) . . . . ?
O56 W20 Na8 O72 152.6(7) . . . . ?
O53 W20 Na8 O72 3.3(8) . . . . ?
O60 W20 Na8 O72 69.1(6) . . . . ?
O74 W20 Na8 W17 -138.5(4) . . . . ?
O72 W20 Na8 W17 -36.8(5) . . . . ?
O73 W20 Na8 W17 114.5(5) . . . . ?
O56 W20 Na8 W17 115.8(5) . . . . ?
O53 W20 Na8 W17 -33.5(6) . . . . ?
O60 W20 Na8 W17 32.3(2) . . . . ?
O74 W20 Na8 W3 165.7(4) . . . . ?
O72 W20 Na8 W3 -92.6(5) . . . . ?
O73 W20 Na8 W3 58.7(5) . . . . ?
O56 W20 Na8 W3 60.0(5) . . . . ?
O53 W20 Na8 W3 -89.3(6) . . . . ?
O60 W20 Na8 W3 -23.5(3) . . . . ?
O74 W20 Na8 W18 114.6(4) . . . . ?
O72 W20 Na8 W18 -143.6(5) . . . . ?
O73 W20 Na8 W18 7.6(5) . . . . ?
O56 W20 Na8 W18 9.0(5) . . . . ?
O53 W20 Na8 W18 -140.3(5) . . . . ?
O60 W20 Na8 W18 -74.5(3) . . . . ?
O74 W20 Na8 Na13 -145.5(8) . . . . ?
O72 W20 Na8 Na13 -43.7(8) . . . . ?
O73 W20 Na8 Na13 107.5(8) . . . . ?
O56 W20 Na8 Na13 108.9(8) . . . . ?
O53 W20 Na8 Na13 -40.5(9) . . . . ?
O60 W20 Na8 Na13 25.4(7) . . . . ?
O65 W17 Na8 OW12 -85.1(16) . . . . ?
O55 W17 Na8 OW12 22.4(17) . . . . ?
O63 W17 Na8 OW12 30.1(16) . . . . ?
O57 W17 Na8 OW12 177.3(16) . . . . ?
O72 W17 Na8 OW12 177.1(17) . . . . ?
O60 W17 Na8 OW12 110.2(16) . . . . ?
O65 W17 Na8 O63 -115.2(7) . . . . ?
O55 W17 Na8 O63 -7.7(8) . . . . ?
O57 W17 Na8 O63 147.2(7) . . . . ?
O72 W17 Na8 O63 147.0(7) . . . . ?
O60 W17 Na8 O63 80.1(6) . . . . ?
O65 W17 Na8 OW18 -23.8(8) . . . 2_556 ?
O55 W17 Na8 OW18 83.7(9) . . . 2_556 ?
O63 W17 Na8 OW18 91.4(8) . . . 2_556 ?
O57 W17 Na8 OW18 -121.5(7) . . . 2_556 ?
O72 W17 Na8 OW18 -121.6(8) . . . 2_556 ?
O60 W17 Na8 OW18 171.4(7) . . . 2_556 ?
O65 W17 Na8 O36 49.2(6) . . . 2_556 ?
O55 W17 Na8 O36 156.7(7) . . . 2_556 ?
O63 W17 Na8 O36 164.4(7) . . . 2_556 ?
O57 W17 Na8 O36 -48.4(6) . . . 2_556 ?
O72 W17 Na8 O36 -48.6(6) . . . 2_556 ?
O60 W17 Na8 O36 -115.5(5) . . . 2_556 ?
O65 W17 Na8 O73 161.2(6) . . . . ?
O55 W17 Na8 O73 -91.3(7) . . . . ?
O63 W17 Na8 O73 -83.6(6) . . . . ?
O57 W17 Na8 O73 63.6(6) . . . . ?
O72 W17 Na8 O73 63.4(5) . . . . ?
O60 W17 Na8 O73 -3.5(5) . . . . ?
O65 W17 Na8 O58 -138.7(6) . . . . ?
O55 W17 Na8 O58 -31.2(7) . . . . ?
O63 W17 Na8 O58 -23.6(6) . . . . ?
O57 W17 Na8 O58 123.6(5) . . . . ?
O72 W17 Na8 O58 123.5(6) . . . . ?
O60 W17 Na8 O58 56.5(4) . . . . ?
O65 W17 Na8 O72 97.8(6) . . . . ?
O55 W17 Na8 O72 -154.7(7) . . . . ?
O63 W17 Na8 O72 -147.0(7) . . . . ?
O57 W17 Na8 O72 0.1(6) . . . . ?
O60 W17 Na8 O72 -66.9(5) . . . . ?
O65 W17 Na8 W20 130.9(5) . . . . ?
O55 W17 Na8 W20 -121.6(6) . . . . ?
O63 W17 Na8 W20 -113.9(6) . . . . ?
O57 W17 Na8 W20 33.2(4) . . . . ?
O72 W17 Na8 W20 33.1(4) . . . . ?
O60 W17 Na8 W20 -33.8(3) . . . . ?
O65 W17 Na8 W3 -117.8(5) . . . . ?
O55 W17 Na8 W3 -10.3(6) . . . . ?
O63 W17 Na8 W3 -2.7(5) . . . . ?
O57 W17 Na8 W3 144.5(4) . . . . ?
O72 W17 Na8 W3 144.4(5) . . . . ?
O60 W17 Na8 W3 77.4(3) . . . . ?
O65 W17 Na8 W18 -168.7(5) . . . . ?
O55 W17 Na8 W18 -61.2(6) . . . . ?
O63 W17 Na8 W18 -53.6(5) . . . . ?
O57 W17 Na8 W18 93.6(4) . . . . ?
O72 W17 Na8 W18 93.5(5) . . . . ?
O60 W17 Na8 W18 26.5(3) . . . . ?
O65 W17 Na8 Na13 -54.1(6) . . . . ?
O55 W17 Na8 Na13 53.4(7) . . . . ?
O63 W17 Na8 Na13 61.1(7) . . . . ?
O57 W17 Na8 Na13 -151.8(6) . . . . ?
O72 W17 Na8 Na13 -151.9(6) . . . . ?
O60 W17 Na8 Na13 141.2(5) . . . . ?
O40 W3 Na8 OW12 -57.4(8) . . . . ?
O32 W3 Na8 OW12 -160.5(9) . . . . ?
O75 W3 Na8 OW12 38.3(9) . . . . ?
O58 W3 Na8 OW12 51.3(9) . . . . ?
O63 W3 Na8 OW12 -166.2(9) . . . . ?
O69 W3 Na8 OW12 113.8(8) . . . . ?
Er3 W3 Na8 OW12 79.7(8) . . . . ?
O40 W3 Na8 O63 108.9(6) . . . . ?
O32 W3 Na8 O63 5.7(7) . . . . ?
O75 W3 Na8 O63 -155.5(7) . . . . ?
O58 W3 Na8 O63 -142.5(7) . . . . ?
O69 W3 Na8 O63 -80.0(6) . . . . ?
Er3 W3 Na8 O63 -114.0(5) . . . . ?
O40 W3 Na8 OW18 35.9(7) . . . 2_556 ?
O32 W3 Na8 OW18 -67.3(7) . . . 2_556 ?
O75 W3 Na8 OW18 131.5(7) . . . 2_556 ?
O58 W3 Na8 OW18 144.5(8) . . . 2_556 ?
O63 W3 Na8 OW18 -73.0(7) . . . 2_556 ?
O69 W3 Na8 OW18 -153.0(6) . . . 2_556 ?
Er3 W3 Na8 OW18 173.0(5) . . . 2_556 ?
O40 W3 Na8 O36 40.8(19) . . . 2_556 ?
O32 W3 Na8 O36 -62(2) . . . 2_556 ?
O75 W3 Na8 O36 136.5(19) . . . 2_556 ?
O58 W3 Na8 O36 149(2) . . . 2_556 ?
O63 W3 Na8 O36 -68.1(19) . . . 2_556 ?
O69 W3 Na8 O36 -148.1(19) . . . 2_556 ?
Er3 W3 Na8 O36 177.9(18) . . . 2_556 ?
O40 W3 Na8 O73 -167.8(5) . . . . ?
O32 W3 Na8 O73 89.0(6) . . . . ?
O75 W3 Na8 O73 -72.1(6) . . . . ?
O58 W3 Na8 O73 -59.2(6) . . . . ?
O63 W3 Na8 O73 83.3(6) . . . . ?
O69 W3 Na8 O73 3.3(4) . . . . ?
Er3 W3 Na8 O73 -30.7(4) . . . . ?
O40 W3 Na8 O58 -108.6(6) . . . . ?
O32 W3 Na8 O58 148.2(7) . . . . ?
O75 W3 Na8 O58 -13.0(7) . . . . ?
O63 W3 Na8 O58 142.5(7) . . . . ?
O69 W3 Na8 O58 62.5(5) . . . . ?
Er3 W3 Na8 O58 28.5(5) . . . . ?
O40 W3 Na8 O72 131.4(5) . . . . ?
O32 W3 Na8 O72 28.2(6) . . . . ?
O75 W3 Na8 O72 -133.0(6) . . . . ?
O58 W3 Na8 O72 -120.0(6) . . . . ?
O63 W3 Na8 O72 22.5(6) . . . . ?
O69 W3 Na8 O72 -57.5(4) . . . . ?
Er3 W3 Na8 O72 -91.5(3) . . . . ?
O40 W3 Na8 W20 163.9(4) . . . . ?
O32 W3 Na8 W20 60.7(5) . . . . ?
O75 W3 Na8 W20 -100.4(5) . . . . ?
O58 W3 Na8 W20 -87.5(5) . . . . ?
O63 W3 Na8 W20 55.0(5) . . . . ?
O69 W3 Na8 W20 -25.0(3) . . . . ?
Er3 W3 Na8 W20 -59.00(19) . . . . ?
O40 W3 Na8 W17 111.2(4) . . . . ?
O32 W3 Na8 W17 8.1(5) . . . . ?
O75 W3 Na8 W17 -153.1(5) . . . . ?
O58 W3 Na8 W17 -140.1(5) . . . . ?
O63 W3 Na8 W17 2.4(5) . . . . ?
O69 W3 Na8 W17 -77.6(3) . . . . ?
Er3 W3 Na8 W17 -111.65(10) . . . . ?
O40 W3 Na8 W18 -137.9(4) . . . . ?
O32 W3 Na8 W18 119.0(5) . . . . ?
O75 W3 Na8 W18 -42.2(5) . . . . ?
O58 W3 Na8 W18 -29.2(5) . . . . ?
O63 W3 Na8 W18 113.3(5) . . . . ?
O69 W3 Na8 W18 33.3(3) . . . . ?
Er3 W3 Na8 W18 -0.76(15) . . . . ?
O40 W3 Na8 Na13 20.9(6) . . . . ?
O32 W3 Na8 Na13 -82.3(7) . . . . ?
O75 W3 Na8 Na13 116.6(7) . . . . ?
O58 W3 Na8 Na13 129.5(7) . . . . ?
O63 W3 Na8 Na13 -88.0(7) . . . . ?
O69 W3 Na8 Na13 -168.0(5) . . . . ?
Er3 W3 Na8 Na13 158.0(5) . . . . ?
O71 W18 Na8 OW12 38.9(10) . . . . ?
O70 W18 Na8 OW12 -61.7(10) . . . . ?
O58 W18 Na8 OW12 -70.2(9) . . . . ?
O54 W18 Na8 OW12 139.1(9) . . . . ?
O73 W18 Na8 OW12 138.8(10) . . . . ?
O69 W18 Na8 OW12 -136.5(9) . . . . ?
Er3 W18 Na8 OW12 -102.3(8) . . . . ?
O71 W18 Na8 O63 173.6(6) . . . . ?
O70 W18 Na8 O63 73.1(6) . . . . ?
O58 W18 Na8 O63 64.6(6) . . . . ?
O54 W18 Na8 O63 -86.1(5) . . . . ?
O73 W18 Na8 O63 -86.4(6) . . . . ?
O69 W18 Na8 O63 -1.7(5) . . . . ?
Er3 W18 Na8 O63 32.5(4) . . . . ?
O71 W18 Na8 OW18 131.6(11) . . . 2_556 ?
O70 W18 Na8 OW18 31.0(11) . . . 2_556 ?
O58 W18 Na8 OW18 22.5(10) . . . 2_556 ?
O54 W18 Na8 OW18 -128.2(10) . . . 2_556 ?
O73 W18 Na8 OW18 -128.5(11) . . . 2_556 ?
O69 W18 Na8 OW18 -43.8(10) . . . 2_556 ?
Er3 W18 Na8 OW18 -9.6(10) . . . 2_556 ?
O71 W18 Na8 O36 -37.7(7) . . . 2_556 ?
O70 W18 Na8 O36 -138.2(7) . . . 2_556 ?
O58 W18 Na8 O36 -146.7(8) . . . 2_556 ?
O54 W18 Na8 O36 62.6(7) . . . 2_556 ?
O73 W18 Na8 O36 62.3(7) . . . 2_556 ?
O69 W18 Na8 O36 147.0(6) . . . 2_556 ?
Er3 W18 Na8 O36 -178.8(5) . . . 2_556 ?
O71 W18 Na8 O73 -100.0(7) . . . . ?
O70 W18 Na8 O73 159.5(7) . . . . ?
O58 W18 Na8 O73 151.0(7) . . . . ?
O54 W18 Na8 O73 0.3(6) . . . . ?
O69 W18 Na8 O73 84.7(6) . . . . ?
Er3 W18 Na8 O73 118.9(5) . . . . ?
O71 W18 Na8 O58 109.0(7) . . . . ?
O70 W18 Na8 O58 8.5(7) . . . . ?
O54 W18 Na8 O58 -150.7(6) . . . . ?
O73 W18 Na8 O58 -151.0(7) . . . . ?
O69 W18 Na8 O58 -66.3(6) . . . . ?
Er3 W18 Na8 O58 -32.1(5) . . . . ?
O71 W18 Na8 O72 -126.1(6) . . . . ?
O70 W18 Na8 O72 133.4(6) . . . . ?
O58 W18 Na8 O72 124.9(6) . . . . ?
O54 W18 Na8 O72 -25.8(5) . . . . ?
O73 W18 Na8 O72 -26.1(5) . . . . ?
O69 W18 Na8 O72 58.6(5) . . . . ?
Er3 W18 Na8 O72 92.8(4) . . . . ?
O71 W18 Na8 W20 -107.5(5) . . . . ?
O70 W18 Na8 W20 152.0(5) . . . . ?
O58 W18 Na8 W20 143.5(5) . . . . ?
O54 W18 Na8 W20 -7.2(4) . . . . ?
O73 W18 Na8 W20 -7.5(4) . . . . ?
O69 W18 Na8 W20 77.2(3) . . . . ?
Er3 W18 Na8 W20 111.39(12) . . . . ?
O71 W18 Na8 W17 -162.1(5) . . . . ?
O70 W18 Na8 W17 97.3(5) . . . . ?
O58 W18 Na8 W17 88.8(5) . . . . ?
O54 W18 Na8 W17 -61.9(4) . . . . ?
O73 W18 Na8 W17 -62.2(5) . . . . ?
O69 W18 Na8 W17 22.5(3) . . . . ?
Er3 W18 Na8 W17 56.7(2) . . . . ?
O71 W18 Na8 W3 141.9(5) . . . . ?
O70 W18 Na8 W3 41.4(5) . . . . ?
O58 W18 Na8 W3 32.9(5) . . . . ?
O54 W18 Na8 W3 -117.8(4) . . . . ?
O73 W18 Na8 W3 -118.1(5) . . . . ?
O69 W18 Na8 W3 -33.4(3) . . . . ?
Er3 W18 Na8 W3 0.75(15) . . . . ?
O71 W18 Na8 Na13 121.6(7) . . . . ?
O70 W18 Na8 Na13 21.0(7) . . . . ?
O58 W18 Na8 Na13 12.6(6) . . . . ?
O54 W18 Na8 Na13 -138.2(6) . . . . ?
O73 W18 Na8 Na13 -138.5(7) . . . . ?
O69 W18 Na8 Na13 -53.7(5) . . . . ?
Er3 W18 Na8 Na13 -19.6(5) . . . . ?
O43 W6 Na11 OW26 -108(3) . . . . ?
O18 W6 Na11 OW26 157(3) . . . . ?
O29 W6 Na11 OW26 138(4) . . . . ?
O20 W6 Na11 OW26 -11(4) . . . . ?
O46 W6 Na11 OW26 -2(3) . . . . ?
O1 W6 Na11 OW26 76(3) . . . . ?
Er2 W6 Na11 OW26 115(3) . . . . ?
O43 W6 Na11 O29 114.3(9) . . . . ?
O18 W6 Na11 O29 19.1(13) . . . . ?
O20 W6 Na11 O29 -148.7(7) . . . . ?
O46 W6 Na11 O29 -139.7(11) . . . . ?
O1 W6 Na11 O29 -61.5(8) . . . . ?
Er2 W6 Na11 O29 -22.9(10) . . . . ?
O43 W6 Na11 O46 -105.9(9) . . . . ?
O18 W6 Na11 O46 158.8(7) . . . . ?
O29 W6 Na11 O46 139.7(11) . . . . ?
O20 W6 Na11 O46 -9.0(11) . . . . ?
O1 W6 Na11 O46 78.3(7) . . . . ?
Er2 W6 Na11 O46 116.8(7) . . . . ?
O43 W6 Na11 O28 177.9(9) . . . . ?
O18 W6 Na11 O28 82.7(10) . . . . ?
O29 W6 Na11 O28 63.6(8) . . . . ?
O20 W6 Na11 O28 -85.1(10) . . . . ?
O46 W6 Na11 O28 -76.2(8) . . . . ?
O1 W6 Na11 O28 2.1(8) . . . . ?
Er2 W6 Na11 O28 40.6(10) . . . . ?
O43 W6 Na11 O42 -128.1(9) . . . . ?
O18 W6 Na11 O42 136.7(8) . . . . ?
O29 W6 Na11 O42 117.6(11) . . . . ?
O20 W6 Na11 O42 -31.1(11) . . . . ?
O46 W6 Na11 O42 -22.1(6) . . . . ?
O1 W6 Na11 O42 56.1(8) . . . . ?
Er2 W6 Na11 O42 94.7(8) . . . . ?
O43 W6 Na11 W4 145.4(6) . . . . ?
O18 W6 Na11 W4 50.1(9) . . . . ?
O29 W6 Na11 W4 31.0(6) . . . . ?
O20 W6 Na11 W4 -117.7(6) . . . . ?
O46 W6 Na11 W4 -108.7(7) . . . . ?
O1 W6 Na11 W4 -30.5(4) . . . . ?
Er2 W6 Na11 W4 8.1(6) . . . . ?
O43 W6 Na11 W12 -109.8(6) . . . . ?
O18 W6 Na11 W12 155.0(6) . . . . ?
O29 W6 Na11 W12 135.9(9) . . . . ?
O20 W6 Na11 W12 -12.8(8) . . . . ?
O46 W6 Na11 W12 -3.8(5) . . . . ?
O1 W6 Na11 W12 74.4(5) . . . . ?
Er2 W6 Na11 W12 113.0(4) . . . . ?
O43 W6 Na11 Na10 71.1(6) . . . . ?
O18 W6 Na11 Na10 -24.1(10) . . . . ?
O29 W6 Na11 Na10 -43.2(7) . . . . ?
O20 W6 Na11 Na10 168.1(5) . . . . ?
O46 W6 Na11 Na10 177.0(9) . . . . ?
O1 W6 Na11 Na10 -104.7(4) . . . . ?
Er2 W6 Na11 Na10 -66.1(5) . . . . ?
O38 W4 Na11 OW26 83(2) . . . . ?
O10 W4 Na11 OW26 -18(3) . . . . ?
O8 W4 Na11 OW26 176(2) . . . . ?
O28 W4 Na11 OW26 -25(2) . . . . ?
O29 W4 Na11 OW26 -164(3) . . . . ?
O1 W4 Na11 OW26 -105(2) . . . . ?
Er2 W4 Na11 OW26 -143(2) . . . . ?
O38 W4 Na11 O29 -113.2(9) . . . . ?
O10 W4 Na11 O29 146.1(8) . . . . ?
O8 W4 Na11 O29 -20.0(12) . . . . ?
O28 W4 Na11 O29 139.3(12) . . . . ?
O1 W4 Na11 O29 59.0(8) . . . . ?
Er2 W4 Na11 O29 20.8(10) . . . . ?
O38 W4 Na11 O46 -176.1(8) . . . . ?
O10 W4 Na11 O46 83.2(10) . . . . ?
O8 W4 Na11 O46 -82.9(9) . . . . ?
O28 W4 Na11 O46 76.4(9) . . . . ?
O29 W4 Na11 O46 -62.9(8) . . . . ?
O1 W4 Na11 O46 -3.9(7) . . . . ?
Er2 W4 Na11 O46 -42.1(9) . . . . ?
O38 W4 Na11 O28 107.6(8) . . . . ?
O10 W4 Na11 O28 6.8(12) . . . . ?
O8 W4 Na11 O28 -159.3(7) . . . . ?
O29 W4 Na11 O28 -139.3(12) . . . . ?
O1 W4 Na11 O28 -80.3(7) . . . . ?
Er2 W4 Na11 O28 -118.5(6) . . . . ?
O38 W4 Na11 O42 128.4(8) . . . . ?
O10 W4 Na11 O42 27.7(12) . . . . ?
O8 W4 Na11 O42 -138.4(6) . . . . ?
O28 W4 Na11 O42 20.8(6) . . . . ?
O29 W4 Na11 O42 -118.4(12) . . . . ?
O1 W4 Na11 O42 -59.5(7) . . . . ?
Er2 W4 Na11 O42 -97.6(6) . . . . ?
O38 W4 Na11 W6 -141.9(6) . . . . ?
O10 W4 Na11 W6 117.4(7) . . . . ?
O8 W4 Na11 W6 -48.7(8) . . . . ?
O28 W4 Na11 W6 110.6(8) . . . . ?
O29 W4 Na11 W6 -28.7(6) . . . . ?
O1 W4 Na11 W6 30.3(4) . . . . ?
Er2 W4 Na11 W6 -7.9(6) . . . . ?
O38 W4 Na11 W12 158.7(7) . . . . ?
O10 W4 Na11 W12 58.0(10) . . . . ?
O8 W4 Na11 W12 -108.1(7) . . . . ?
O28 W4 Na11 W12 51.1(7) . . . . ?
O29 W4 Na11 W12 -88.1(9) . . . . ?
O1 W4 Na11 W12 -29.2(5) . . . . ?
Er2 W4 Na11 W12 -67.3(7) . . . . ?
O38 W4 Na11 Na10 -70.0(6) . . . . ?
O10 W4 Na11 Na10 -170.7(7) . . . . ?
O8 W4 Na11 Na10 23.2(8) . . . . ?
O28 W4 Na11 Na10 -177.5(9) . . . . ?
O29 W4 Na11 Na10 43.2(7) . . . . ?
O1 W4 Na11 Na10 102.2(4) . . . . ?
Er2 W4 Na11 Na10 64.0(6) . . . . ?
O31 W12 Na11 OW26 -62.5(17) . . . . ?
O46 W12 Na11 OW26 -174(2) . . . . ?
O42 W12 Na11 OW26 39.6(16) . . . . ?
O16 W12 Na11 OW26 40(2) . . . . ?
O11 W12 Na11 OW26 -166.1(15) . . . . ?
O22 W12 Na11 OW26 108.0(17) . . . . ?
O31 W12 Na11 O29 136.9(8) . . . . ?
O46 W12 Na11 O29 25.1(7) . . . . ?
O42 W12 Na11 O29 -121.0(11) . . . . ?
O16 W12 Na11 O29 -120.4(10) . . . . ?
O11 W12 Na11 O29 33.4(13) . . . . ?
O22 W12 Na11 O29 -52.5(8) . . . . ?
O31 W12 Na11 O46 111.9(9) . . . . ?
O42 W12 Na11 O46 -146.0(11) . . . . ?
O16 W12 Na11 O46 -145.5(10) . . . . ?
O11 W12 Na11 O46 8.3(13) . . . . ?
O22 W12 Na11 O46 -77.6(8) . . . . ?
O31 W12 Na11 O28 -162.7(7) . . . . ?
O46 W12 Na11 O28 85.4(10) . . . . ?
O42 W12 Na11 O28 -60.6(7) . . . . ?
O16 W12 Na11 O28 -60.1(13) . . . . ?
O11 W12 Na11 O28 93.7(9) . . . . ?
O22 W12 Na11 O28 7.8(7) . . . . ?
O31 W12 Na11 O42 -102.1(7) . . . . ?
O46 W12 Na11 O42 146.0(11) . . . . ?
O16 W12 Na11 O42 0.5(14) . . . . ?
O11 W12 Na11 O42 154.3(7) . . . . ?
O22 W12 Na11 O42 68.4(7) . . . . ?
O31 W12 Na11 W6 116.4(5) . . . . ?
O46 W12 Na11 W6 4.5(6) . . . . ?
O42 W12 Na11 W6 -141.5(8) . . . . ?
O16 W12 Na11 W6 -141.0(8) . . . . ?
O11 W12 Na11 W6 12.8(10) . . . . ?
O22 W12 Na11 W6 -73.1(4) . . . . ?
O31 W12 Na11 W4 169.7(6) . . . . ?
O46 W12 Na11 W4 57.8(7) . . . . ?
O42 W12 Na11 W4 -88.2(8) . . . . ?
O16 W12 Na11 W4 -87.7(11) . . . . ?
O11 W12 Na11 W4 66.1(9) . . . . ?
O22 W12 Na11 W4 -19.8(6) . . . . ?
O31 W12 Na11 Na10 117.3(10) . . . . ?
O46 W12 Na11 Na10 5.4(7) . . . . ?
O42 W12 Na11 Na10 -140.6(14) . . . . ?
O16 W12 Na11 Na10 -140.1(9) . . . . ?
O11 W12 Na11 Na10 13.7(15) . . . . ?
O22 W12 Na11 Na10 -72.2(10) . . . . ?
OW20 Na10 Na11 OW26 1(5) 4_565 . . . ?
O29 Na10 Na11 OW26 -150(5) . . . . ?
OW10 Na10 Na11 OW26 -90(5) . . . . ?
O70 Na10 Na11 OW26 101(5) 4_565 . . . ?
OW20 Na10 Na11 O29 151.5(14) 4_565 . . . ?
OW10 Na10 Na11 O29 60.5(10) . . . . ?
O70 Na10 Na11 O29 -108.9(11) 4_565 . . . ?
OW20 Na10 Na11 O46 -175.8(14) 4_565 . . . ?
O29 Na10 Na11 O46 32.7(7) . . . . ?
OW10 Na10 Na11 O46 93.1(10) . . . . ?
O70 Na10 Na11 O46 -76.2(11) 4_565 . . . ?
OW20 Na10 Na11 O28 116.6(13) 4_565 . . . ?
O29 Na10 Na11 O28 -34.9(7) . . . . ?
OW10 Na10 Na11 O28 25.5(12) . . . . ?
O70 Na10 Na11 O28 -143.8(9) 4_565 . . . ?
OW20 Na10 Na11 O42 149(2) 4_565 . . . ?
O29 Na10 Na11 O42 -2.0(14) . . . . ?
OW10 Na10 Na11 O42 58(2) . . . . ?
O70 Na10 Na11 O42 -110.9(18) 4_565 . . . ?
OW20 Na10 Na11 W6 -177.5(12) 4_565 . . . ?
O29 Na10 Na11 W6 31.0(6) . . . . ?
OW10 Na10 Na11 W6 91.5(8) . . . . ?
O70 Na10 Na11 W6 -77.9(8) 4_565 . . . ?
OW20 Na10 Na11 W4 118.0(11) 4_565 . . . ?
O29 Na10 Na11 W4 -33.6(6) . . . . ?
OW10 Na10 Na11 W4 26.9(8) . . . . ?
O70 Na10 Na11 W4 -142.5(8) 4_565 . . . ?
OW20 Na10 Na11 W12 -178.4(15) 4_565 . . . ?
O29 Na10 Na11 W12 30.1(7) . . . . ?
OW10 Na10 Na11 W12 90.5(12) . . . . ?
O70 Na10 Na11 W12 -78.8(12) 4_565 . . . ?
OW12 Na8 Na13 OW13 177.5(13) . . . . ?
O63 Na8 Na13 OW13 36.4(12) . . . . ?
OW18 Na8 Na13 OW13 -74.8(16) 2_556 . . . ?
O36 Na8 Na13 OW13 -102.0(12) 2_556 . . . ?
O73 Na8 Na13 OW13 61.4(15) . . . . ?
O58 Na8 Na13 OW13 99.1(12) . . . . ?
O72 Na8 Na13 OW13 -8.9(13) . . . . ?
W20 Na8 Na13 OW13 14.3(15) . . . . ?
W17 Na8 Na13 OW13 8.2(12) . . . . ?
W3 Na8 Na13 OW13 73.5(12) . . . . ?
W18 Na8 Na13 OW13 92.8(12) . . . . ?
OW12 Na8 Na13 OW18 -107.7(13) . . . 2_556 ?
O63 Na8 Na13 OW18 111.2(13) . . . 2_556 ?
O36 Na8 Na13 OW18 -27.2(13) 2_556 . . 2_556 ?
O73 Na8 Na13 OW18 136.3(13) . . . 2_556 ?
O58 Na8 Na13 OW18 173.9(13) . . . 2_556 ?
O72 Na8 Na13 OW18 65.9(13) . . . 2_556 ?
W20 Na8 Na13 OW18 89.1(13) . . . 2_556 ?
W17 Na8 Na13 OW18 83.0(12) . . . 2_556 ?
W3 Na8 Na13 OW18 148.4(13) . . . 2_556 ?
W18 Na8 Na13 OW18 167.6(12) . . . 2_556 ?
OW12 Na8 Na13 OW14 65(2) . . . . ?
O63 Na8 Na13 OW14 -75.9(19) . . . . ?
OW18 Na8 Na13 OW14 173(3) 2_556 . . . ?
O36 Na8 Na13 OW14 145.7(19) 2_556 . . . ?
O73 Na8 Na13 OW14 -51(2) . . . . ?
O58 Na8 Na13 OW14 -13.2(19) . . . . ?
O72 Na8 Na13 OW14 -121.2(19) . . . . ?
W20 Na8 Na13 OW14 -98(2) . . . . ?
W17 Na8 Na13 OW14 -104(2) . . . . ?
W3 Na8 Na13 OW14 -38.8(18) . . . . ?
W18 Na8 Na13 OW14 -20(2) . . . . ?
OW12 Na8 Na13 O40 88.0(8) . . . . ?
O63 Na8 Na13 O40 -53.1(6) . . . . ?
OW18 Na8 Na13 O40 -164.3(16) 2_556 . . . ?
O36 Na8 Na13 O40 168.5(6) 2_556 . . . ?
O73 Na8 Na13 O40 -28.0(11) . . . . ?
O58 Na8 Na13 O40 9.6(6) . . . . ?
O72 Na8 Na13 O40 -98.4(7) . . . . ?
W20 Na8 Na13 O40 -75.2(9) . . . . ?
W17 Na8 Na13 O40 -81.3(6) . . . . ?
W3 Na8 Na13 O40 -15.9(5) . . . . ?
W18 Na8 Na13 O40 3.3(8) . . . . ?
OW12 Na8 Na13 OW34 -19.6(12) . . . 2_556 ?
O63 Na8 Na13 OW34 -160.7(13) . . . 2_556 ?
OW18 Na8 Na13 OW34 88.1(17) 2_556 . . 2_556 ?
O36 Na8 Na13 OW34 60.9(13) 2_556 . . 2_556 ?
O73 Na8 Na13 OW34 -135.6(12) . . . 2_556 ?
O58 Na8 Na13 OW34 -98.0(12) . . . 2_556 ?
O72 Na8 Na13 OW34 154.0(12) . . . 2_556 ?
W20 Na8 Na13 OW34 177.2(11) . . . 2_556 ?
W17 Na8 Na13 OW34 171.1(12) . . . 2_556 ?
W3 Na8 Na13 OW34 -123.5(13) . . . 2_556 ?
W18 Na8 Na13 OW34 -104.3(12) . . . 2_556 ?
OW7 Na4 Na14 OW35 -22(2) . . . . ?
O44 Na4 Na14 OW35 -32(3) . . . . ?
OW5 Na4 Na14 OW35 149(2) 3_556 . . . ?
OW8 Na4 Na14 OW35 165(3) . . . . ?
O31 Na4 Na14 OW35 65(2) 2_545 . . . ?
OW6 Na4 Na14 OW35 -115(2) . . . . ?
Na2 Na4 Na14 OW35 -163(3) 3_556 . . . ?
OW7 Na4 Na14 OW30 174(2) . . . . ?
O44 Na4 Na14 OW30 164.2(16) . . . . ?
OW5 Na4 Na14 OW30 -15(2) 3_556 . . . ?
OW8 Na4 Na14 OW30 0.2(16) . . . . ?
O31 Na4 Na14 OW30 -99.6(19) 2_545 . . . ?
OW6 Na4 Na14 OW30 80.6(19) . . . . ?
Na2 Na4 Na14 OW30 33(5) 3_556 . . . ?
OW7 Na4 Na14 OW8 173.7(16) . . . . ?
O44 Na4 Na14 OW8 163.9(12) . . . . ?
OW5 Na4 Na14 OW8 -15.1(15) 3_556 . . . ?
O31 Na4 Na14 OW8 -99.8(10) 2_545 . . . ?
OW6 Na4 Na14 OW8 80.4(11) . . . . ?
Na2 Na4 Na14 OW8 33(4) 3_556 . . . ?
O44 Na4 Na14 OW7 -9.8(17) . . . . ?
OW5 Na4 Na14 OW7 171.2(12) 3_556 . . . ?
OW8 Na4 Na14 OW7 -173.7(16) . . . . ?
O31 Na4 Na14 OW7 86.5(11) 2_545 . . . ?
OW6 Na4 Na14 OW7 -93.3(11) . . . . ?
Na2 Na4 Na14 OW7 -141(3) 3_556 . . . ?
OW7 Na4 Na14 OW17 -93.3(16) . . . 2_545 ?
O44 Na4 Na14 OW17 -103.1(15) . . . 2_545 ?
OW5 Na4 Na14 OW17 77.9(15) 3_556 . . 2_545 ?
OW8 Na4 Na14 OW17 93.0(15) . . . 2_545 ?
O31 Na4 Na14 OW17 -6.8(12) 2_545 . . 2_545 ?
OW6 Na4 Na14 OW17 173.4(12) . . . 2_545 ?
Na2 Na4 Na14 OW17 126(3) 3_556 . . 2_545 ?
OW7 Na4 Na14 OW23 75.3(12) . . . . ?
O44 Na4 Na14 OW23 65.5(16) . . . . ?
OW5 Na4 Na14 OW23 -113.5(11) 3_556 . . . ?
OW8 Na4 Na14 OW23 -98.4(13) . . . . ?
O31 Na4 Na14 OW23 161.8(9) 2_545 . . . ?
OW6 Na4 Na14 OW23 -18.0(10) . . . . ?
Na2 Na4 Na14 OW23 -66(4) 3_556 . . . ?
O4 Ge1 O1 W6 -56.0(8) . . . . ?
O22 Ge1 O1 W6 59.8(8) . . . . ?
O27 Ge1 O1 W6 -177.9(5) . . . . ?
O4 Ge1 O1 W4 -175.6(6) . . . . ?
O22 Ge1 O1 W4 -59.8(8) . . . . ?
O27 Ge1 O1 W4 62.5(7) . . . . ?
O4 Ge1 O1 Er2 66.2(8) . . . . ?
O22 Ge1 O1 Er2 -177.9(6) . . . . ?
O27 Ge1 O1 Er2 -55.6(8) . . . . ?
O18 W6 O1 Ge1 132.9(7) . . . . ?
O29 W6 O1 Ge1 -127.9(7) . . . . ?
O20 W6 O1 Ge1 37.6(7) . . . . ?
O46 W6 O1 Ge1 -42.3(7) . . . . ?
Er2 W6 O1 Ge1 135.8(8) . . . . ?
Na11 W6 O1 Ge1 -89.7(9) . . . . ?
O18 W6 O1 W4 -96.1(5) . . . . ?
O29 W6 O1 W4 3.2(4) . . . . ?
O20 W6 O1 W4 168.6(5) . . . . ?
O46 W6 O1 W4 88.7(5) . . . . ?
Er2 W6 O1 W4 -93.2(4) . . . . ?
Na11 W6 O1 W4 41.4(7) . . . . ?
O18 W6 O1 Er2 -2.9(5) . . . . ?
O29 W6 O1 Er2 96.3(5) . . . . ?
O20 W6 O1 Er2 -98.2(4) . . . . ?
O46 W6 O1 Er2 -178.1(5) . . . . ?
Na11 W6 O1 Er2 134.5(7) . . . . ?
O38 W4 O1 Ge1 134(2) . . . . ?
O10 W4 O1 Ge1 -41.5(7) . . . . ?
O8 W4 O1 Ge1 -138.6(7) . . . . ?
O28 W4 O1 Ge1 45.6(7) . . . . ?
O29 W4 O1 Ge1 130.8(8) . . . . ?
Er2 W4 O1 Ge1 -133.3(8) . . . . ?
Na11 W4 O1 Ge1 93.2(8) . . . . ?
O38 W4 O1 W6 0(3) . . . . ?
O10 W4 O1 W6 -175.3(5) . . . . ?
O8 W4 O1 W6 87.6(4) . . . . ?
O28 W4 O1 W6 -88.2(4) . . . . ?
O29 W4 O1 W6 -3.0(4) . . . . ?
Er2 W4 O1 W6 92.9(4) . . . . ?
Na11 W4 O1 W6 -40.6(6) . . . . ?
O38 W4 O1 Er2 -92(3) . . . . ?
O10 W4 O1 Er2 91.8(5) . . . . ?
O8 W4 O1 Er2 -5.3(4) . . . . ?
O28 W4 O1 Er2 178.9(4) . . . . ?
O29 W4 O1 Er2 -95.9(4) . . . . ?
Na11 W4 O1 Er2 -133.5(6) . . . . ?
O34 Er2 O1 Ge1 30.1(7) . . . . ?
O8 Er2 O1 Ge1 134.8(8) . . . . ?
O18 Er2 O1 Ge1 -133.0(8) . . . . ?
O37 Er2 O1 Ge1 -46.1(7) . . . . ?
O39 Er2 O1 Ge1 91.5(8) . . . . ?
OW25 Er2 O1 Ge1 -65.7(11) . . . . ?
OW22 Er2 O1 Ge1 177.9(6) . . . . ?
W6 Er2 O1 Ge1 -135.5(9) . . . . ?
W4 Er2 O1 Ge1 130.2(9) . . . . ?
Er1 Er2 O1 Ge1 123.8(6) . . . . ?
O34 Er2 O1 W6 165.6(5) . . . . ?
O8 Er2 O1 W6 -89.8(4) . . . . ?
O18 Er2 O1 W6 2.4(4) . . . . ?
O37 Er2 O1 W6 89.4(4) . . . . ?
O39 Er2 O1 W6 -133.0(4) . . . . ?
OW25 Er2 O1 W6 69.8(8) . . . . ?
OW22 Er2 O1 W6 -46.7(6) . . . . ?
W4 Er2 O1 W6 -94.4(4) . . . . ?
Er1 Er2 O1 W6 -100.7(3) . . . . ?
O34 Er2 O1 W4 -100.1(4) . . . . ?
O8 Er2 O1 W4 4.6(3) . . . . ?
O18 Er2 O1 W4 96.8(4) . . . . ?
O37 Er2 O1 W4 -176.3(4) . . . . ?
O39 Er2 O1 W4 -38.6(5) . . . . ?
OW25 Er2 O1 W4 164.2(6) . . . . ?
OW22 Er2 O1 W4 47.7(6) . . . . ?
W6 Er2 O1 W4 94.4(4) . . . . ?
Er1 Er2 O1 W4 -6.3(3) . . . . ?
O49 W15 O2 W13 124.5(14) . . . . ?
O25 W15 O2 W13 23.1(13) . . . . ?
O35 W15 O2 W13 -65(2) . . . . ?
O16 W15 O2 W13 -135.4(14) . . . . ?
O22 W15 O2 W13 -60.4(13) . . . . ?
Na1 W15 O2 W13 -157.9(17) . . . . ?
O49 W15 O2 Na1 -77.6(7) . . . . ?
O25 W15 O2 Na1 -179.0(6) . . . . ?
O35 W15 O2 Na1 93.3(17) . . . . ?
O16 W15 O2 Na1 22.4(6) . . . . ?
O22 W15 O2 Na1 97.5(6) . . . . ?
O47 W13 O2 W15 -126.8(14) . . . . ?
O9 W13 O2 W15 -23.3(13) . . . . ?
O23 W13 O2 W15 66(2) . . . . ?
O14 W13 O2 W15 135.0(14) . . . . ?
O4 W13 O2 W15 60.8(13) . . . . ?
Na1 W13 O2 W15 157.7(17) . . . . ?
Na12 W13 O2 W15 -33.2(17) 3_656 . . . ?
O47 W13 O2 Na1 75.6(7) . . . . ?
O9 W13 O2 Na1 179.0(6) . . . . ?
O23 W13 O2 Na1 -91.6(16) . . . . ?
O14 W13 O2 Na1 -22.7(6) . . . . ?
O4 W13 O2 Na1 -96.9(6) . . . . ?
Na12 W13 O2 Na1 169.1(5) 3_656 . . . ?
OW15 Na1 O2 W15 -132(3) . . . . ?
O59 Na1 O2 W15 47.1(8) 4_665 . . . ?
OW33 Na1 O2 W15 124.6(10) . . . . ?
O11 Na1 O2 W15 -83.7(6) . . . . ?
O14 Na1 O2 W15 -148.5(7) . . . . ?
O16 Na1 O2 W15 -18.9(5) . . . . ?
W14 Na1 O2 W15 -116.2(5) . . . . ?
W13 Na1 O2 W15 -168.0(10) . . . . ?
W12 Na1 O2 W15 -50.7(5) . . . . ?
Na9 Na1 O2 W15 95.0(7) 4_665 . . . ?
OW15 Na1 O2 W13 36(3) . . . . ?
O59 Na1 O2 W13 -144.9(6) 4_665 . . . ?
OW33 Na1 O2 W13 -67.4(10) . . . . ?
O11 Na1 O2 W13 84.3(6) . . . . ?
O14 Na1 O2 W13 19.5(5) . . . . ?
O16 Na1 O2 W13 149.1(7) . . . . ?
W15 Na1 O2 W13 168.0(10) . . . . ?
W14 Na1 O2 W13 51.8(5) . . . . ?
W12 Na1 O2 W13 117.3(5) . . . . ?
Na9 Na1 O2 W13 -97.0(7) 4_665 . . . ?
O48 W9 O3 W2 174.2(8) . . . . ?
O15 W9 O3 W2 72.1(8) . . . . ?
O25 W9 O3 W2 -35.4(17) . . . . ?
O9 W9 O3 W2 -90.7(7) . . . . ?
O27 W9 O3 W2 -5.0(6) . . . . ?
Er4 W9 O3 W2 40.4(6) . . . . ?
O48 W9 O3 Na12 -66.3(7) . . . 3_656 ?
O15 W9 O3 Na12 -168.5(6) . . . 3_656 ?
O25 W9 O3 Na12 84.0(13) . . . 3_656 ?
O9 W9 O3 Na12 28.8(6) . . . 3_656 ?
O27 W9 O3 Na12 114.4(6) . . . 3_656 ?
Er4 W9 O3 Na12 159.9(5) . . . 3_656 ?
O30 W2 O3 W9 -176.0(8) . . . . ?
O34 W2 O3 W9 29.3(16) . . . . ?
O13 W2 O3 W9 -74.9(8) . . . . ?
O21 W2 O3 W9 90.7(8) . . . . ?
O27 W2 O3 W9 5.1(6) . . . . ?
Er4 W2 O3 W9 -40.7(6) . . . . ?
O30 W2 O3 Na12 63.7(7) . . . 3_656 ?
O34 W2 O3 Na12 -91.0(12) . . . 3_656 ?
O13 W2 O3 Na12 164.8(6) . . . 3_656 ?
O21 W2 O3 Na12 -29.6(6) . . . 3_656 ?
O27 W2 O3 Na12 -115.2(7) . . . 3_656 ?
Er4 W2 O3 Na12 -161.0(6) . . . 3_656 ?
O1 Ge1 O4 W11 -61.2(8) . . . . ?
O22 Ge1 O4 W11 -179.4(6) . . . . ?
O27 Ge1 O4 W11 63.7(7) . . . . ?
O1 Ge1 O4 W14 58.2(8) . . . . ?
O22 Ge1 O4 W14 -60.1(8) . . . . ?
O27 Ge1 O4 W14 -177.0(6) . . . . ?
O1 Ge1 O4 W13 178.2(6) . . . . ?
O22 Ge1 O4 W13 59.9(8) . . . . ?
O27 Ge1 O4 W13 -57.0(8) . . . . ?
O44 W11 O4 Ge1 -169.8(14) . . . . ?
O37 W11 O4 Ge1 44.6(7) . . . . ?
O21 W11 O4 Ge1 -51.9(7) . . . . ?
O33 W11 O4 Ge1 136.1(8) . . . . ?
O23 W11 O4 Ge1 -137.5(8) . . . . ?
O44 W11 O4 W14 57.0(17) . . . . ?
O37 W11 O4 W14 -88.6(5) . . . . ?
O21 W11 O4 W14 174.8(5) . . . . ?
O33 W11 O4 W14 2.8(5) . . . . ?
O23 W11 O4 W14 89.3(5) . . . . ?
O44 W11 O4 W13 -34.8(17) . . . . ?
O37 W11 O4 W13 179.6(5) . . . . ?
O21 W11 O4 W13 83.0(5) . . . . ?
O33 W11 O4 W13 -89.0(5) . . . . ?
O23 W11 O4 W13 -2.5(4) . . . . ?
O20 W14 O4 Ge1 -41.0(7) . . . . ?
O11 W14 O4 Ge1 45.7(8) . . . . ?
O33 W14 O4 Ge1 -134.1(8) . . . . ?
O14 W14 O4 Ge1 131.5(8) . . . . ?
Na1 W14 O4 Ge1 89.4(7) . . . . ?
O20 W14 O4 W11 90.2(5) . . . . ?
O11 W14 O4 W11 176.9(5) . . . . ?
O33 W14 O4 W11 -3.0(5) . . . . ?
O14 W14 O4 W11 -97.3(5) . . . . ?
Na1 W14 O4 W11 -139.4(4) . . . . ?
O20 W14 O4 W13 -175.6(4) . . . . ?
O11 W14 O4 W13 -89.0(5) . . . . ?
O33 W14 O4 W13 91.2(5) . . . . ?
O14 W14 O4 W13 -3.2(4) . . . . ?
Na1 W14 O4 W13 -45.2(3) . . . . ?
O9 W13 O4 Ge1 39.4(8) . . . . ?
O23 W13 O4 Ge1 134.8(9) . . . . ?
O2 W13 O4 Ge1 -47.2(8) . . . . ?
O14 W13 O4 Ge1 -130.7(8) . . . . ?
Na1 W13 O4 Ge1 -88.8(7) . . . . ?
Na12 W13 O4 Ge1 88.1(7) 3_656 . . . ?
O9 W13 O4 W11 -92.6(5) . . . . ?
O23 W13 O4 W11 2.8(5) . . . . ?
O2 W13 O4 W11 -179.2(5) . . . . ?
O14 W13 O4 W11 97.3(5) . . . . ?
Na1 W13 O4 W11 139.2(3) . . . . ?
Na12 W13 O4 W11 -44.0(4) 3_656 . . . ?
O9 W13 O4 W14 173.2(5) . . . . ?
O23 W13 O4 W14 -91.4(5) . . . . ?
O2 W13 O4 W14 86.6(5) . . . . ?
O14 W13 O4 W14 3.1(4) . . . . ?
Na1 W13 O4 W14 45.0(3) . . . . ?
Na12 W13 O4 W14 -138.2(4) 3_656 . . . ?
O36 W7 O5 W1 -123.0(10) . . . . ?
O19 W7 O5 W1 -15.4(11) . . . . ?
O64 W7 O5 W1 91.1(15) . . . . ?
O12 W7 O5 W1 145.9(10) . . . . ?
O61 W7 O5 W1 73.8(10) . . . . ?
Na5 W7 O5 W1 -122.0(12) . . . . ?
O36 W7 O5 Na5 -1.0(7) . . . . ?
O19 W7 O5 Na5 106.6(6) . . . . ?
O64 W7 O5 Na5 -146.9(10) . . . . ?
O12 W7 O5 Na5 -92.1(5) . . . . ?
O61 W7 O5 Na5 -164.2(5) . . . . ?
O36 W7 O5 Na6 56.8(7) . . . 3_556 ?
O19 W7 O5 Na6 164.4(6) . . . 3_556 ?
O64 W7 O5 Na6 -89.1(12) . . . 3_556 ?
O12 W7 O5 Na6 -34.3(5) . . . 3_556 ?
O61 W7 O5 Na6 -106.4(5) . . . 3_556 ?
Na5 W7 O5 Na6 57.8(5) . . . 3_556 ?
O51 W1 O5 W7 119.4(11) . . . . ?
O17 W1 O5 W7 13.9(10) . . . . ?
O39 W1 O5 W7 -93.8(18) . . . . ?
O7 W1 O5 W7 -144.1(11) . . . . ?
O68 W1 O5 W7 -72.6(10) . . . . ?
Na5 W1 O5 W7 124.6(12) . . . . ?
Er1 W1 O5 W7 -72.5(11) . . . . ?
O51 W1 O5 Na5 -5.2(5) . . . . ?
O17 W1 O5 Na5 -110.7(5) . . . . ?
O39 W1 O5 Na5 141.6(14) . . . . ?
O7 W1 O5 Na5 91.3(5) . . . . ?
O68 W1 O5 Na5 162.8(4) . . . . ?
Er1 W1 O5 Na5 162.9(2) . . . . ?
O51 W1 O5 Na6 -60.4(6) . . . 3_556 ?
O17 W1 O5 Na6 -165.8(6) . . . 3_556 ?
O39 W1 O5 Na6 86.5(15) . . . 3_556 ?
O7 W1 O5 Na6 36.1(5) . . . 3_556 ?
O68 W1 O5 Na6 107.6(5) . . . 3_556 ?
Na5 W1 O5 Na6 -55.2(4) . . . 3_556 ?
Er1 W1 O5 Na6 107.7(4) . . . 3_556 ?
OW23 Na5 O5 W7 -72.0(8) . . . . ?
OW9 Na5 O5 W7 41.6(12) . . . . ?
O51 Na5 O5 W7 -145.5(6) . . . . ?
O45 Na5 O5 W7 177.9(7) 3_556 . . . ?
Na6 Na5 O5 W7 106.2(6) 3_556 . . . ?
W1 Na5 O5 W7 -149.5(8) . . . . ?
OW23 Na5 O5 W1 77.5(7) . . . . ?
OW9 Na5 O5 W1 -168.9(9) . . . . ?
O51 Na5 O5 W1 4.0(4) . . . . ?
O45 Na5 O5 W1 -32.6(9) 3_556 . . . ?
Na6 Na5 O5 W1 -104.3(5) 3_556 . . . ?
W7 Na5 O5 W1 149.5(8) . . . . ?
OW23 Na5 O5 Na6 -178.2(8) . . . 3_556 ?
OW9 Na5 O5 Na6 -64.6(10) . . . 3_556 ?
O51 Na5 O5 Na6 108.3(5) . . . 3_556 ?
O45 Na5 O5 Na6 71.8(8) 3_556 . . 3_556 ?
W1 Na5 O5 Na6 104.3(5) . . . 3_556 ?
W7 Na5 O5 Na6 -106.2(6) . . . 3_556 ?
O50 W8 O6 W5 131.4(17) . . . . ?
O12 W8 O6 W5 -126.8(17) . . . . ?
O76 W8 O6 W5 31.9(17) . . . . ?
O66 W8 O6 W5 -29(3) . . . . ?
O61 W8 O6 W5 -52.9(17) . . . . ?
Na3 W8 O6 W5 35(2) . . . . ?
O45 W5 O6 W8 -129.9(17) . . . . ?
O24 W5 O6 W8 31(3) . . . . ?
O7 W5 O6 W8 128.7(18) . . . . ?
O67 W5 O6 W8 -29.8(17) . . . . ?
O68 W5 O6 W8 54.9(17) . . . . ?
Er1 W5 O6 W8 51.0(19) . . . . ?
O45 W5 O7 W1 173.6(7) . . . . ?
O24 W5 O7 W1 72.2(7) . . . . ?
O67 W5 O7 W1 -36.4(15) . . . . ?
O6 W5 O7 W1 -92.2(6) . . . . ?
O68 W5 O7 W1 -5.1(6) . . . . ?
Er1 W5 O7 W1 39.7(5) . . . . ?
O45 W5 O7 Na6 43.7(7) . . . . ?
O24 W5 O7 Na6 -57.7(6) . . . . ?
O67 W5 O7 Na6 -166.3(10) . . . . ?
O6 W5 O7 Na6 137.9(6) . . . . ?
O68 W5 O7 Na6 -135.0(6) . . . . ?
Er1 W5 O7 Na6 -90.1(5) . . . . ?
O51 W1 O7 W5 -175.7(7) . . . . ?
O17 W1 O7 W5 28.8(15) . . . . ?
O39 W1 O7 W5 -74.7(7) . . . . ?
O5 W1 O7 W5 92.7(7) . . . . ?
O68 W1 O7 W5 5.2(6) . . . . ?
Na5 W1 O7 W5 141.6(6) . . . . ?
Er1 W1 O7 W5 -39.8(5) . . . . ?
O51 W1 O7 Na6 -44.0(6) . . . . ?
O17 W1 O7 Na6 160.4(10) . . . . ?
O39 W1 O7 Na6 56.9(6) . . . . ?
O5 W1 O7 Na6 -135.7(5) . . . . ?
O68 W1 O7 Na6 136.8(6) . . . . ?
Na5 W1 O7 Na6 -86.8(5) . . . . ?
Er1 W1 O7 Na6 91.8(4) . . . . ?
Na5 Na6 O7 W5 -32.0(7) 3_556 . . . ?
OW25 Na6 O7 W5 120.6(6) . . . . ?
O5 Na6 O7 W5 -80.5(8) 3_556 . . . ?
Na5 Na6 O7 W1 -168.1(5) 3_556 . . . ?
OW25 Na6 O7 W1 -15.6(7) . . . . ?
O5 Na6 O7 W1 143.3(6) 3_556 . . . ?
O38 W4 O8 Er2 174.9(6) . . . . ?
O10 W4 O8 Er2 -77.9(6) . . . . ?
O28 W4 O8 Er2 21.8(19) . . . . ?
O29 W4 O8 Er2 78.8(6) . . . . ?
O1 W4 O8 Er2 6.8(5) . . . . ?
Na11 W4 O8 Er2 92.2(9) . . . . ?
O38 W4 O8 Er1 -36.1(8) . . . . ?
O10 W4 O8 Er1 71.1(7) . . . . ?
O28 W4 O8 Er1 170.8(13) . . . . ?
O29 W4 O8 Er1 -132.2(7) . . . . ?
O1 W4 O8 Er1 155.9(7) . . . . ?
Er2 W4 O8 Er1 149.0(10) . . . . ?
Na11 W4 O8 Er1 -118.8(9) . . . . ?
O34 Er2 O8 W4 66.3(6) . . . . ?
O18 Er2 O8 W4 -74.4(6) . . . . ?
O37 Er2 O8 W4 -8.0(10) . . . . ?
O39 Er2 O8 W4 139.6(6) . . . . ?
OW25 Er2 O8 W4 -168.7(6) . . . . ?
OW22 Er2 O8 W4 -151.5(7) . . . . ?
O1 Er2 O8 W4 -6.6(5) . . . . ?
W6 Er2 O8 W4 -49.7(5) . . . . ?
Er1 Er2 O8 W4 155.9(8) . . . . ?
O34 Er2 O8 Er1 -89.7(5) . . . . ?
O18 Er2 O8 Er1 129.7(5) . . . . ?
O37 Er2 O8 Er1 -163.9(5) . . . . ?
O39 Er2 O8 Er1 -16.3(4) . . . . ?
OW25 Er2 O8 Er1 35.4(8) . . . . ?
OW22 Er2 O8 Er1 52.6(5) . . . . ?
O1 Er2 O8 Er1 -162.5(5) . . . . ?
W6 Er2 O8 Er1 154.4(4) . . . . ?
W4 Er2 O8 Er1 -155.9(8) . . . . ?
O32 Er1 O8 W4 -32.3(6) . . . . ?
O39 Er1 O8 W4 -135.5(7) . . . . ?
O24 Er1 O8 W4 161.2(5) . . . . ?
O55 Er1 O8 W4 25.2(9) . . . . ?
OW10 Er1 O8 W4 83.6(7) . . . . ?
O68 Er1 O8 W4 -98.0(7) . . . . ?
W5 Er1 O8 W4 -161.0(3) . . . . ?
W1 Er1 O8 W4 -119.4(6) . . . . ?
Er2 Er1 O8 W4 -152.2(9) . . . . ?
O32 Er1 O8 Er2 119.9(5) . . . . ?
O39 Er1 O8 Er2 16.7(4) . . . . ?
O24 Er1 O8 Er2 -46.5(6) . . . . ?
O55 Er1 O8 Er2 177.4(4) . . . . ?
OW10 Er1 O8 Er2 -124.1(5) . . . . ?
O68 Er1 O8 Er2 54.2(6) . . . . ?
W5 Er1 O8 Er2 -8.7(7) . . . . ?
W1 Er1 O8 Er2 32.8(4) . . . . ?
O47 W13 O9 W9 124.6(18) . . . . ?
O23 W13 O9 W9 -132.6(18) . . . . ?
O2 W13 O9 W9 26.1(18) . . . . ?
O14 W13 O9 W9 -36(3) . . . . ?
O4 W13 O9 W9 -59.2(18) . . . . ?
Na1 W13 O9 W9 27(2) . . . . ?
Na12 W13 O9 W9 -163(2) 3_656 . . . ?
O47 W13 O9 Na12 -72.5(7) . . . 3_656 ?
O23 W13 O9 Na12 30.3(6) . . . 3_656 ?
O2 W13 O9 Na12 -171.0(7) . . . 3_656 ?
O14 W13 O9 Na12 127.2(12) . . . 3_656 ?
O4 W13 O9 Na12 103.7(6) . . . 3_656 ?
Na1 W13 O9 Na12 -170.1(4) . . . 3_656 ?
O48 W9 O9 W13 -123.9(19) . . . . ?
O15 W9 O9 W13 39(3) . . . . ?
O3 W9 O9 W13 134.8(19) . . . . ?
O25 W9 O9 W13 -24.5(18) . . . . ?
O27 W9 O9 W13 61.0(18) . . . . ?
Er4 W9 O9 W13 57(2) . . . . ?
O48 W9 O9 Na12 73.3(7) . . . 3_656 ?
O15 W9 O9 Na12 -123.5(18) . . . 3_656 ?
O3 W9 O9 Na12 -28.0(6) . . . 3_656 ?
O25 W9 O9 Na12 172.7(7) . . . 3_656 ?
O27 W9 O9 Na12 -101.8(6) . . . 3_656 ?
Er4 W9 O9 Na12 -105.9(5) . . . 3_656 ?
O38 W4 O10 Er4 -120(2) . . . . ?
O8 W4 O10 Er4 138(2) . . . . ?
O28 W4 O10 Er4 -26(2) . . . . ?
O29 W4 O10 Er4 41(3) . . . . ?
O1 W4 O10 Er4 59(2) . . . . ?
Er2 W4 O10 Er4 105(2) . . . . ?
Na11 W4 O10 Er4 -31(3) . . . . ?
O15 Er4 O10 W4 -31(3) . . . . ?
O13 Er4 O10 W4 -121(2) . . . . ?
O26 Er4 O10 W4 26(2) . . . . ?
OW11 Er4 O10 W4 92(2) . . . . ?
O75 Er4 O10 W4 166(2) . . . . ?
O27 Er4 O10 W4 -55(2) . . . . ?
OW27 Er4 O10 W4 -176.4(18) . . . . ?
W2 Er4 O10 W4 -95(2) . . . . ?
W9 Er4 O10 W4 -45(2) . . . . ?
Er3 Er4 O10 W4 -161(2) . . . . ?
O41 W14 O11 W12 119.0(14) . . . . ?
O20 W14 O11 W12 17.7(14) . . . . ?
O33 W14 O11 W12 -66(2) . . . . ?
O14 W14 O11 W12 -141.5(14) . . . . ?
O4 W14 O11 W12 -66.3(14) . . . . ?
Na1 W14 O11 W12 -162.8(18) . . . . ?
O41 W14 O11 Na1 -78.2(7) . . . . ?
O20 W14 O11 Na1 -179.5(6) . . . . ?
O33 W14 O11 Na1 96.9(16) . . . . ?
O14 W14 O11 Na1 21.3(6) . . . . ?
O4 W14 O11 Na1 96.5(6) . . . . ?
O31 W12 O11 W14 -121.9(14) . . . . ?
O46 W12 O11 W14 -17.7(14) . . . . ?
O42 W12 O11 W14 78(2) . . . . ?
O16 W12 O11 W14 140.6(14) . . . . ?
O22 W12 O11 W14 67.1(14) . . . . ?
Na1 W12 O11 W14 162.8(18) . . . . ?
Na11 W12 O11 W14 -23.7(18) . . . . ?
O31 W12 O11 Na1 75.4(7) . . . . ?
O46 W12 O11 Na1 179.5(6) . . . . ?
O42 W12 O11 Na1 -84.4(17) . . . . ?
O16 W12 O11 Na1 -22.2(6) . . . . ?
O22 W12 O11 Na1 -95.7(6) . . . . ?
Na11 W12 O11 Na1 173.6(8) . . . . ?
OW15 Na1 O11 W14 80.2(10) . . . . ?
O59 Na1 O11 W14 171.3(7) 4_665 . . . ?
O2 Na1 O11 W14 -84.4(6) . . . . ?
OW33 Na1 O11 W14 -12(2) . . . . ?
O14 Na1 O11 W14 -18.3(5) . . . . ?
O16 Na1 O11 W14 -151.9(7) . . . . ?
W15 Na1 O11 W14 -118.1(5) . . . . ?
W13 Na1 O11 W14 -51.1(5) . . . . ?
W12 Na1 O11 W14 -171.0(10) . . . . ?
Na9 Na1 O11 W14 -85.8(8) 4_665 . . . ?
OW15 Na1 O11 W12 -108.8(10) . . . . ?
O59 Na1 O11 W12 -17.8(10) 4_665 . . . ?
O2 Na1 O11 W12 86.6(6) . . . . ?
OW33 Na1 O11 W12 159(2) . . . . ?
O14 Na1 O11 W12 152.7(7) . . . . ?
O16 Na1 O11 W12 19.0(5) . . . . ?
W15 Na1 O11 W12 52.9(5) . . . . ?
W14 Na1 O11 W12 171.0(10) . . . . ?
W13 Na1 O11 W12 119.9(5) . . . . ?
Na9 Na1 O11 W12 85.2(8) 4_665 . . . ?
O50 W8 O12 W7 -177.4(7) . . . . ?
O6 W8 O12 W7 79.1(7) . . . . ?
O76 W8 O12 W7 -13.7(18) . . . . ?
O66 W8 O12 W7 -77.6(7) . . . . ?
O61 W8 O12 W7 -4.8(5) . . . . ?
Na3 W8 O12 W7 -80.5(8) . . . . ?
O36 W7 O12 W8 176.5(7) . . . . ?
O19 W7 O12 W8 11.0(19) . . . . ?
O5 W7 O12 W8 -80.7(7) . . . . ?
O64 W7 O12 W8 79.1(7) . . . . ?
O61 W7 O12 W8 4.9(6) . . . . ?
Na5 W7 O12 W8 -125.6(6) . . . . ?
O30 W2 O13 Er4 173.6(6) . . . . ?
O34 W2 O13 Er4 -78.4(6) . . . . ?
O21 W2 O13 Er4 23.3(18) . . . . ?
O3 W2 O13 Er4 76.7(6) . . . . ?
O27 W2 O13 Er4 6.4(5) . . . . ?
O30 W2 O13 Er3 -33.2(9) . . . . ?
O34 W2 O13 Er3 74.7(9) . . . . ?
O21 W2 O13 Er3 176.5(10) . . . . ?
O3 W2 O13 Er3 -130.1(8) . . . . ?
O27 W2 O13 Er3 159.6(8) . . . . ?
Er4 W2 O13 Er3 153.2(12) . . . . ?
O10 Er4 O13 W2 68.5(6) . . . . ?
O15 Er4 O13 W2 -74.1(6) . . . . ?
O26 Er4 O13 W2 -5.9(11) . . . . ?
OW11 Er4 O13 W2 -157.4(6) . . . . ?
O75 Er4 O13 W2 144.6(6) . . . . ?
O27 Er4 O13 W2 -6.2(5) . . . . ?
OW27 Er4 O13 W2 -146.1(7) . . . . ?
W9 Er4 O13 W2 -49.3(5) . . . . ?
Er3 Er4 O13 W2 161.6(8) . . . . ?
O10 Er4 O13 Er3 -93.0(5) . . . . ?
O15 Er4 O13 Er3 124.4(5) . . . . ?
O26 Er4 O13 Er3 -167.5(5) . . . . ?
OW11 Er4 O13 Er3 41.0(8) . . . . ?
O75 Er4 O13 Er3 -17.0(4) . . . . ?
O27 Er4 O13 Er3 -167.8(5) . . . . ?
OW27 Er4 O13 Er3 52.3(4) . . . . ?
W2 Er4 O13 Er3 -161.6(8) . . . . ?
W9 Er4 O13 Er3 149.1(4) . . . . ?
O17 Er3 O13 W2 -35.6(8) . . . . ?
O75 Er3 O13 W2 -138.4(9) . . . . ?
O70 Er3 O13 W2 163.3(6) . . . . ?
O19 Er3 O13 W2 15.0(11) . . . . ?
OW28 Er3 O13 W2 71.4(9) . . . . ?
O69 Er3 O13 W2 -96.9(8) . . . . ?
OW27 Er3 O13 W2 148.0(9) . . . . ?
W18 Er3 O13 W2 -153.3(5) . . . . ?
W3 Er3 O13 W2 -121.2(8) . . . . ?
Er4 Er3 O13 W2 -156.0(11) . . . . ?
O17 Er3 O13 Er4 120.4(5) . . . . ?
O75 Er3 O13 Er4 17.5(4) . . . . ?
O70 Er3 O13 Er4 -40.7(7) . . . . ?
O19 Er3 O13 Er4 171.0(4) . . . . ?
OW28 Er3 O13 Er4 -132.7(5) . . . . ?
O69 Er3 O13 Er4 59.1(6) . . . . ?
OW27 Er3 O13 Er4 -56.0(4) . . . . ?
W18 Er3 O13 Er4 2.7(7) . . . . ?
W3 Er3 O13 Er4 34.7(4) . . . . ?
O41 W14 O14 W13 -167.8(7) . . . . ?
O20 W14 O14 W13 24.1(17) . . . . ?
O11 W14 O14 W13 91.3(7) . . . . ?
O33 W14 O14 W13 -68.0(7) . . . . ?
O4 W14 O14 W13 4.4(6) . . . . ?
Na1 W14 O14 W13 112.4(8) . . . . ?
O41 W14 O14 Na1 79.8(6) . . . . ?
O20 W14 O14 Na1 -88.3(14) . . . . ?
O11 W14 O14 Na1 -21.0(6) . . . . ?
O33 W14 O14 Na1 179.6(6) . . . . ?
O4 W14 O14 Na1 -108.0(6) . . . . ?
O47 W13 O14 W14 170.7(7) . . . . ?
O9 W13 O14 W14 -28.7(17) . . . . ?
O23 W13 O14 W14 69.0(7) . . . . ?
O2 W13 O14 W14 -91.3(7) . . . . ?
O4 W13 O14 W14 -4.3(6) . . . . ?
Na1 W13 O14 W14 -112.7(8) . . . . ?
Na12 W13 O14 W14 75.6(10) 3_656 . . . ?
O47 W13 O14 Na1 -76.6(7) . . . . ?
O9 W13 O14 Na1 84.0(14) . . . . ?
O23 W13 O14 Na1 -178.3(6) . . . . ?
O2 W13 O14 Na1 21.5(6) . . . . ?
O4 W13 O14 Na1 108.4(6) . . . . ?
Na12 W13 O14 Na1 -171.6(6) 3_656 . . . ?
OW15 Na1 O14 W14 -68.4(11) . . . . ?
O59 Na1 O14 W14 172(2) 4_665 . . . ?
O2 Na1 O14 W14 105.6(7) . . . . ?
OW33 Na1 O14 W14 -159.0(11) . . . . ?
O11 Na1 O14 W14 17.8(5) . . . . ?
O16 Na1 O14 W14 59.4(7) . . . . ?
W15 Na1 O14 W14 89.3(5) . . . . ?
W13 Na1 O14 W14 124.7(9) . . . . ?
W12 Na1 O14 W14 31.8(5) . . . . ?
Na9 Na1 O14 W14 152.2(6) 4_665 . . . ?
OW15 Na1 O14 W13 166.9(10) . . . . ?
O59 Na1 O14 W13 47(2) 4_665 . . . ?
O2 Na1 O14 W13 -19.1(5) . . . . ?
OW33 Na1 O14 W13 76.3(11) . . . . ?
O11 Na1 O14 W13 -106.9(7) . . . . ?
O16 Na1 O14 W13 -65.3(7) . . . . ?
W15 Na1 O14 W13 -35.4(5) . . . . ?
W14 Na1 O14 W13 -124.7(9) . . . . ?
W12 Na1 O14 W13 -92.9(5) . . . . ?
Na9 Na1 O14 W13 27.5(7) 4_665 . . . ?
O48 W9 O15 Er4 -172.5(8) . . . . ?
O3 W9 O15 Er4 -69.3(7) . . . . ?
O25 W9 O15 Er4 86.7(7) . . . . ?
O9 W9 O15 Er4 25(2) . . . . ?
O27 W9 O15 Er4 2.6(6) . . . . ?
O10 Er4 O15 W9 -28.0(12) . . . . ?
O13 Er4 O15 W9 66.4(7) . . . . ?
O26 Er4 O15 W9 -83.1(7) . . . . ?
OW11 Er4 O15 W9 -157.3(8) . . . . ?
O75 Er4 O15 W9 127.4(7) . . . . ?
O27 Er4 O15 W9 -2.5(6) . . . . ?
OW27 Er4 O15 W9 130.3(8) . . . . ?
W2 Er4 O15 W9 39.3(6) . . . . ?
Er3 Er4 O15 W9 100.0(7) . . . . ?
O49 W15 O16 W12 -168.4(7) . . . . ?
O25 W15 O16 W12 16.1(18) . . . . ?
O2 W15 O16 W12 90.7(7) . . . . ?
O35 W15 O16 W12 -70.9(7) . . . . ?
O22 W15 O16 W12 1.9(6) . . . . ?
Na1 W15 O16 W12 111.7(8) . . . . ?
O49 W15 O16 Na1 79.8(6) . . . . ?
O25 W15 O16 Na1 -95.6(14) . . . . ?
O2 W15 O16 Na1 -21.1(6) . . . . ?
O35 W15 O16 Na1 177.3(6) . . . . ?
O22 W15 O16 Na1 -109.8(5) . . . . ?
O31 W12 O16 W15 172.4(7) . . . . ?
O46 W12 O16 W15 -22.5(17) . . . . ?
O42 W12 O16 W15 73.5(7) . . . . ?
O11 W12 O16 W15 -87.5(7) . . . . ?
O22 W12 O16 W15 -1.9(6) . . . . ?
Na1 W12 O16 W15 -109.3(9) . . . . ?
Na11 W12 O16 W15 73.1(13) . . . . ?
O31 W12 O16 Na1 -78.3(7) . . . . ?
O46 W12 O16 Na1 86.8(14) . . . . ?
O42 W12 O16 Na1 -177.2(6) . . . . ?
O11 W12 O16 Na1 21.7(6) . . . . ?
O22 W12 O16 Na1 107.4(6) . . . . ?
Na11 W12 O16 Na1 -177.7(9) . . . . ?
OW15 Na1 O16 W15 175.1(12) . . . . ?
O59 Na1 O16 W15 -101.2(6) 4_665 . . . ?
O2 Na1 O16 W15 18.2(5) . . . . ?
OW33 Na1 O16 W15 -45.9(18) . . . . ?
O11 Na1 O16 W15 105.3(6) . . . . ?
O14 Na1 O16 W15 63.7(6) . . . . ?
W14 Na1 O16 W15 91.1(5) . . . . ?
W13 Na1 O16 W15 34.0(5) . . . . ?
W12 Na1 O16 W15 124.2(8) . . . . ?
Na9 Na1 O16 W15 -29.7(6) 4_665 . . . ?
OW15 Na1 O16 W12 50.9(14) . . . . ?
O59 Na1 O16 W12 134.6(6) 4_665 . . . ?
O2 Na1 O16 W12 -106.0(7) . . . . ?
OW33 Na1 O16 W12 -170.1(16) . . . . ?
O11 Na1 O16 W12 -18.9(5) . . . . ?
O14 Na1 O16 W12 -60.5(7) . . . . ?
W15 Na1 O16 W12 -124.2(8) . . . . ?
W14 Na1 O16 W12 -33.1(5) . . . . ?
W13 Na1 O16 W12 -90.2(5) . . . . ?
Na9 Na1 O16 W12 -153.9(6) 4_665 . . . ?
O51 W1 O17 Er3 -116(2) . . . . ?
O39 W1 O17 Er3 140(2) . . . . ?
O5 W1 O17 Er3 -24(2) . . . . ?
O7 W1 O17 Er3 38(3) . . . . ?
O68 W1 O17 Er3 61(2) . . . . ?
Na5 W1 O17 Er3 -71(2) . . . . ?
Er1 W1 O17 Er3 105(2) . . . . ?
O75 Er3 O17 W1 -120(2) . . . . ?
O70 Er3 O17 W1 -31(3) . . . . ?
O19 Er3 O17 W1 24(2) . . . . ?
OW28 Er3 O17 W1 92(2) . . . . ?
O13 Er3 O17 W1 168(2) . . . . ?
O69 Er3 O17 W1 -56(2) . . . . ?
OW27 Er3 O17 W1 173(2) . . . . ?
W18 Er3 O17 W1 -45(2) . . . . ?
W3 Er3 O17 W1 -95(2) . . . . ?
Er4 Er3 O17 W1 -159(2) . . . . ?
O43 W6 O18 Er2 -169.6(7) . . . . ?
O29 W6 O18 Er2 -69.2(7) . . . . ?
O20 W6 O18 Er2 88.2(7) . . . . ?
O46 W6 O18 Er2 21(2) . . . . ?
O1 W6 O18 Er2 3.8(6) . . . . ?
Na11 W6 O18 Er2 -82.1(10) . . . . ?
O43 W6 O18 Na7 18.6(8) . . . 4_565 ?
O29 W6 O18 Na7 118.9(6) . . . 4_565 ?
O20 W6 O18 Na7 -83.6(7) . . . 4_565 ?
O46 W6 O18 Na7 -150.7(17) . . . 4_565 ?
O1 W6 O18 Na7 -168.1(7) . . . 4_565 ?
Er2 W6 O18 Na7 -171.8(11) . . . 4_565 ?
Na11 W6 O18 Na7 106.0(10) . . . 4_565 ?
O34 Er2 O18 W6 -30.3(10) . . . . ?
O8 Er2 O18 W6 65.0(7) . . . . ?
O37 Er2 O18 W6 -81.2(7) . . . . ?
O39 Er2 O18 W6 119.9(7) . . . . ?
OW25 Er2 O18 W6 -153.3(7) . . . . ?
OW22 Er2 O18 W6 137.9(7) . . . . ?
O1 Er2 O18 W6 -3.6(6) . . . . ?
W4 Er2 O18 W6 38.1(6) . . . . ?
Er1 Er2 O18 W6 94.7(6) . . . . ?
O34 Er2 O18 Na7 140.0(7) . . . 4_565 ?
O8 Er2 O18 Na7 -124.6(8) . . . 4_565 ?
O37 Er2 O18 Na7 89.2(8) . . . 4_565 ?
O39 Er2 O18 Na7 -69.8(9) . . . 4_565 ?
OW25 Er2 O18 Na7 17.1(8) . . . 4_565 ?
OW22 Er2 O18 Na7 -51.8(8) . . . 4_565 ?
O1 Er2 O18 Na7 166.7(9) . . . 4_565 ?
W6 Er2 O18 Na7 170.3(13) . . . 4_565 ?
W4 Er2 O18 Na7 -151.5(8) . . . 4_565 ?
Er1 Er2 O18 Na7 -95.0(7) . . . 4_565 ?
O36 W7 O19 Er3 124.5(14) . . . . ?
O5 W7 O19 Er3 19.3(14) . . . . ?
O64 W7 O19 Er3 -137.1(14) . . . . ?
O12 W7 O19 Er3 -71(2) . . . . ?
O61 W7 O19 Er3 -64.8(14) . . . . ?
Na5 W7 O19 Er3 63.9(14) . . . . ?
O17 Er3 O19 W7 -17.1(13) . . . . ?
O75 Er3 O19 W7 64.8(17) . . . . ?
O70 Er3 O19 W7 131.6(14) . . . . ?
OW28 Er3 O19 W7 -127.3(15) . . . . ?
O13 Er3 O19 W7 -68.3(15) . . . . ?
O69 Er3 O19 W7 64.0(14) . . . . ?
OW27 Er3 O19 W7 -168.5(12) . . . . ?
W18 Er3 O19 W7 105.2(14) . . . . ?
W3 Er3 O19 W7 61.0(15) . . . . ?
Er4 Er3 O19 W7 -35(3) . . . . ?
O41 W14 O20 W6 -128.1(18) . . . . ?
O11 W14 O20 W6 -27.0(18) . . . . ?
O33 W14 O20 W6 131.8(18) . . . . ?
O14 W14 O20 W6 40(3) . . . . ?
O4 W14 O20 W6 59.1(18) . . . . ?
Na1 W14 O20 W6 -27(2) . . . . ?
O43 W6 O20 W14 120.3(18) . . . . ?
O18 W6 O20 W14 -138.1(18) . . . . ?
O29 W6 O20 W14 -23(3) . . . . ?
O46 W6 O20 W14 26.8(17) . . . . ?
O1 W6 O20 W14 -58.0(18) . . . . ?
Er2 W6 O20 W14 -104.0(18) . . . . ?
Na11 W6 O20 W14 34(2) . . . . ?
O44 W11 O21 W2 -120.2(11) . . . . ?
O37 W11 O21 W2 -11.7(12) . . . . ?
O33 W11 O21 W2 95.5(17) . . . . ?
O23 W11 O21 W2 150.0(12) . . . . ?
O4 W11 O21 W2 76.7(11) . . . . ?
O44 W11 O21 Na12 63.2(8) . . . 3_656 ?
O37 W11 O21 Na12 171.7(7) . . . 3_656 ?
O33 W11 O21 Na12 -81.0(14) . . . 3_656 ?
O23 W11 O21 Na12 -26.6(6) . . . 3_656 ?
O4 W11 O21 Na12 -99.9(7) . . . 3_656 ?
O30 W2 O21 W11 116.8(12) . . . . ?
O34 W2 O21 W11 11.0(12) . . . . ?
O13 W2 O21 W11 -92.4(18) . . . . ?
O3 W2 O21 W11 -146.8(12) . . . . ?
O27 W2 O21 W11 -75.6(11) . . . . ?
Er4 W2 O21 W11 -75.7(12) . . . . ?
O30 W2 O21 Na12 -66.5(7) . . . 3_656 ?
O34 W2 O21 Na12 -172.3(7) . . . 3_656 ?
O13 W2 O21 Na12 84.3(16) . . . 3_656 ?
O3 W2 O21 Na12 29.9(6) . . . 3_656 ?
O27 W2 O21 Na12 101.1(6) . . . 3_656 ?
Er4 W2 O21 Na12 101.0(6) . . . 3_656 ?
O1 Ge1 O22 W10 62.1(7) . . . . ?
O4 Ge1 O22 W10 -179.9(6) . . . . ?
O27 Ge1 O22 W10 -63.1(7) . . . . ?
O1 Ge1 O22 W15 -175.7(6) . . . . ?
O4 Ge1 O22 W15 -57.7(8) . . . . ?
O27 Ge1 O22 W15 59.2(8) . . . . ?
O1 Ge1 O22 W12 -56.3(8) . . . . ?
O4 Ge1 O22 W12 61.7(8) . . . . ?
O27 Ge1 O22 W12 178.5(6) . . . . ?
O52 W10 O22 Ge1 -169.3(17) . . . . ?
O26 W10 O22 Ge1 46.7(7) . . . . ?
O28 W10 O22 Ge1 -49.0(7) . . . . ?
O35 W10 O22 Ge1 138.4(8) . . . . ?
O42 W10 O22 Ge1 -136.5(7) . . . . ?
O52 W10 O22 W15 55(2) . . . . ?
O26 W10 O22 W15 -88.8(5) . . . . ?
O28 W10 O22 W15 175.5(5) . . . . ?
O35 W10 O22 W15 2.9(5) . . . . ?
O42 W10 O22 W15 88.0(5) . . . . ?
O52 W10 O22 W12 -37(2) . . . . ?
O26 W10 O22 W12 179.0(5) . . . . ?
O28 W10 O22 W12 83.3(5) . . . . ?
O35 W10 O22 W12 -89.3(5) . . . . ?
O42 W10 O22 W12 -4.2(4) . . . . ?
O49 W15 O22 Ge1 -163(3) . . . . ?
O25 W15 O22 Ge1 -43.1(8) . . . . ?
O2 W15 O22 Ge1 44.6(8) . . . . ?
O35 W15 O22 Ge1 -136.8(9) . . . . ?
O16 W15 O22 Ge1 131.6(8) . . . . ?
Na1 W15 O22 Ge1 87.9(7) . . . . ?
O49 W15 O22 W10 -29(3) . . . . ?
O25 W15 O22 W10 90.8(5) . . . . ?
O2 W15 O22 W10 178.5(5) . . . . ?
O35 W15 O22 W10 -2.9(5) . . . . ?
O16 W15 O22 W10 -94.6(5) . . . . ?
Na1 W15 O22 W10 -138.2(3) . . . . ?
O49 W15 O22 W12 64(3) . . . . ?
O25 W15 O22 W12 -176.0(5) . . . . ?
O2 W15 O22 W12 -88.3(5) . . . . ?
O35 W15 O22 W12 90.3(5) . . . . ?
O16 W15 O22 W12 -1.4(4) . . . . ?
Na1 W15 O22 W12 -45.1(3) . . . . ?
O31 W12 O22 Ge1 -167(3) . . . . ?
O46 W12 O22 Ge1 39.2(8) . . . . ?
O42 W12 O22 Ge1 136.3(9) . . . . ?
O16 W12 O22 Ge1 -132.5(8) . . . . ?
O11 W12 O22 Ge1 -48.0(8) . . . . ?
Na1 W12 O22 Ge1 -90.8(7) . . . . ?
Na11 W12 O22 Ge1 83.7(8) . . . . ?
O31 W12 O22 W10 62(3) . . . . ?
O46 W12 O22 W10 -92.3(5) . . . . ?
O42 W12 O22 W10 4.8(5) . . . . ?
O16 W12 O22 W10 95.9(5) . . . . ?
O11 W12 O22 W10 -179.5(5) . . . . ?
Na1 W12 O22 W10 137.6(4) . . . . ?
Na11 W12 O22 W10 -47.9(6) . . . . ?
O31 W12 O22 W15 -33(3) . . . . ?
O46 W12 O22 W15 173.1(5) . . . . ?
O42 W12 O22 W15 -89.8(5) . . . . ?
O16 W12 O22 W15 1.4(4) . . . . ?
O11 W12 O22 W15 85.9(5) . . . . ?
Na1 W12 O22 W15 43.1(3) . . . . ?
Na11 W12 O22 W15 -142.4(6) . . . . ?
O47 W13 O23 W11 -176.1(7) . . . . ?
O9 W13 O23 W11 79.0(7) . . . . ?
O2 W13 O23 W11 -9.0(19) . . . . ?
O14 W13 O23 W11 -76.6(7) . . . . ?
O4 W13 O23 W11 -3.5(6) . . . . ?
Na1 W13 O23 W11 -78.3(9) . . . . ?
Na12 W13 O23 W11 108.7(9) 3_656 . . . ?
O47 W13 O23 Na12 75.2(7) . . . 3_656 ?
O9 W13 O23 Na12 -29.7(6) . . . 3_656 ?
O2 W13 O23 Na12 -117.7(14) . . . 3_656 ?
O14 W13 O23 Na12 174.7(6) . . . 3_656 ?
O4 W13 O23 Na12 -112.2(6) . . . 3_656 ?
Na1 W13 O23 Na12 172.9(5) . . . 3_656 ?
O44 W11 O23 W13 173.9(8) . . . . ?
O37 W11 O23 W13 10(2) . . . . ?
O21 W11 O23 W13 -81.7(7) . . . . ?
O33 W11 O23 W13 78.5(7) . . . . ?
O4 W11 O23 W13 3.7(6) . . . . ?
O44 W11 O23 Na12 -79.6(6) . . . 3_656 ?
O37 W11 O23 Na12 117.0(16) . . . 3_656 ?
O21 W11 O23 Na12 24.9(6) . . . 3_656 ?
O33 W11 O23 Na12 -174.9(6) . . . 3_656 ?
O4 W11 O23 Na12 110.2(6) . . . 3_656 ?
O45 W5 O24 Er1 -172.5(6) . . . . ?
O7 W5 O24 Er1 -69.3(6) . . . . ?
O67 W5 O24 Er1 86.2(6) . . . . ?
O6 W5 O24 Er1 26(2) . . . . ?
O68 W5 O24 Er1 2.6(5) . . . . ?
O32 Er1 O24 W5 -29.3(10) . . . . ?
O39 Er1 O24 W5 67.5(6) . . . . ?
O55 Er1 O24 W5 -82.8(6) . . . . ?
O8 Er1 O24 W5 127.2(6) . . . . ?
OW10 Er1 O24 W5 -159.3(7) . . . . ?
O68 Er1 O24 W5 -2.5(5) . . . . ?
W1 Er1 O24 W5 39.4(5) . . . . ?
Er2 Er1 O24 W5 100.4(6) . . . . ?
O49 W15 O25 W9 -125.4(18) . . . . ?
O2 W15 O25 W9 -24.3(18) . . . . ?
O35 W15 O25 W9 136.2(18) . . . . ?
O16 W15 O25 W9 50(3) . . . . ?
O22 W15 O25 W9 63.8(18) . . . . ?
Na1 W15 O25 W9 -25(2) . . . . ?
O48 W9 O25 W15 116.8(18) . . . . ?
O15 W9 O25 W15 -142.1(18) . . . . ?
O3 W9 O25 W15 -34(3) . . . . ?
O9 W9 O25 W15 22.4(18) . . . . ?
O27 W9 O25 W15 -63.0(18) . . . . ?
Er4 W9 O25 W15 -108.4(18) . . . . ?
O52 W10 O26 Er4 126.5(13) . . . . ?
O28 W10 O26 Er4 21.3(14) . . . . ?
O35 W10 O26 Er4 -135.1(14) . . . . ?
O42 W10 O26 Er4 -73(2) . . . . ?
O22 W10 O26 Er4 -62.6(14) . . . . ?
O10 Er4 O26 W10 -20.1(13) . . . . ?
O15 Er4 O26 W10 129.1(14) . . . . ?
O13 Er4 O26 W10 61.0(17) . . . . ?
OW11 Er4 O26 W10 -139.2(15) . . . . ?
O75 Er4 O26 W10 -79.1(14) . . . . ?
O27 Er4 O26 W10 61.2(13) . . . . ?
OW27 Er4 O26 W10 -178.9(11) . . . . ?
W2 Er4 O26 W10 57.9(15) . . . . ?
W9 Er4 O26 W10 102.9(14) . . . . ?
Er3 Er4 O26 W10 -68(2) . . . . ?
O1 Ge1 O27 W2 60.3(8) . . . . ?
O4 Ge1 O27 W2 -61.9(8) . . . . ?
O22 Ge1 O27 W2 -176.9(6) . . . . ?
O1 Ge1 O27 W9 -179.2(5) . . . . ?
O4 Ge1 O27 W9 58.6(7) . . . . ?
O22 Ge1 O27 W9 -56.4(7) . . . . ?
O1 Ge1 O27 Er4 -58.1(8) . . . . ?
O4 Ge1 O27 Er4 179.7(6) . . . . ?
O22 Ge1 O27 Er4 64.7(8) . . . . ?
O30 W2 O27 Ge1 125(2) . . . . ?
O34 W2 O27 Ge1 -39.6(7) . . . . ?
O13 W2 O27 Ge1 -137.7(7) . . . . ?
O21 W2 O27 Ge1 47.4(7) . . . . ?
O3 W2 O27 Ge1 130.2(8) . . . . ?
Er4 W2 O27 Ge1 -132.7(8) . . . . ?
O30 W2 O27 W9 -8(3) . . . . ?
O34 W2 O27 W9 -173.4(5) . . . . ?
O13 W2 O27 W9 88.5(5) . . . . ?
O21 W2 O27 W9 -86.3(4) . . . . ?
O3 W2 O27 W9 -3.5(4) . . . . ?
Er4 W2 O27 W9 93.6(4) . . . . ?
O30 W2 O27 Er4 -102(2) . . . . ?
O34 W2 O27 Er4 93.0(5) . . . . ?
O13 W2 O27 Er4 -5.1(4) . . . . ?
O21 W2 O27 Er4 -179.9(4) . . . . ?
O3 W2 O27 Er4 -97.1(5) . . . . ?
O15 W9 O27 Ge1 132.3(7) . . . . ?
O3 W9 O27 Ge1 -128.1(7) . . . . ?
O25 W9 O27 Ge1 39.4(7) . . . . ?
O9 W9 O27 Ge1 -41.3(7) . . . . ?
Er4 W9 O27 Ge1 134.3(8) . . . . ?
O15 W9 O27 W2 -95.8(5) . . . . ?
O3 W9 O27 W2 3.8(5) . . . . ?
O25 W9 O27 W2 171.3(5) . . . . ?
O9 W9 O27 W2 90.6(5) . . . . ?
Er4 W9 O27 W2 -93.8(5) . . . . ?
O15 W9 O27 Er4 -2.0(5) . . . . ?
O3 W9 O27 Er4 97.6(5) . . . . ?
O25 W9 O27 Er4 -94.9(5) . . . . ?
O9 W9 O27 Er4 -175.6(5) . . . . ?
O10 Er4 O27 Ge1 32.1(7) . . . . ?
O15 Er4 O27 Ge1 -132.6(8) . . . . ?
O13 Er4 O27 Ge1 135.1(8) . . . . ?
O26 Er4 O27 Ge1 -44.7(7) . . . . ?
OW11 Er4 O27 Ge1 -82.2(10) . . . . ?
O75 Er4 O27 Ge1 94.5(7) . . . . ?
OW27 Er4 O27 Ge1 175.7(6) . . . . ?
W2 Er4 O27 Ge1 130.7(8) . . . . ?
W9 Er4 O27 Ge1 -134.2(9) . . . . ?
Er3 Er4 O27 Ge1 126.9(6) . . . . ?
O10 Er4 O27 W2 -98.7(4) . . . . ?
O15 Er4 O27 W2 96.7(5) . . . . ?
O13 Er4 O27 W2 4.4(3) . . . . ?
O26 Er4 O27 W2 -175.5(4) . . . . ?
OW11 Er4 O27 W2 147.0(7) . . . . ?
O75 Er4 O27 W2 -36.3(6) . . . . ?
OW27 Er4 O27 W2 44.9(5) . . . . ?
W9 Er4 O27 W2 95.0(4) . . . . ?
Er3 Er4 O27 W2 -3.9(3) . . . . ?
O10 Er4 O27 W9 166.3(5) . . . . ?
O15 Er4 O27 W9 1.7(4) . . . . ?
O13 Er4 O27 W9 -90.6(4) . . . . ?
O26 Er4 O27 W9 89.5(4) . . . . ?
OW11 Er4 O27 W9 52.0(9) . . . . ?
O75 Er4 O27 W9 -131.3(4) . . . . ?
OW27 Er4 O27 W9 -50.1(5) . . . . ?
W2 Er4 O27 W9 -95.0(4) . . . . ?
Er3 Er4 O27 W9 -98.9(3) . . . . ?
O52 W10 O28 W4 -120.7(13) . . . . ?
O26 W10 O28 W4 -15.5(14) . . . . ?
O35 W10 O28 W4 89.8(18) . . . . ?
O42 W10 O28 W4 146.2(13) . . . . ?
O22 W10 O28 W4 72.7(13) . . . . ?
O52 W10 O28 Na11 69.1(10) . . . . ?
O26 W10 O28 Na11 174.3(10) . . . . ?
O35 W10 O28 Na11 -80.4(15) . . . . ?
O42 W10 O28 Na11 -24.1(9) . . . . ?
O22 W10 O28 Na11 -97.5(10) . . . . ?
O38 W4 O28 W10 119.4(13) . . . . ?
O10 W4 O28 W10 13.8(13) . . . . ?
O8 W4 O28 W10 -87(2) . . . . ?
O29 W4 O28 W10 -144.7(14) . . . . ?
O1 W4 O28 W10 -72.5(13) . . . . ?
Er2 W4 O28 W10 -71.4(14) . . . . ?
Na11 W4 O28 W10 -171.0(18) . . . . ?
O38 W4 O28 Na11 -69.6(9) . . . . ?
O10 W4 O28 Na11 -175.1(9) . . . . ?
O8 W4 O28 Na11 83.8(18) . . . . ?
O29 W4 O28 Na11 26.4(8) . . . . ?
O1 W4 O28 Na11 98.5(8) . . . . ?
Er2 W4 O28 Na11 99.6(8) . . . . ?
OW26 Na11 O28 W10 -25(2) . . . . ?
O29 Na11 O28 W10 150.8(8) . . . . ?
O46 Na11 O28 W10 83.5(9) . . . . ?
O42 Na11 O28 W10 20.1(8) . . . . ?
W6 Na11 O28 W10 119.8(7) . . . . ?
W4 Na11 O28 W10 174.5(11) . . . . ?
W12 Na11 O28 W10 52.4(7) . . . . ?
Na10 Na11 O28 W10 176.7(6) . . . . ?
OW26 Na11 O28 W4 160.2(18) . . . . ?
O29 Na11 O28 W4 -23.7(7) . . . . ?
O46 Na11 O28 W4 -91.0(7) . . . . ?
O42 Na11 O28 W4 -154.4(7) . . . . ?
W6 Na11 O28 W4 -54.6(6) . . . . ?
W12 Na11 O28 W4 -122.1(5) . . . . ?
Na10 Na11 O28 W4 2.2(8) . . . . ?
O43 W6 O29 W4 175.8(7) . . . . ?
O18 W6 O29 W4 74.2(7) . . . . ?
O20 W6 O29 W4 -40.7(15) . . . . ?
O46 W6 O29 W4 -89.6(7) . . . . ?
O1 W6 O29 W4 -4.2(5) . . . . ?
Er2 W6 O29 W4 42.4(5) . . . . ?
Na11 W6 O29 W4 -118.7(11) . . . . ?
O43 W6 O29 Na11 -65.5(9) . . . . ?
O18 W6 O29 Na11 -167.1(9) . . . . ?
O20 W6 O29 Na11 78.0(14) . . . . ?
O46 W6 O29 Na11 29.0(9) . . . . ?
O1 W6 O29 Na11 114.5(9) . . . . ?
Er2 W6 O29 Na11 161.0(8) . . . . ?
O43 W6 O29 Na10 42.8(7) . . . . ?
O18 W6 O29 Na10 -58.8(7) . . . . ?
O20 W6 O29 Na10 -173.7(10) . . . . ?
O46 W6 O29 Na10 137.3(7) . . . . ?
O1 W6 O29 Na10 -137.2(7) . . . . ?
Er2 W6 O29 Na10 -90.7(5) . . . . ?
Na11 W6 O29 Na10 108.3(10) . . . . ?
O38 W4 O29 W6 -175.1(7) . . . . ?
O10 W4 O29 W6 23.8(16) . . . . ?
O8 W4 O29 W6 -75.7(7) . . . . ?
O28 W4 O29 W6 90.6(7) . . . . ?
O1 W4 O29 W6 4.2(6) . . . . ?
Er2 W4 O29 W6 -42.4(5) . . . . ?
Na11 W4 O29 W6 119.9(12) . . . . ?
O38 W4 O29 Na11 65.0(10) . . . . ?
O10 W4 O29 Na11 -96.1(15) . . . . ?
O8 W4 O29 Na11 164.4(10) . . . . ?
O28 W4 O29 Na11 -29.3(10) . . . . ?
O1 W4 O29 Na11 -115.7(10) . . . . ?
Er2 W4 O29 Na11 -162.3(9) . . . . ?
O38 W4 O29 Na10 -41.8(7) . . . . ?
O10 W4 O29 Na10 157.1(11) . . . . ?
O8 W4 O29 Na10 57.5(6) . . . . ?
O28 W4 O29 Na10 -136.1(6) . . . . ?
O1 W4 O29 Na10 137.5(6) . . . . ?
Er2 W4 O29 Na10 90.9(5) . . . . ?
Na11 W4 O29 Na10 -106.8(11) . . . . ?
OW26 Na11 O29 W6 -94(6) . . . . ?
O46 Na11 O29 W6 -24.8(7) . . . . ?
O28 Na11 O29 W6 -103.8(7) . . . . ?
O42 Na11 O29 W6 -64.4(10) . . . . ?
W4 Na11 O29 W6 -127.8(8) . . . . ?
W12 Na11 O29 W6 -38.3(7) . . . . ?
Na10 Na11 O29 W6 116.8(7) . . . . ?
OW26 Na11 O29 W4 34(6) . . . . ?
O46 Na11 O29 W4 103.0(7) . . . . ?
O28 Na11 O29 W4 24.0(8) . . . . ?
O42 Na11 O29 W4 63.3(11) . . . . ?
W6 Na11 O29 W4 127.8(8) . . . . ?
W12 Na11 O29 W4 89.5(7) . . . . ?
Na10 Na11 O29 W4 -115.4(8) . . . . ?
OW26 Na11 O29 Na10 149(6) . . . . ?
O46 Na11 O29 Na10 -141.6(7) . . . . ?
O28 Na11 O29 Na10 139.4(7) . . . . ?
O42 Na11 O29 Na10 178.8(8) . . . . ?
W6 Na11 O29 Na10 -116.8(7) . . . . ?
W4 Na11 O29 Na10 115.4(8) . . . . ?
W12 Na11 O29 Na10 -155.1(6) . . . . ?
OW20 Na10 O29 W6 -142.2(12) 4_565 . . . ?
OW10 Na10 O29 W6 116.9(6) . . . . ?
O70 Na10 O29 W6 -9.7(11) 4_565 . . . ?
Na11 Na10 O29 W6 -113.0(11) . . . . ?
OW20 Na10 O29 W4 80.9(13) 4_565 . . . ?
OW10 Na10 O29 W4 -19.9(7) . . . . ?
O70 Na10 O29 W4 -146.5(7) 4_565 . . . ?
Na11 Na10 O29 W4 110.1(10) . . . . ?
OW20 Na10 O29 Na11 -29.2(15) 4_565 . . . ?
OW10 Na10 O29 Na11 -130.1(10) . . . . ?
O70 Na10 O29 Na11 103.3(11) 4_565 . . . ?
O46 W12 O31 Na4 159.6(11) . . . 2 ?
O42 W12 O31 Na4 61.5(13) . . . 2 ?
O16 W12 O31 Na4 -26.6(13) . . . 2 ?
O11 W12 O31 Na4 -111.1(12) . . . 2 ?
O22 W12 O31 Na4 6(4) . . . 2 ?
Na1 W12 O31 Na4 -69.6(12) . . . 2 ?
Na11 W12 O31 Na4 116.5(13) . . . 2 ?
O40 W3 O32 Er1 -123(2) . . . . ?
O75 W3 O32 Er1 134(2) . . . . ?
O58 W3 O32 Er1 34(3) . . . . ?
O63 W3 O32 Er1 -29(2) . . . . ?
O69 W3 O32 Er1 55(2) . . . . ?
Er3 W3 O32 Er1 101(2) . . . . ?
Na8 W3 O32 Er1 -32(2) . . . . ?
O39 Er1 O32 W3 -117(2) . . . . ?
O24 Er1 O32 W3 -26(2) . . . . ?
O55 Er1 O32 W3 30(2) . . . . ?
O8 Er1 O32 W3 171(2) . . . . ?
OW10 Er1 O32 W3 98(2) . . . . ?
O68 Er1 O32 W3 -51(2) . . . . ?
W5 Er1 O32 W3 -41(2) . . . . ?
W1 Er1 O32 W3 -91(2) . . . . ?
Er2 Er1 O32 W3 -157(2) . . . . ?
O41 W14 O33 W11 178.5(8) . . . . ?
O20 W14 O33 W11 -79.3(7) . . . . ?
O11 W14 O33 W11 3(2) . . . . ?
O14 W14 O33 W11 78.1(8) . . . . ?
O4 W14 O33 W11 3.9(6) . . . . ?
Na1 W14 O33 W11 78.5(9) . . . . ?
O44 W11 O33 W14 -169.0(8) . . . . ?
O37 W11 O33 W14 84.7(8) . . . . ?
O21 W11 O33 W14 -23.6(17) . . . . ?
O23 W11 O33 W14 -78.5(7) . . . . ?
O4 W11 O33 W14 -4.0(6) . . . . ?
O30 W2 O34 Er2 -117(2) . . . . ?
O13 W2 O34 Er2 139(2) . . . . ?
O21 W2 O34 Er2 -24(2) . . . . ?
O3 W2 O34 Er2 36(3) . . . . ?
O27 W2 O34 Er2 59(2) . . . . ?
Er4 W2 O34 Er2 105(2) . . . . ?
O8 Er2 O34 W2 -119(2) . . . . ?
O18 Er2 O34 W2 -29(3) . . . . ?
O37 Er2 O34 W2 24(2) . . . . ?
O39 Er2 O34 W2 170(2) . . . . ?
OW25 Er2 O34 W2 92(2) . . . . ?
OW22 Er2 O34 W2 169(2) . . . . ?
O1 Er2 O34 W2 -54(2) . . . . ?
W6 Er2 O34 W2 -44(2) . . . . ?
W4 Er2 O34 W2 -95(2) . . . . ?
Er1 Er2 O34 W2 -157(2) . . . . ?
O49 W15 O35 W10 179.3(8) . . . . ?
O25 W15 O35 W10 -78.7(8) . . . . ?
O2 W15 O35 W10 8(2) . . . . ?
O16 W15 O35 W10 79.0(8) . . . . ?
O22 W15 O35 W10 3.9(6) . . . . ?
Na1 W15 O35 W10 81.8(9) . . . . ?
O52 W10 O35 W15 -171.9(8) . . . . ?
O26 W10 O35 W15 84.4(8) . . . . ?
O28 W10 O35 W15 -21.9(17) . . . . ?
O42 W10 O35 W15 -79.2(7) . . . . ?
O22 W10 O35 W15 -4.0(6) . . . . ?
O19 W7 O36 Na8 139.0(9) . . . 2_546 ?
O5 W7 O36 Na8 -121.1(9) . . . 2_546 ?
O64 W7 O36 Na8 45.3(10) . . . 2_546 ?
O12 W7 O36 Na8 -36.3(10) . . . 2_546 ?
O61 W7 O36 Na8 -9(2) . . . 2_546 ?
Na5 W7 O36 Na8 -121.9(11) . . . 2_546 ?
O44 W11 O37 Er2 122.6(14) . . . . ?
O21 W11 O37 Er2 15.4(14) . . . . ?
O33 W11 O37 Er2 -141.4(14) . . . . ?
O23 W11 O37 Er2 -75(2) . . . . ?
O4 W11 O37 Er2 -68.2(14) . . . . ?
O34 Er2 O37 W11 -14.3(13) . . . . ?
O8 Er2 O37 W11 68.1(16) . . . . ?
O18 Er2 O37 W11 135.1(14) . . . . ?
O39 Er2 O37 W11 -64.6(16) . . . . ?
OW25 Er2 O37 W11 -124.1(15) . . . . ?
OW22 Er2 O37 W11 -165.0(12) . . . . ?
O1 Er2 O37 W11 66.8(14) . . . . ?
W6 Er2 O37 W11 108.7(14) . . . . ?
W4 Er2 O37 W11 64.1(14) . . . . ?
O51 W1 O39 Er1 175.0(6) . . . . ?
O17 W1 O39 Er1 -77.4(7) . . . . ?
O5 W1 O39 Er1 28.9(18) . . . . ?
O7 W1 O39 Er1 78.5(6) . . . . ?
O68 W1 O39 Er1 7.5(5) . . . . ?
Na5 W1 O39 Er1 157.9(3) . . . . ?
O51 W1 O39 Er2 -32.7(9) . . . . ?
O17 W1 O39 Er2 74.8(8) . . . . ?
O5 W1 O39 Er2 -178.9(11) . . . . ?
O7 W1 O39 Er2 -129.2(8) . . . . ?
O68 W1 O39 Er2 159.7(8) . . . . ?
Na5 W1 O39 Er2 -49.8(11) . . . . ?
Er1 W1 O39 Er2 152.3(11) . . . . ?
O32 Er1 O39 W1 67.9(6) . . . . ?
O24 Er1 O39 W1 -76.4(6) . . . . ?
O55 Er1 O39 W1 -9.2(11) . . . . ?
O8 Er1 O39 W1 144.4(6) . . . . ?
OW10 Er1 O39 W1 -158.4(6) . . . . ?
O68 Er1 O39 W1 -7.3(5) . . . . ?
W5 Er1 O39 W1 -50.7(5) . . . . ?
Er2 Er1 O39 W1 160.5(8) . . . . ?
O32 Er1 O39 Er2 -92.6(5) . . . . ?
O24 Er1 O39 Er2 123.1(4) . . . . ?
O55 Er1 O39 Er2 -169.7(6) . . . . ?
O8 Er1 O39 Er2 -16.1(4) . . . . ?
OW10 Er1 O39 Er2 41.1(8) . . . . ?
O68 Er1 O39 Er2 -167.8(5) . . . . ?
W5 Er1 O39 Er2 148.7(4) . . . . ?
W1 Er1 O39 Er2 -160.5(8) . . . . ?
O34 Er2 O39 W1 -35.0(7) . . . . ?
O8 Er2 O39 W1 -138.3(8) . . . . ?
O18 Er2 O39 W1 163.8(6) . . . . ?
O37 Er2 O39 W1 14.3(11) . . . . ?
OW25 Er2 O39 W1 71.0(8) . . . . ?
OW22 Er2 O39 W1 144.5(9) . . . . ?
O1 Er2 O39 W1 -96.8(8) . . . . ?
W6 Er2 O39 W1 -153.9(4) . . . . ?
W4 Er2 O39 W1 -120.9(7) . . . . ?
Er1 Er2 O39 W1 -154.6(10) . . . . ?
O34 Er2 O39 Er1 119.7(5) . . . . ?
O8 Er2 O39 Er1 16.4(4) . . . . ?
O18 Er2 O39 Er1 -41.6(7) . . . . ?
O37 Er2 O39 Er1 168.9(4) . . . . ?
OW25 Er2 O39 Er1 -134.4(5) . . . . ?
OW22 Er2 O39 Er1 -60.8(4) . . . . ?
O1 Er2 O39 Er1 57.9(6) . . . . ?
W6 Er2 O39 Er1 0.7(7) . . . . ?
W4 Er2 O39 Er1 33.7(4) . . . . ?
O32 W3 O40 Na13 75.5(15) . . . . ?
O75 W3 O40 Na13 175.5(14) . . . . ?
O58 W3 O40 Na13 -95.2(14) . . . . ?
O63 W3 O40 Na13 -12.7(14) . . . . ?
O69 W3 O40 Na13 -95(2) . . . . ?
Er3 W3 O40 Na13 -179.8(12) . . . . ?
Na8 W3 O40 Na13 -51.7(14) . . . . ?
OW13 Na13 O40 W3 -47(2) . . . . ?
OW18 Na13 O40 W3 41.1(17) 2_556 . . . ?
OW14 Na13 O40 W3 -145.9(14) . . . . ?
OW34 Na13 O40 W3 125.0(17) 2_556 . . . ?
Na8 Na13 O40 W3 49.3(12) . . . . ?
O31 W12 O42 W10 -177.3(7) . . . . ?
O46 W12 O42 W10 77.0(7) . . . . ?
O16 W12 O42 W10 -79.1(7) . . . . ?
O11 W12 O42 W10 -18(2) . . . . ?
O22 W12 O42 W10 -5.9(6) . . . . ?
Na1 W12 O42 W10 -81.6(8) . . . . ?
Na11 W12 O42 W10 100.6(10) . . . . ?
O31 W12 O42 Na11 82.1(9) . . . . ?
O46 W12 O42 Na11 -23.6(8) . . . . ?
O16 W12 O42 Na11 -179.7(8) . . . . ?
O11 W12 O42 Na11 -118.1(16) . . . . ?
O22 W12 O42 Na11 -106.5(8) . . . . ?
Na1 W12 O42 Na11 177.8(7) . . . . ?
O52 W10 O42 W12 178.0(8) . . . . ?
O26 W10 O42 W12 17(2) . . . . ?
O28 W10 O42 W12 -78.8(8) . . . . ?
O35 W10 O42 W12 80.7(7) . . . . ?
O22 W10 O42 W12 6.2(6) . . . . ?
O52 W10 O42 Na11 -83.3(8) . . . . ?
O26 W10 O42 Na11 115.3(17) . . . . ?
O28 W10 O42 Na11 19.8(7) . . . . ?
O35 W10 O42 Na11 179.3(7) . . . . ?
O22 W10 O42 Na11 104.9(7) . . . . ?
OW26 Na11 O42 W12 -132.6(19) . . . . ?
O29 Na11 O42 W12 60.6(11) . . . . ?
O46 Na11 O42 W12 18.8(7) . . . . ?
O28 Na11 O42 W12 103.3(7) . . . . ?
W6 Na11 O42 W12 33.6(7) . . . . ?
W4 Na11 O42 W12 89.6(6) . . . . ?
Na10 Na11 O42 W12 62.0(19) . . . . ?
OW26 Na11 O42 W10 108.2(19) . . . . ?
O29 Na11 O42 W10 -58.5(11) . . . . ?
O46 Na11 O42 W10 -100.4(7) . . . . ?
O28 Na11 O42 W10 -15.9(6) . . . . ?
W6 Na11 O42 W10 -85.5(7) . . . . ?
W4 Na11 O42 W10 -29.6(6) . . . . ?
W12 Na11 O42 W10 -119.2(7) . . . . ?
Na10 Na11 O42 W10 -57.1(19) . . . . ?
O37 W11 O44 Na4 -83.0(11) . . . . ?
O21 W11 O44 Na4 18.2(11) . . . . ?
O33 W11 O44 Na4 -175.8(10) . . . . ?
O23 W11 O44 Na4 102.3(10) . . . . ?
O4 W11 O44 Na4 133.0(14) . . . . ?
O37 W11 O44 Na2 47.4(9) . . . 3_556 ?
O21 W11 O44 Na2 148.6(8) . . . 3_556 ?
O33 W11 O44 Na2 -45.3(8) . . . 3_556 ?
O23 W11 O44 Na2 -127.3(8) . . . 3_556 ?
O4 W11 O44 Na2 -96.5(17) . . . 3_556 ?
OW7 Na4 O44 W11 -35.6(13) . . . . ?
OW5 Na4 O44 W11 150.6(10) 3_556 . . . ?
OW8 Na4 O44 W11 85(4) . . . . ?
O31 Na4 O44 W11 -126.3(10) 2_545 . . . ?
OW6 Na4 O44 W11 57.7(11) . . . . ?
Na14 Na4 O44 W11 -28.7(18) . . . . ?
Na2 Na4 O44 W11 139.3(13) 3_556 . . . ?
OW7 Na4 O44 Na2 -174.9(8) . . . 3_556 ?
OW5 Na4 O44 Na2 11.3(6) 3_556 . . 3_556 ?
OW8 Na4 O44 Na2 -54(4) . . . 3_556 ?
O31 Na4 O44 Na2 94.4(6) 2_545 . . 3_556 ?
OW6 Na4 O44 Na2 -81.6(7) . . . 3_556 ?
Na14 Na4 O44 Na2 -168.0(12) . . . 3_556 ?
O24 W5 O45 Na5 57.8(8) . . . 3_556 ?
O7 W5 O45 Na5 -41.3(8) . . . 3_556 ?
O67 W5 O45 Na5 151.6(7) . . . 3_556 ?
O6 W5 O45 Na5 -127.2(7) . . . 3_556 ?
Er1 W5 O45 Na5 51.9(9) . . . 3_556 ?
O31 W12 O46 W6 124.0(18) . . . . ?
O42 W12 O46 W6 -135.0(18) . . . . ?
O16 W12 O46 W6 -41(3) . . . . ?
O11 W12 O46 W6 23.6(18) . . . . ?
O22 W12 O46 W6 -60.5(18) . . . . ?
Na1 W12 O46 W6 24(2) . . . . ?
Na11 W12 O46 W6 -163(2) . . . . ?
O31 W12 O46 Na11 -73.4(10) . . . . ?
O42 W12 O46 Na11 27.6(9) . . . . ?
O16 W12 O46 Na11 121.8(14) . . . . ?
O11 W12 O46 Na11 -173.8(9) . . . . ?
O22 W12 O46 Na11 102.1(9) . . . . ?
Na1 W12 O46 Na11 -173.4(8) . . . . ?
O43 W6 O46 W12 -124.5(18) . . . . ?
O18 W6 O46 W12 45(3) . . . . ?
O29 W6 O46 W12 137.0(18) . . . . ?
O20 W6 O46 W12 -24.1(17) . . . . ?
O1 W6 O46 W12 62.2(18) . . . . ?
Er2 W6 O46 W12 60(2) . . . . ?
Na11 W6 O46 W12 163(2) . . . . ?
O43 W6 O46 Na11 72.4(9) . . . . ?
O18 W6 O46 Na11 -118.2(19) . . . . ?
O29 W6 O46 Na11 -26.1(8) . . . . ?
O20 W6 O46 Na11 172.8(9) . . . . ?
O1 W6 O46 Na11 -101.0(8) . . . . ?
Er2 W6 O46 Na11 -102.8(8) . . . . ?
OW26 Na11 O46 W12 6(2) . . . . ?
O29 Na11 O46 W12 -150.9(7) . . . . ?
O28 Na11 O46 W12 -82.1(8) . . . . ?
O42 Na11 O46 W12 -19.8(7) . . . . ?
W6 Na11 O46 W12 -172.9(9) . . . . ?
W4 Na11 O46 W12 -117.2(6) . . . . ?
Na10 Na11 O46 W12 -175.4(6) . . . . ?
OW26 Na11 O46 W6 178.7(19) . . . . ?
O29 Na11 O46 W6 22.0(6) . . . . ?
O28 Na11 O46 W6 90.7(7) . . . . ?
O42 Na11 O46 W6 153.0(7) . . . . ?
W4 Na11 O46 W6 55.6(5) . . . . ?
W12 Na11 O46 W6 172.9(9) . . . . ?
Na10 Na11 O46 W6 -2.6(8) . . . . ?
O15 W9 O48 Na12 58.0(11) . . . . ?
O3 W9 O48 Na12 -40.5(11) . . . . ?
O25 W9 O48 Na12 151.8(10) . . . . ?
O9 W9 O48 Na12 -127.0(10) . . . . ?
Er4 W9 O48 Na12 52.2(13) . . . . ?
OW7 Na12 O48 W9 -150.3(11) 3_656 . . . ?
O21 Na12 O48 W9 158.4(9) 3_656 . . . ?
O3 Na12 O48 W9 115.9(11) 3_656 . . . ?
O9 Na12 O48 W9 72.0(15) 3_656 . . . ?
W13 Na12 O48 W9 43(2) 3_656 . . . ?
O25 W15 O49 Na3 -130.5(14) . . . 4_665 ?
O2 W15 O49 Na3 139.7(13) . . . 4_665 ?
O35 W15 O49 Na3 -37.2(15) . . . 4_665 ?
O16 W15 O49 Na3 51.2(15) . . . 4_665 ?
O22 W15 O49 Na3 -12(4) . . . 4_665 ?
Na1 W15 O49 Na3 97.4(14) . . . 4_665 ?
O25 W15 O49 Na9 77.4(9) . . . 4_665 ?
O2 W15 O49 Na9 -12.3(9) . . . 4_665 ?
O35 W15 O49 Na9 170.7(8) . . . 4_665 ?
O16 W15 O49 Na9 -100.8(8) . . . 4_665 ?
O22 W15 O49 Na9 -164(3) . . . 4_665 ?
Na1 W15 O49 Na9 -54.7(8) . . . 4_665 ?
O6 W8 O50 Na2 -110.6(13) . . . . ?
O12 W8 O50 Na2 151.6(13) . . . . ?
O76 W8 O50 Na2 -22.4(14) . . . . ?
O66 W8 O50 Na2 61.6(14) . . . . ?
Na3 W8 O50 Na2 17.6(13) . . . . ?
OW5 Na2 O50 W8 46.4(14) . . . . ?
OW3 Na2 O50 W8 -114.4(18) . . . . ?
OW4 Na2 O50 W8 -34.3(15) . . . . ?
OW2 Na2 O50 W8 -152.3(14) . . . . ?
O44 Na2 O50 W8 120.8(13) 3_556 . . . ?
Na4 Na2 O50 W8 86.4(13) 3_556 . . . ?
O17 W1 O51 Na5 93.6(6) . . . . ?
O39 W1 O51 Na5 -165.3(5) . . . . ?
O5 W1 O51 Na5 5.6(6) . . . . ?
O7 W1 O51 Na5 -76.1(6) . . . . ?
O68 W1 O51 Na5 -72(2) . . . . ?
Er1 W1 O51 Na5 -161.2(3) . . . . ?
OW23 Na5 O51 W1 -113.8(8) . . . . ?
OW9 Na5 O51 W1 164.0(16) . . . . ?
O45 Na5 O51 W1 149.5(6) 3_556 . . . ?
Na6 Na5 O51 W1 58.9(6) 3_556 . . . ?
O5 Na5 O51 W1 -4.9(5) . . . . ?
W7 Na5 O51 W1 -21.3(5) . . . . ?
O59 W16 O53 W20 -169.0(6) . . . . ?
O67 W16 O53 W20 14.8(16) . . . . ?
O57 W16 O53 W20 -71.7(7) . . . . ?
O76 W16 O53 W20 90.2(7) . . . . ?
O60 W16 O53 W20 2.2(5) . . . . ?
Na3 W16 O53 W20 112.2(7) . . . . ?
O59 W16 O53 Na3 78.8(6) . . . . ?
O67 W16 O53 Na3 -97.4(13) . . . . ?
O57 W16 O53 Na3 176.1(6) . . . . ?
O76 W16 O53 Na3 -22.0(5) . . . . ?
O60 W16 O53 Na3 -110.0(5) . . . . ?
O59 W16 O53 Na9 -37.1(10) . . . . ?
O67 W16 O53 Na9 146.6(13) . . . . ?
O57 W16 O53 Na9 60.1(9) . . . . ?
O76 W16 O53 Na9 -137.9(10) . . . . ?
O60 W16 O53 Na9 134.0(9) . . . . ?
Na3 W16 O53 Na9 -115.9(10) . . . . ?
O74 W20 O53 W16 173.3(7) . . . . ?
O72 W20 O53 W16 73.2(7) . . . . ?
O73 W20 O53 W16 -21.9(16) . . . . ?
O56 W20 O53 W16 -87.5(7) . . . . ?
O60 W20 O53 W16 -2.2(5) . . . . ?
Na8 W20 O53 W16 70.7(8) . . . . ?
Na3 W20 O53 W16 -110.1(8) . . . . ?
O74 W20 O53 Na3 -76.6(6) . . . . ?
O72 W20 O53 Na3 -176.6(6) . . . . ?
O73 W20 O53 Na3 88.2(13) . . . . ?
O56 W20 O53 Na3 22.7(5) . . . . ?
O60 W20 O53 Na3 108.0(5) . . . . ?
Na8 W20 O53 Na3 -179.2(3) . . . . ?
O74 W20 O53 Na9 35.3(8) . . . . ?
O72 W20 O53 Na9 -64.8(8) . . . . ?
O73 W20 O53 Na9 -159.9(12) . . . . ?
O56 W20 O53 Na9 134.5(8) . . . . ?
O60 W20 O53 Na9 -140.2(8) . . . . ?
Na8 W20 O53 Na9 -67.3(9) . . . . ?
Na3 W20 O53 Na9 111.9(9) . . . . ?
OW21 Na3 O53 W16 -179.9(14) . . . . ?
O49 Na3 O53 W16 -103.0(6) 4_566 . . . ?
O76 Na3 O53 W16 19.0(5) . . . . ?
OW4 Na3 O53 W16 -51.0(13) . . . . ?
O56 Na3 O53 W16 105.7(6) . . . . ?
O66 Na3 O53 W16 63.6(6) . . . . ?
W19 Na3 O53 W16 90.6(4) . . . . ?
W8 Na3 O53 W16 34.4(5) . . . . ?
W20 Na3 O53 W16 124.9(8) . . . . ?
OW21 Na3 O53 W20 55.1(14) . . . . ?
O49 Na3 O53 W20 132.0(6) 4_566 . . . ?
O76 Na3 O53 W20 -106.0(6) . . . . ?
OW4 Na3 O53 W20 -175.9(10) . . . . ?
O56 Na3 O53 W20 -19.2(4) . . . . ?
O66 Na3 O53 W20 -61.3(6) . . . . ?
W16 Na3 O53 W20 -124.9(8) . . . . ?
W19 Na3 O53 W20 -34.3(5) . . . . ?
W8 Na3 O53 W20 -90.5(5) . . . . ?
OW21 Na3 O53 Na9 -54.8(15) . . . . ?
O49 Na3 O53 Na9 22.1(7) 4_566 . . . ?
O76 Na3 O53 Na9 144.1(8) . . . . ?
OW4 Na3 O53 Na9 74.1(13) . . . . ?
O56 Na3 O53 Na9 -129.2(7) . . . . ?
O66 Na3 O53 Na9 -171.2(7) . . . . ?
W16 Na3 O53 Na9 125.1(8) . . . . ?
W19 Na3 O53 Na9 -144.2(6) . . . . ?
W8 Na3 O53 Na9 159.6(6) . . . . ?
W20 Na3 O53 Na9 -109.9(8) . . . . ?
OW1 Na9 O53 W16 -112.4(12) . . . . ?
OW33 Na9 O53 W16 -13.9(13) 4_566 . . . ?
O49 Na9 O53 W16 92.7(8) 4_566 . . . ?
Na1 Na9 O53 W16 25.3(9) 4_566 . . . ?
OW1 Na9 O53 W20 26.2(12) . . . . ?
OW33 Na9 O53 W20 124.6(10) 4_566 . . . ?
O49 Na9 O53 W20 -128.8(6) 4_566 . . . ?
Na1 Na9 O53 W20 163.9(5) 4_566 . . . ?
OW1 Na9 O53 Na3 135.6(11) . . . . ?
OW33 Na9 O53 Na3 -125.9(10) 4_566 . . . ?
O49 Na9 O53 Na3 -19.3(6) 4_566 . . . ?
Na1 Na9 O53 Na3 -86.7(6) 4_566 . . . ?
O62 W19 O54 W18 -126.0(16) . . . . ?
O56 W19 O54 W18 -26.1(16) . . . . ?
O64 W19 O54 W18 133.9(17) . . . . ?
O66 W19 O54 W18 47(2) . . . . ?
O61 W19 O54 W18 61.2(16) . . . . ?
Na3 W19 O54 W18 -25.6(19) . . . . ?
O71 W18 O54 W19 117.7(17) . . . . ?
O70 W18 O54 W19 -140.7(16) . . . . ?
O58 W18 O54 W19 -27(2) . . . . ?
O73 W18 O54 W19 26.3(16) . . . . ?
O69 W18 O54 W19 -60.2(16) . . . . ?
Er3 W18 O54 W19 -106.3(16) . . . . ?
Na8 W18 O54 W19 26.1(18) . . . . ?
O65 W17 O55 Er1 125.9(15) . . . . ?
O63 W17 O55 Er1 20.8(15) . . . . ?
O57 W17 O55 Er1 -135.0(15) . . . . ?
O72 W17 O55 Er1 -69(2) . . . . ?
O60 W17 O55 Er1 -62.6(15) . . . . ?
Na8 W17 O55 Er1 25.9(19) . . . . ?
O32 Er1 O55 W17 -20.8(14) . . . . ?
O39 Er1 O55 W17 63.4(18) . . . . ?
O24 Er1 O55 W17 130.4(15) . . . . ?
O8 Er1 O55 W17 -80.1(16) . . . . ?
OW10 Er1 O55 W17 -139.5(16) . . . . ?
O68 Er1 O55 W17 61.6(15) . . . . ?
W5 Er1 O55 W17 103.5(15) . . . . ?
W1 Er1 O55 W17 58.4(16) . . . . ?
O62 W19 O56 W20 123.5(13) . . . . ?
O54 W19 O56 W20 22.7(12) . . . . ?
O64 W19 O56 W20 -57(2) . . . . ?
O66 W19 O56 W20 -135.8(13) . . . . ?
O61 W19 O56 W20 -61.4(12) . . . . ?
Na3 W19 O56 W20 -156.7(16) . . . . ?
O62 W19 O56 Na3 -79.8(6) . . . . ?
O54 W19 O56 Na3 179.5(6) . . . . ?
O64 W19 O56 Na3 99.4(15) . . . . ?
O66 W19 O56 Na3 20.9(6) . . . . ?
O61 W19 O56 Na3 95.3(5) . . . . ?
O74 W20 O56 W19 -127.8(13) . . . . ?
O72 W20 O56 W19 66(2) . . . . ?
O73 W20 O56 W19 -24.4(12) . . . . ?
O53 W20 O56 W19 134.5(13) . . . . ?
O60 W20 O56 W19 61.5(12) . . . . ?
Na8 W20 O56 W19 -25.4(15) . . . . ?
Na3 W20 O56 W19 156.9(15) . . . . ?
O74 W20 O56 Na3 75.3(6) . . . . ?
O72 W20 O56 Na3 -90.8(15) . . . . ?
O73 W20 O56 Na3 178.7(5) . . . . ?
O53 W20 O56 Na3 -22.4(5) . . . . ?
O60 W20 O56 Na3 -95.4(5) . . . . ?
Na8 W20 O56 Na3 177.7(3) . . . . ?
OW21 Na3 O56 W19 89.8(12) . . . . ?
O49 Na3 O56 W19 173.7(7) 4_566 . . . ?
O76 Na3 O56 W19 -82.2(5) . . . . ?
OW4 Na3 O56 W19 4.6(16) . . . . ?
O53 Na3 O56 W19 -149.3(6) . . . . ?
O66 Na3 O56 W19 -17.6(5) . . . . ?
W16 Na3 O56 W19 -116.2(5) . . . . ?
W8 Na3 O56 W19 -49.6(4) . . . . ?
W20 Na3 O56 W19 -168.5(8) . . . . ?
OW21 Na3 O56 W20 -101.7(11) . . . . ?
O49 Na3 O56 W20 -17.8(10) 4_566 . . . ?
O76 Na3 O56 W20 86.3(5) . . . . ?
OW4 Na3 O56 W20 173.1(12) . . . . ?
O53 Na3 O56 W20 19.2(4) . . . . ?
O66 Na3 O56 W20 150.9(6) . . . . ?
W16 Na3 O56 W20 52.3(4) . . . . ?
W19 Na3 O56 W20 168.5(8) . . . . ?
W8 Na3 O56 W20 118.9(4) . . . . ?
O59 W16 O57 W17 179.9(7) . . . . ?
O67 W16 O57 W17 -79.3(7) . . . . ?
O53 W16 O57 W17 78.5(7) . . . . ?
O76 W16 O57 W17 5(2) . . . . ?
O60 W16 O57 W17 3.2(6) . . . . ?
Na3 W16 O57 W17 82.6(9) . . . . ?
O65 W17 O57 W16 -169.9(7) . . . . ?
O55 W17 O57 W16 84.7(7) . . . . ?
O63 W17 O57 W16 -21.1(16) . . . . ?
O72 W17 O57 W16 -78.1(7) . . . . ?
O60 W17 O57 W16 -3.2(6) . . . . ?
Na8 W17 O57 W16 -78.2(7) . . . . ?
O71 W18 O58 W3 175.3(7) . . . . ?
O70 W18 O58 W3 73.5(7) . . . . ?
O54 W18 O58 W3 -40.2(15) . . . . ?
O73 W18 O58 W3 -92.4(7) . . . . ?
O69 W18 O58 W3 -5.0(6) . . . . ?
Er3 W18 O58 W3 41.4(6) . . . . ?
Na8 W18 O58 W3 -111.9(8) . . . . ?
O71 W18 O58 Na8 -72.8(6) . . . . ?
O70 W18 O58 Na8 -174.6(5) . . . . ?
O54 W18 O58 Na8 71.8(12) . . . . ?
O73 W18 O58 Na8 19.5(4) . . . . ?
O69 W18 O58 Na8 106.9(5) . . . . ?
Er3 W18 O58 Na8 153.3(4) . . . . ?
O71 W18 O58 Na7 45.3(8) . . . . ?
O70 W18 O58 Na7 -56.5(7) . . . . ?
O54 W18 O58 Na7 -170.1(9) . . . . ?
O73 W18 O58 Na7 137.6(7) . . . . ?
O69 W18 O58 Na7 -135.0(7) . . . . ?
Er3 W18 O58 Na7 -88.6(6) . . . . ?
Na8 W18 O58 Na7 118.1(8) . . . . ?
O40 W3 O58 W18 -174.9(7) . . . . ?
O32 W3 O58 W18 27.0(16) . . . . ?
O75 W3 O58 W18 -74.4(7) . . . . ?
O63 W3 O58 W18 91.0(7) . . . . ?
O69 W3 O58 W18 5.0(6) . . . . ?
Er3 W3 O58 W18 -41.4(6) . . . . ?
Na8 W3 O58 W18 115.0(9) . . . . ?
O40 W3 O58 Na8 70.1(6) . . . . ?
O32 W3 O58 Na8 -88.0(12) . . . . ?
O75 W3 O58 Na8 170.7(5) . . . . ?
O63 W3 O58 Na8 -24.0(4) . . . . ?
O69 W3 O58 Na8 -110.0(5) . . . . ?
Er3 W3 O58 Na8 -156.4(4) . . . . ?
O40 W3 O58 Na7 -40.2(7) . . . . ?
O32 W3 O58 Na7 161.7(10) . . . . ?
O75 W3 O58 Na7 60.3(6) . . . . ?
O63 W3 O58 Na7 -134.3(6) . . . . ?
O69 W3 O58 Na7 139.7(6) . . . . ?
Er3 W3 O58 Na7 93.3(5) . . . . ?
Na8 W3 O58 Na7 -110.3(6) . . . . ?
OW12 Na8 O58 W18 106.1(9) . . . . ?
O63 Na8 O58 W18 -103.8(6) . . . . ?
OW18 Na8 O58 W18 -165.2(7) 2_556 . . . ?
O36 Na8 O58 W18 70.3(14) 2_556 . . . ?
O73 Na8 O58 W18 -17.7(4) . . . . ?
O72 Na8 O58 W18 -59.9(6) . . . . ?
W20 Na8 O58 W18 -32.7(4) . . . . ?
W17 Na8 O58 W18 -91.2(4) . . . . ?
W3 Na8 O58 W18 -125.8(7) . . . . ?
Na13 Na8 O58 W18 -168.5(6) . . . . ?
OW12 Na8 O58 W3 -128.1(10) . . . . ?
O63 Na8 O58 W3 22.0(4) . . . . ?
OW18 Na8 O58 W3 -39.4(8) 2_556 . . . ?
O36 Na8 O58 W3 -163.9(11) 2_556 . . . ?
O73 Na8 O58 W3 108.1(5) . . . . ?
O72 Na8 O58 W3 65.9(6) . . . . ?
W20 Na8 O58 W3 93.1(4) . . . . ?
W17 Na8 O58 W3 34.7(4) . . . . ?
W18 Na8 O58 W3 125.8(7) . . . . ?
Na13 Na8 O58 W3 -42.7(5) . . . . ?
OW12 Na8 O58 Na7 -18.6(10) . . . . ?
O63 Na8 O58 Na7 131.5(7) . . . . ?
OW18 Na8 O58 Na7 70.1(8) 2_556 . . . ?
O36 Na8 O58 Na7 -54.4(15) 2_556 . . . ?
O73 Na8 O58 Na7 -142.3(6) . . . . ?
O72 Na8 O58 Na7 175.5(6) . . . . ?
W20 Na8 O58 Na7 -157.3(5) . . . . ?
W17 Na8 O58 Na7 144.2(5) . . . . ?
W3 Na8 O58 Na7 109.5(7) . . . . ?
W18 Na8 O58 Na7 -124.7(7) . . . . ?
Na13 Na8 O58 Na7 66.8(6) . . . . ?
OW11 Na7 O58 W18 111.5(7) . . . . ?
O18 Na7 O58 W18 -16.6(11) 4_666 . . . ?
OW11 Na7 O58 W3 -25.3(7) . . . . ?
O18 Na7 O58 W3 -153.3(7) 4_666 . . . ?
OW11 Na7 O58 Na8 -130.8(6) . . . . ?
O18 Na7 O58 Na8 101.1(8) 4_666 . . . ?
O67 W16 O59 Na1 -131.5(16) . . . 4_566 ?
O57 W16 O59 Na1 -39.1(17) . . . 4_566 ?
O53 W16 O59 Na1 50.0(17) . . . 4_566 ?
O76 W16 O59 Na1 139.3(16) . . . 4_566 ?
Na3 W16 O59 Na1 96.1(16) . . . 4_566 ?
O68 Ge2 O60 W17 -62.5(7) . . . . ?
O61 Ge2 O60 W17 -179.7(5) . . . . ?
O69 Ge2 O60 W17 61.5(7) . . . . ?
O68 Ge2 O60 W16 59.1(8) . . . . ?
O61 Ge2 O60 W16 -58.2(7) . . . . ?
O69 Ge2 O60 W16 -177.0(6) . . . . ?
O68 Ge2 O60 W20 179.2(6) . . . . ?
O61 Ge2 O60 W20 62.0(7) . . . . ?
O69 Ge2 O60 W20 -56.8(8) . . . . ?
O65 W17 O60 Ge2 -165.4(16) . . . . ?
O55 W17 O60 Ge2 46.1(7) . . . . ?
O63 W17 O60 Ge2 -49.8(6) . . . . ?
O57 W17 O60 Ge2 137.8(7) . . . . ?
O72 W17 O60 Ge2 -136.0(7) . . . . ?
Na8 W17 O60 Ge2 -90.4(6) . . . . ?
O65 W17 O60 W16 59.1(18) . . . . ?
O55 W17 O60 W16 -89.4(5) . . . . ?
O63 W17 O60 W16 174.8(5) . . . . ?
O57 W17 O60 W16 2.3(4) . . . . ?
O72 W17 O60 W16 88.5(5) . . . . ?
Na8 W17 O60 W16 134.1(3) . . . . ?
O65 W17 O60 W20 -32.6(19) . . . . ?
O55 W17 O60 W20 178.9(5) . . . . ?
O63 W17 O60 W20 83.1(5) . . . . ?
O57 W17 O60 W20 -89.4(5) . . . . ?
O72 W17 O60 W20 -3.2(4) . . . . ?
Na8 W17 O60 W20 42.4(3) . . . . ?
O67 W16 O60 Ge2 -42.8(7) . . . . ?
O57 W16 O60 Ge2 -135.7(8) . . . . ?
O53 W16 O60 Ge2 132.4(8) . . . . ?
O76 W16 O60 Ge2 44.8(7) . . . . ?
Na3 W16 O60 Ge2 88.7(6) . . . . ?
O67 W16 O60 W17 90.6(4) . . . . ?
O57 W16 O60 W17 -2.4(4) . . . . ?
O53 W16 O60 W17 -94.2(4) . . . . ?
O76 W16 O60 W17 178.2(5) . . . . ?
Na3 W16 O60 W17 -138.0(3) . . . . ?
O67 W16 O60 W20 -176.8(4) . . . . ?
O57 W16 O60 W20 90.3(5) . . . . ?
O53 W16 O60 W20 -1.5(4) . . . . ?
O76 W16 O60 W20 -89.2(4) . . . . ?
Na3 W16 O60 W20 -45.3(3) . . . . ?
O72 W20 O60 Ge2 134.9(8) . . . . ?
O73 W20 O60 Ge2 39.1(7) . . . . ?
O56 W20 O60 Ge2 -46.8(7) . . . . ?
O53 W20 O60 Ge2 -133.2(8) . . . . ?
Na8 W20 O60 Ge2 86.7(6) . . . . ?
Na3 W20 O60 Ge2 -91.5(6) . . . . ?
O72 W20 O60 W17 3.6(5) . . . . ?
O73 W20 O60 W17 -92.3(5) . . . . ?
O56 W20 O60 W17 -178.1(5) . . . . ?
O53 W20 O60 W17 95.4(4) . . . . ?
Na8 W20 O60 W17 -44.6(3) . . . . ?
Na3 W20 O60 W17 137.1(3) . . . . ?
O72 W20 O60 W16 -90.3(5) . . . . ?
O73 W20 O60 W16 173.8(4) . . . . ?
O56 W20 O60 W16 88.0(4) . . . . ?
O53 W20 O60 W16 1.5(4) . . . . ?
Na8 W20 O60 W16 -138.5(3) . . . . ?
Na3 W20 O60 W16 43.3(3) . . . . ?
O60 Ge2 O61 W7 -179.2(5) . . . . ?
O68 Ge2 O61 W7 64.0(7) . . . . ?
O69 Ge2 O61 W7 -61.1(7) . . . . ?
O60 Ge2 O61 W19 -60.6(7) . . . . ?
O68 Ge2 O61 W19 -177.5(6) . . . . ?
O69 Ge2 O61 W19 57.5(8) . . . . ?
O60 Ge2 O61 W8 61.0(7) . . . . ?
O68 Ge2 O61 W8 -55.9(8) . . . . ?
O69 Ge2 O61 W8 179.1(6) . . . . ?
O36 W7 O61 Ge2 -166.4(14) . . . . ?
O19 W7 O61 Ge2 43.9(6) . . . . ?
O5 W7 O61 Ge2 -52.0(6) . . . . ?
O64 W7 O61 Ge2 135.5(7) . . . . ?
O12 W7 O61 Ge2 -138.1(7) . . . . ?
Na5 W7 O61 Ge2 -66.0(7) . . . . ?
O36 W7 O61 W19 60.7(16) . . . . ?
O19 W7 O61 W19 -89.0(5) . . . . ?
O5 W7 O61 W19 175.2(5) . . . . ?
O64 W7 O61 W19 2.7(4) . . . . ?
O12 W7 O61 W19 89.1(5) . . . . ?
Na5 W7 O61 W19 161.2(2) . . . . ?
O36 W7 O61 W8 -31.8(17) . . . . ?
O19 W7 O61 W8 178.5(5) . . . . ?
O5 W7 O61 W8 82.7(5) . . . . ?
O64 W7 O61 W8 -89.8(5) . . . . ?
O12 W7 O61 W8 -3.4(4) . . . . ?
Na5 W7 O61 W8 68.7(5) . . . . ?
O54 W19 O61 Ge2 -41.2(7) . . . . ?
O56 W19 O61 Ge2 45.3(7) . . . . ?
O64 W19 O61 Ge2 -133.2(8) . . . . ?
O66 W19 O61 Ge2 133.0(8) . . . . ?
Na3 W19 O61 Ge2 90.2(6) . . . . ?
O54 W19 O61 W7 89.2(4) . . . . ?
O56 W19 O61 W7 175.8(5) . . . . ?
O64 W19 O61 W7 -2.7(4) . . . . ?
O66 W19 O61 W7 -96.5(5) . . . . ?
Na3 W19 O61 W7 -139.3(3) . . . . ?
O54 W19 O61 W8 -177.0(4) . . . . ?
O56 W19 O61 W8 -90.5(4) . . . . ?
O64 W19 O61 W8 91.0(5) . . . . ?
O66 W19 O61 W8 -2.8(4) . . . . ?
Na3 W19 O61 W8 -45.6(3) . . . . ?
O6 W8 O61 Ge2 38.3(7) . . . . ?
O12 W8 O61 Ge2 135.0(8) . . . . ?
O76 W8 O61 Ge2 -48.2(7) . . . . ?
O66 W8 O61 Ge2 -132.0(8) . . . . ?
Na3 W8 O61 Ge2 -89.4(7) . . . . ?
O6 W8 O61 W7 -93.0(5) . . . . ?
O12 W8 O61 W7 3.7(4) . . . . ?
O76 W8 O61 W7 -179.5(5) . . . . ?
O66 W8 O61 W7 96.7(5) . . . . ?
Na3 W8 O61 W7 139.2(3) . . . . ?
O6 W8 O61 W19 173.0(4) . . . . ?
O12 W8 O61 W19 -90.2(4) . . . . ?
O76 W8 O61 W19 86.6(4) . . . . ?
O66 W8 O61 W19 2.7(4) . . . . ?
Na3 W8 O61 W19 45.3(3) . . . . ?
O65 W17 O63 W3 -119.4(11) . . . . ?
O55 W17 O63 W3 -12.6(12) . . . . ?
O57 W17 O63 W3 92.3(16) . . . . ?
O72 W17 O63 W3 148.8(11) . . . . ?
O60 W17 O63 W3 75.2(11) . . . . ?
Na8 W17 O63 W3 172.7(15) . . . . ?
O65 W17 O63 Na8 67.9(7) . . . . ?
O55 W17 O63 Na8 174.7(6) . . . . ?
O57 W17 O63 Na8 -80.4(12) . . . . ?
O72 W17 O63 Na8 -24.0(5) . . . . ?
O60 W17 O63 Na8 -97.6(5) . . . . ?
O40 W3 O63 W17 117.6(11) . . . . ?
O32 W3 O63 W17 11.6(11) . . . . ?
O75 W3 O63 W17 -89.7(18) . . . . ?
O58 W3 O63 W17 -146.5(12) . . . . ?
O69 W3 O63 W17 -75.2(11) . . . . ?
Er3 W3 O63 W17 -74.4(12) . . . . ?
Na8 W3 O63 W17 -172.9(14) . . . . ?
O40 W3 O63 Na8 -69.5(6) . . . . ?
O32 W3 O63 Na8 -175.5(6) . . . . ?
O75 W3 O63 Na8 83.1(15) . . . . ?
O58 W3 O63 Na8 26.4(5) . . . . ?
O69 W3 O63 Na8 97.6(5) . . . . ?
Er3 W3 O63 Na8 98.5(4) . . . . ?
OW12 Na8 O63 W17 -166.1(9) . . . . ?
OW18 Na8 O63 W17 -81.7(8) 2_556 . . . ?
O36 Na8 O63 W17 -22.9(11) 2_556 . . . ?
O73 Na8 O63 W17 88.3(6) . . . . ?
O58 Na8 O63 W17 153.3(7) . . . . ?
O72 Na8 O63 W17 21.2(5) . . . . ?
W20 Na8 O63 W17 54.4(4) . . . . ?
W3 Na8 O63 W17 175.7(9) . . . . ?
W18 Na8 O63 W17 122.9(5) . . . . ?
Na13 Na8 O63 W17 -109.6(7) . . . . ?
OW12 Na8 O63 W3 18.3(11) . . . . ?
OW18 Na8 O63 W3 102.7(7) 2_556 . . . ?
O36 Na8 O63 W3 161.4(7) 2_556 . . . ?
O73 Na8 O63 W3 -87.4(5) . . . . ?
O58 Na8 O63 W3 -22.3(4) . . . . ?
O72 Na8 O63 W3 -154.5(6) . . . . ?
W20 Na8 O63 W3 -121.2(4) . . . . ?
W17 Na8 O63 W3 -175.7(9) . . . . ?
W18 Na8 O63 W3 -52.8(4) . . . . ?
Na13 Na8 O63 W3 74.7(6) . . . . ?
O62 W19 O64 W7 178.7(7) . . . . ?
O54 W19 O64 W7 -79.9(7) . . . . ?
O56 W19 O64 W7 -0.5(19) . . . . ?
O66 W19 O64 W7 77.6(7) . . . . ?
O61 W19 O64 W7 3.7(6) . . . . ?
Na3 W19 O64 W7 78.4(9) . . . . ?
O36 W7 O64 W19 -168.4(7) . . . . ?
O19 W7 O64 W19 85.6(7) . . . . ?
O5 W7 O64 W19 -21.9(16) . . . . ?
O12 W7 O64 W19 -77.2(7) . . . . ?
O61 W7 O64 W19 -3.8(6) . . . . ?
Na5 W7 O64 W19 -143.9(5) . . . . ?
O62 W19 O66 W8 -168.4(7) . . . . ?
O54 W19 O66 W8 19.0(16) . . . . ?
O56 W19 O66 W8 91.5(7) . . . . ?
O64 W19 O66 W8 -68.6(7) . . . . ?
O61 W19 O66 W8 3.8(5) . . . . ?
Na3 W19 O66 W8 112.2(8) . . . . ?
O62 W19 O66 Na3 79.4(6) . . . . ?
O54 W19 O66 Na3 -93.2(13) . . . . ?
O56 W19 O66 Na3 -20.7(6) . . . . ?
O64 W19 O66 Na3 179.2(6) . . . . ?
O61 W19 O66 Na3 -108.3(5) . . . . ?
O50 W8 O66 W19 170.6(6) . . . . ?
O6 W8 O66 W19 -28.8(16) . . . . ?
O12 W8 O66 W19 70.4(7) . . . . ?
O76 W8 O66 W19 -90.4(7) . . . . ?
O61 W8 O66 W19 -3.8(5) . . . . ?
Na3 W8 O66 W19 -112.5(8) . . . . ?
O50 W8 O66 Na3 -76.9(6) . . . . ?
O6 W8 O66 Na3 83.8(14) . . . . ?
O12 W8 O66 Na3 -177.1(6) . . . . ?
O76 W8 O66 Na3 22.1(6) . . . . ?
O61 W8 O66 Na3 108.7(5) . . . . ?
OW21 Na3 O66 W19 -64.4(13) . . . . ?
O49 Na3 O66 W19 155(3) 4_566 . . . ?
O76 Na3 O66 W19 105.6(6) . . . . ?
OW4 Na3 O66 W19 -151.7(7) . . . . ?
O53 Na3 O66 W19 59.7(6) . . . . ?
O56 Na3 O66 W19 17.0(5) . . . . ?
W16 Na3 O66 W19 89.0(5) . . . . ?
W8 Na3 O66 W19 125.2(8) . . . . ?
W20 Na3 O66 W19 32.0(5) . . . . ?
OW21 Na3 O66 W8 170.4(13) . . . . ?
O49 Na3 O66 W8 29(3) 4_566 . . . ?
O76 Na3 O66 W8 -19.6(5) . . . . ?
OW4 Na3 O66 W8 83.1(7) . . . . ?
O53 Na3 O66 W8 -65.5(6) . . . . ?
O56 Na3 O66 W8 -108.1(6) . . . . ?
W16 Na3 O66 W8 -36.2(5) . . . . ?
W19 Na3 O66 W8 -125.2(8) . . . . ?
W20 Na3 O66 W8 -93.1(5) . . . . ?
O59 W16 O67 W5 -123.6(18) . . . . ?
O57 W16 O67 W5 138.5(18) . . . . ?
O53 W16 O67 W5 53(3) . . . . ?
O76 W16 O67 W5 -22.8(18) . . . . ?
O60 W16 O67 W5 64.9(18) . . . . ?
Na3 W16 O67 W5 -24(2) . . . . ?
O45 W5 O67 W16 115.5(18) . . . . ?
O24 W5 O67 W16 -144.2(18) . . . . ?
O7 W5 O67 W16 -35(3) . . . . ?
O6 W5 O67 W16 22.1(18) . . . . ?
O68 W5 O67 W16 -64.6(18) . . . . ?
Er1 W5 O67 W16 -109.6(18) . . . . ?
O60 Ge2 O68 W1 -175.6(6) . . . . ?
O61 Ge2 O68 W1 -61.1(7) . . . . ?
O69 Ge2 O68 W1 62.5(7) . . . . ?
O60 Ge2 O68 W5 -56.8(7) . . . . ?
O61 Ge2 O68 W5 57.8(7) . . . . ?
O69 Ge2 O68 W5 -178.7(5) . . . . ?
O60 Ge2 O68 Er1 65.0(8) . . . . ?
O61 Ge2 O68 Er1 179.6(6) . . . . ?
O69 Ge2 O68 Er1 -56.9(7) . . . . ?
O51 W1 O68 Ge2 125(2) . . . . ?
O17 W1 O68 Ge2 -41.3(7) . . . . ?
O39 W1 O68 Ge2 -139.6(7) . . . . ?
O5 W1 O68 Ge2 46.4(6) . . . . ?
O7 W1 O68 Ge2 129.1(7) . . . . ?
Na5 W1 O68 Ge2 63.5(7) . . . . ?
Er1 W1 O68 Ge2 -133.5(8) . . . . ?
O51 W1 O68 W5 -8(3) . . . . ?
O17 W1 O68 W5 -174.0(5) . . . . ?
O39 W1 O68 W5 87.7(5) . . . . ?
O5 W1 O68 W5 -86.3(4) . . . . ?
O7 W1 O68 W5 -3.6(4) . . . . ?
Na5 W1 O68 W5 -69.2(5) . . . . ?
Er1 W1 O68 W5 93.8(4) . . . . ?
O51 W1 O68 Er1 -102(2) . . . . ?
O17 W1 O68 Er1 92.2(5) . . . . ?
O39 W1 O68 Er1 -6.1(4) . . . . ?
O5 W1 O68 Er1 179.9(4) . . . . ?
O7 W1 O68 Er1 -97.4(4) . . . . ?
Na5 W1 O68 Er1 -163.0(2) . . . . ?
O24 W5 O68 Ge2 133.0(7) . . . . ?
O7 W5 O68 Ge2 -126.8(7) . . . . ?
O67 W5 O68 Ge2 40.1(6) . . . . ?
O6 W5 O68 Ge2 -40.7(6) . . . . ?
Er1 W5 O68 Ge2 135.0(8) . . . . ?
O24 W5 O68 W1 -96.4(5) . . . . ?
O7 W5 O68 W1 3.9(4) . . . . ?
O67 W5 O68 W1 170.7(5) . . . . ?
O6 W5 O68 W1 89.9(4) . . . . ?
Er1 W5 O68 W1 -94.3(4) . . . . ?
O24 W5 O68 Er1 -2.1(4) . . . . ?
O7 W5 O68 Er1 98.2(5) . . . . ?
O67 W5 O68 Er1 -95.0(4) . . . . ?
O6 W5 O68 Er1 -175.8(4) . . . . ?
O32 Er1 O68 Ge2 31.8(7) . . . . ?
O39 Er1 O68 Ge2 136.2(8) . . . . ?
O24 Er1 O68 Ge2 -132.8(8) . . . . ?
O55 Er1 O68 Ge2 -44.8(7) . . . . ?
O8 Er1 O68 Ge2 97.5(7) . . . . ?
OW10 Er1 O68 Ge2 -85.5(10) . . . . ?
W5 Er1 O68 Ge2 -134.6(9) . . . . ?
W1 Er1 O68 Ge2 131.0(8) . . . . ?
Er2 Er1 O68 Ge2 128.3(6) . . . . ?
O32 Er1 O68 W1 -99.2(4) . . . . ?
O39 Er1 O68 W1 5.3(3) . . . . ?
O24 Er1 O68 W1 96.2(4) . . . . ?
O55 Er1 O68 W1 -175.7(4) . . . . ?
O8 Er1 O68 W1 -33.4(6) . . . . ?
OW10 Er1 O68 W1 143.5(7) . . . . ?
W5 Er1 O68 W1 94.5(4) . . . . ?
Er2 Er1 O68 W1 -2.7(3) . . . . ?
O32 Er1 O68 W5 166.4(5) . . . . ?
O39 Er1 O68 W5 -89.2(4) . . . . ?
O24 Er1 O68 W5 1.7(4) . . . . ?
O55 Er1 O68 W5 89.8(4) . . . . ?
O8 Er1 O68 W5 -127.9(4) . . . . ?
OW10 Er1 O68 W5 49.1(9) . . . . ?
W1 Er1 O68 W5 -94.5(4) . . . . ?
Er2 Er1 O68 W5 -97.1(3) . . . . ?
O60 Ge2 O69 W18 60.9(7) . . . . ?
O68 Ge2 O69 W18 -177.6(5) . . . . ?
O61 Ge2 O69 W18 -54.7(7) . . . . ?
O60 Ge2 O69 W3 -60.4(7) . . . . ?
O68 Ge2 O69 W3 61.2(7) . . . . ?
O61 Ge2 O69 W3 -175.9(6) . . . . ?
O60 Ge2 O69 Er3 -178.8(6) . . . . ?
O68 Ge2 O69 Er3 -57.3(7) . . . . ?
O61 Ge2 O69 Er3 65.7(7) . . . . ?
O70 W18 O69 Ge2 132.0(7) . . . . ?
O58 W18 O69 Ge2 -128.7(7) . . . . ?
O54 W18 O69 Ge2 37.0(6) . . . . ?
O73 W18 O69 Ge2 -43.6(6) . . . . ?
Er3 W18 O69 Ge2 133.7(8) . . . . ?
Na8 W18 O69 Ge2 -86.8(6) . . . . ?
O70 W18 O69 W3 -95.5(5) . . . . ?
O58 W18 O69 W3 3.8(4) . . . . ?
O54 W18 O69 W3 169.5(5) . . . . ?
O73 W18 O69 W3 88.8(4) . . . . ?
Er3 W18 O69 W3 -93.8(5) . . . . ?
Na8 W18 O69 W3 45.7(3) . . . . ?
O70 W18 O69 Er3 -1.7(5) . . . . ?
O58 W18 O69 Er3 97.6(5) . . . . ?
O54 W18 O69 Er3 -96.7(4) . . . . ?
O73 W18 O69 Er3 -177.4(4) . . . . ?
Na8 W18 O69 Er3 139.5(3) . . . . ?
O40 W3 O69 Ge2 131(2) . . . . ?
O32 W3 O69 Ge2 -40.7(7) . . . . ?
O75 W3 O69 Ge2 -137.9(7) . . . . ?
O58 W3 O69 Ge2 130.4(7) . . . . ?
O63 W3 O69 Ge2 46.5(6) . . . . ?
Er3 W3 O69 Ge2 -132.5(8) . . . . ?
Na8 W3 O69 Ge2 87.6(6) . . . . ?
O40 W3 O69 W18 -3(2) . . . . ?
O32 W3 O69 W18 -174.7(5) . . . . ?
O75 W3 O69 W18 88.1(4) . . . . ?
O58 W3 O69 W18 -3.6(4) . . . . ?
O63 W3 O69 W18 -87.5(4) . . . . ?
Er3 W3 O69 W18 93.5(4) . . . . ?
Na8 W3 O69 W18 -46.4(3) . . . . ?
O40 W3 O69 Er3 -97(2) . . . . ?
O32 W3 O69 Er3 91.9(5) . . . . ?
O75 W3 O69 Er3 -5.3(4) . . . . ?
O58 W3 O69 Er3 -97.0(4) . . . . ?
O63 W3 O69 Er3 179.1(4) . . . . ?
Na8 W3 O69 Er3 -139.9(3) . . . . ?
O17 Er3 O69 Ge2 31.0(7) . . . . ?
O75 Er3 O69 Ge2 135.5(7) . . . . ?
O70 Er3 O69 Ge2 -132.2(8) . . . . ?
O19 Er3 O69 Ge2 -45.0(6) . . . . ?
OW28 Er3 O69 Ge2 -66.1(11) . . . . ?
O13 Er3 O69 Ge2 91.3(7) . . . . ?
OW27 Er3 O69 Ge2 175.4(6) . . . . ?
W18 Er3 O69 Ge2 -133.6(9) . . . . ?
W3 Er3 O69 Ge2 130.8(8) . . . . ?
Er4 Er3 O69 Ge2 124.6(6) . . . . ?
O17 Er3 O69 W18 164.7(5) . . . . ?
O75 Er3 O69 W18 -90.9(4) . . . . ?
O70 Er3 O69 W18 1.5(4) . . . . ?
O19 Er3 O69 W18 88.6(4) . . . . ?
OW28 Er3 O69 W18 67.6(10) . . . . ?
O13 Er3 O69 W18 -135.0(4) . . . . ?
OW27 Er3 O69 W18 -51.0(6) . . . . ?
W3 Er3 O69 W18 -95.5(4) . . . . ?
Er4 Er3 O69 W18 -101.8(3) . . . . ?
O17 Er3 O69 W3 -99.8(4) . . . . ?
O75 Er3 O69 W3 4.7(3) . . . . ?
O70 Er3 O69 W3 97.0(4) . . . . ?
O19 Er3 O69 W3 -175.8(4) . . . . ?
OW28 Er3 O69 W3 163.1(8) . . . . ?
O13 Er3 O69 W3 -39.5(5) . . . . ?
OW27 Er3 O69 W3 44.5(5) . . . . ?
W18 Er3 O69 W3 95.5(4) . . . . ?
Er4 Er3 O69 W3 -6.2(3) . . . . ?
O71 W18 O70 Er3 -170.5(7) . . . . ?
O58 W18 O70 Er3 -69.6(7) . . . . ?
O54 W18 O70 Er3 87.2(7) . . . . ?
O73 W18 O70 Er3 21(3) . . . . ?
O69 W18 O70 Er3 2.2(6) . . . . ?
Na8 W18 O70 Er3 -75.5(8) . . . . ?
O71 W18 O70 Na10 13.2(8) . . . 4_666 ?
O58 W18 O70 Na10 114.1(6) . . . 4_666 ?
O54 W18 O70 Na10 -89.1(6) . . . 4_666 ?
O73 W18 O70 Na10 -155.8(19) . . . 4_666 ?
O69 W18 O70 Na10 -174.1(7) . . . 4_666 ?
Er3 W18 O70 Na10 -176.3(11) . . . 4_666 ?
Na8 W18 O70 Na10 108.2(7) . . . 4_666 ?
O17 Er3 O70 W18 -28.8(11) . . . . ?
O75 Er3 O70 W18 65.6(7) . . . . ?
O19 Er3 O70 W18 -81.3(7) . . . . ?
OW28 Er3 O70 W18 -153.1(7) . . . . ?
O13 Er3 O70 W18 121.3(7) . . . . ?
O69 Er3 O70 W18 -2.1(6) . . . . ?
OW27 Er3 O70 W18 135.6(7) . . . . ?
W3 Er3 O70 W18 39.1(6) . . . . ?
Er4 Er3 O70 W18 96.2(6) . . . . ?
O17 Er3 O70 Na10 146.8(7) . . . 4_666 ?
O75 Er3 O70 Na10 -118.9(8) . . . 4_666 ?
O19 Er3 O70 Na10 94.2(8) . . . 4_666 ?
OW28 Er3 O70 Na10 22.4(9) . . . 4_666 ?
O13 Er3 O70 Na10 -63.2(10) . . . 4_666 ?
O69 Er3 O70 Na10 173.4(9) . . . 4_666 ?
OW27 Er3 O70 Na10 -48.9(8) . . . 4_666 ?
W18 Er3 O70 Na10 175.5(13) . . . 4_666 ?
W3 Er3 O70 Na10 -145.3(8) . . . 4_666 ?
Er4 Er3 O70 Na10 -88.2(8) . . . 4_666 ?
O74 W20 O72 W17 -175.3(7) . . . . ?
O73 W20 O72 W17 79.7(7) . . . . ?
O56 W20 O72 W17 -9.2(19) . . . . ?
O53 W20 O72 W17 -77.1(7) . . . . ?
O60 W20 O72 W17 -4.4(6) . . . . ?
Na8 W20 O72 W17 100.7(8) . . . . ?
Na3 W20 O72 W17 -80.3(8) . . . . ?
O74 W20 O72 Na8 84.0(6) . . . . ?
O73 W20 O72 Na8 -21.0(5) . . . . ?
O56 W20 O72 Na8 -109.9(14) . . . . ?
O53 W20 O72 Na8 -177.8(5) . . . . ?
O60 W20 O72 Na8 -105.1(5) . . . . ?
Na3 W20 O72 Na8 179.1(3) . . . . ?
O65 W17 O72 W20 177.0(7) . . . . ?
O55 W17 O72 W20 11(2) . . . . ?
O63 W17 O72 W20 -80.2(7) . . . . ?
O57 W17 O72 W20 78.8(7) . . . . ?
O60 W17 O72 W20 4.7(6) . . . . ?
Na8 W17 O72 W20 -101.3(8) . . . . ?
O65 W17 O72 Na8 -81.7(5) . . . . ?
O55 W17 O72 Na8 112.5(15) . . . . ?
O63 W17 O72 Na8 21.0(4) . . . . ?
O57 W17 O72 Na8 -179.9(5) . . . . ?
O60 W17 O72 Na8 106.0(5) . . . . ?
OW12 Na8 O72 W20 -56(2) . . . . ?
O63 Na8 O72 W20 102.5(5) . . . . ?
OW18 Na8 O72 W20 176.0(7) 2_556 . . . ?
O36 Na8 O72 W20 -103.8(5) 2_556 . . . ?
O73 Na8 O72 W20 16.9(4) . . . . ?
O58 Na8 O72 W20 58.3(6) . . . . ?
W17 Na8 O72 W20 120.0(7) . . . . ?
W3 Na8 O72 W20 88.8(4) . . . . ?
W18 Na8 O72 W20 32.6(5) . . . . ?
Na13 Na8 O72 W20 149.2(6) . . . . ?
OW12 Na8 O72 W17 -176(2) . . . . ?
O63 Na8 O72 W17 -17.5(4) . . . . ?
OW18 Na8 O72 W17 56.0(7) 2_556 . . . ?
O36 Na8 O72 W17 136.2(5) 2_556 . . . ?
O73 Na8 O72 W17 -103.1(5) . . . . ?
O58 Na8 O72 W17 -61.7(6) . . . . ?
W20 Na8 O72 W17 -120.0(7) . . . . ?
W3 Na8 O72 W17 -31.2(4) . . . . ?
W18 Na8 O72 W17 -87.4(4) . . . . ?
Na13 Na8 O72 W17 29.2(6) . . . . ?
O74 W20 O73 W18 128.9(15) . . . . ?
O72 W20 O73 W18 -129.2(15) . . . . ?
O56 W20 O73 W18 29.9(15) . . . . ?
O53 W20 O73 W18 -36(2) . . . . ?
O60 W20 O73 W18 -54.4(15) . . . . ?
Na8 W20 O73 W18 -151.1(17) . . . . ?
Na3 W20 O73 W18 31.1(17) . . . . ?
O74 W20 O73 Na8 -80.0(6) . . . . ?
O72 W20 O73 Na8 21.9(5) . . . . ?
O56 W20 O73 Na8 -179.0(5) . . . . ?
O53 W20 O73 Na8 115.6(11) . . . . ?
O60 W20 O73 Na8 96.7(4) . . . . ?
Na3 W20 O73 Na8 -177.8(3) . . . . ?
O71 W18 O73 W20 -130.0(15) . . . . ?
O70 W18 O73 W20 39(3) . . . . ?
O58 W18 O73 W20 130.8(15) . . . . ?
O54 W18 O73 W20 -29.1(14) . . . . ?
O69 W18 O73 W20 57.3(15) . . . . ?
Er3 W18 O73 W20 54.7(17) . . . . ?
Na8 W18 O73 W20 150.6(18) . . . . ?
O71 W18 O73 Na8 79.4(6) . . . . ?
O70 W18 O73 Na8 -111(2) . . . . ?
O58 W18 O73 Na8 -19.9(5) . . . . ?
O54 W18 O73 Na8 -179.8(5) . . . . ?
O69 W18 O73 Na8 -93.4(5) . . . . ?
Er3 W18 O73 Na8 -96.0(4) . . . . ?
OW12 Na8 O73 W20 147.5(8) . . . . ?
O63 Na8 O73 W20 -83.6(5) . . . . ?
OW18 Na8 O73 W20 -63.3(16) 2_556 . . . ?
O36 Na8 O73 W20 55.2(6) 2_556 . . . ?
O58 Na8 O73 W20 -151.2(6) . . . . ?
O72 Na8 O73 W20 -16.9(4) . . . . ?
W17 Na8 O73 W20 -53.3(4) . . . . ?
W3 Na8 O73 W20 -118.1(4) . . . . ?
W18 Na8 O73 W20 -167.3(8) . . . . ?
Na13 Na8 O73 W20 -107.2(8) . . . . ?
OW12 Na8 O73 W18 -45.2(9) . . . . ?
O63 Na8 O73 W18 83.6(5) . . . . ?
OW18 Na8 O73 W18 104.0(15) 2_556 . . . ?
O36 Na8 O73 W18 -137.5(5) 2_556 . . . ?
O58 Na8 O73 W18 16.1(4) . . . . ?
O72 Na8 O73 W18 150.4(6) . . . . ?
W20 Na8 O73 W18 167.3(8) . . . . ?
W17 Na8 O73 W18 114.0(4) . . . . ?
W3 Na8 O73 W18 49.2(4) . . . . ?
Na13 Na8 O73 W18 60.1(9) . . . . ?
O40 W3 O75 Er3 173.9(6) . . . . ?
O32 W3 O75 Er3 -78.2(6) . . . . ?
O58 W3 O75 Er3 77.7(6) . . . . ?
O63 W3 O75 Er3 21.7(17) . . . . ?
O69 W3 O75 Er3 7.0(5) . . . . ?
Na8 W3 O75 Er3 87.0(6) . . . . ?
O40 W3 O75 Er4 -37.5(8) . . . . ?
O32 W3 O75 Er4 70.4(7) . . . . ?
O58 W3 O75 Er4 -133.7(7) . . . . ?
O63 W3 O75 Er4 170.3(11) . . . . ?
O69 W3 O75 Er4 155.7(7) . . . . ?
Er3 W3 O75 Er4 148.6(10) . . . . ?
Na8 W3 O75 Er4 -124.3(6) . . . . ?
O17 Er3 O75 W3 66.5(7) . . . . ?
O70 Er3 O75 W3 -74.1(6) . . . . ?
O19 Er3 O75 W3 -7.5(10) . . . . ?
OW28 Er3 O75 W3 -168.6(8) . . . . ?
O13 Er3 O75 W3 139.2(6) . . . . ?
O69 Er3 O75 W3 -6.7(5) . . . . ?
OW27 Er3 O75 W3 -152.2(7) . . . . ?
W18 Er3 O75 W3 -49.3(5) . . . . ?
Er4 Er3 O75 W3 156.4(8) . . . . ?
O17 Er3 O75 Er4 -89.9(5) . . . . ?
O70 Er3 O75 Er4 129.5(4) . . . . ?
O19 Er3 O75 Er4 -163.9(5) . . . . ?
OW28 Er3 O75 Er4 35.0(10) . . . . ?
O13 Er3 O75 Er4 -17.2(4) . . . . ?
O69 Er3 O75 Er4 -163.1(5) . . . . ?
OW27 Er3 O75 Er4 51.4(4) . . . . ?
W18 Er3 O75 Er4 154.3(4) . . . . ?
W3 Er3 O75 Er4 -156.4(8) . . . . ?
O10 Er4 O75 W3 -33.3(7) . . . . ?
O15 Er4 O75 W3 161.6(6) . . . . ?
O13 Er4 O75 W3 -134.5(7) . . . . ?
O26 Er4 O75 W3 24.3(9) . . . . ?
OW11 Er4 O75 W3 82.3(7) . . . . ?
O27 Er4 O75 W3 -95.8(7) . . . . ?
OW27 Er4 O75 W3 158.5(8) . . . . ?
W2 Er4 O75 W3 -118.9(6) . . . . ?
W9 Er4 O75 W3 -159.2(3) . . . . ?
Er3 Er4 O75 W3 -152.4(9) . . . . ?
O10 Er4 O75 Er3 119.1(5) . . . . ?
O15 Er4 O75 Er3 -46.1(7) . . . . ?
O13 Er4 O75 Er3 17.9(4) . . . . ?
O26 Er4 O75 Er3 176.7(4) . . . . ?
OW11 Er4 O75 Er3 -125.3(5) . . . . ?
O27 Er4 O75 Er3 56.6(6) . . . . ?
OW27 Er4 O75 Er3 -49.1(4) . . . . ?
W2 Er4 O75 Er3 33.5(3) . . . . ?
W9 Er4 O75 Er3 -6.8(7) . . . . ?
O59 W16 O76 W8 123.3(12) . . . . ?
O67 W16 O76 W8 23.1(12) . . . . ?
O57 W16 O76 W8 -62(2) . . . . ?
O53 W16 O76 W8 -135.4(12) . . . . ?
O60 W16 O76 W8 -60.1(11) . . . . ?
Na3 W16 O76 W8 -158.6(15) . . . . ?
O59 W16 O76 Na3 -78.1(6) . . . . ?
O67 W16 O76 Na3 -178.3(6) . . . . ?
O57 W16 O76 Na3 96.9(16) . . . . ?
O53 W16 O76 Na3 23.2(6) . . . . ?
O60 W16 O76 Na3 98.5(5) . . . . ?
O50 W8 O76 W16 -126.8(12) . . . . ?
O6 W8 O76 W16 -25.1(11) . . . . ?
O12 W8 O76 W16 69.4(18) . . . . ?
O66 W8 O76 W16 134.3(12) . . . . ?
O61 W8 O76 W16 60.8(11) . . . . ?
Na3 W8 O76 W16 158.2(15) . . . . ?
O50 W8 O76 Na3 75.0(6) . . . . ?
O6 W8 O76 Na3 176.7(6) . . . . ?
O12 W8 O76 Na3 -88.8(15) . . . . ?
O66 W8 O76 Na3 -23.9(6) . . . . ?
O61 W8 O76 Na3 -97.4(5) . . . . ?
OW21 Na3 O76 W16 -113(4) . . . . ?
O49 Na3 O76 W16 42.3(7) 4_566 . . . ?
OW4 Na3 O76 W16 127.5(6) . . . . ?
O53 Na3 O76 W16 -19.2(4) . . . . ?
O56 Na3 O76 W16 -84.2(5) . . . . ?
O66 Na3 O76 W16 -148.1(6) . . . . ?
W19 Na3 O76 W16 -116.1(5) . . . . ?
W8 Na3 O76 W16 -168.3(9) . . . . ?
W20 Na3 O76 W16 -50.9(4) . . . . ?
OW21 Na3 O76 W8 56(4) . . . . ?
O49 Na3 O76 W8 -149.4(6) 4_566 . . . ?
OW4 Na3 O76 W8 -64.2(7) . . . . ?
O53 Na3 O76 W8 149.2(6) . . . . ?
O56 Na3 O76 W8 84.1(5) . . . . ?
O66 Na3 O76 W8 20.2(5) . . . . ?
W16 Na3 O76 W8 168.3(9) . . . . ?
W19 Na3 O76 W8 52.2(4) . . . . ?
W20 Na3 O76 W8 117.4(5) . . . . ?
OW5 Na2 OW4 Na3 -43.3(9) . . . . ?
OW3 Na2 OW4 Na3 -175.3(10) . . . . ?
O50 Na2 OW4 Na3 32.5(9) . . . . ?
OW2 Na2 OW4 Na3 107.1(11) . . . . ?
O44 Na2 OW4 Na3 -99.5(15) 3_556 . . . ?
Na4 Na2 OW4 Na3 -54.5(10) 3_556 . . . ?
OW21 Na3 OW4 Na2 -165.2(13) . . . . ?
O49 Na3 OW4 Na2 109.5(9) 4_566 . . . ?
O76 Na3 OW4 Na2 0.2(9) . . . . ?
O53 Na3 OW4 Na2 58.8(15) . . . . ?
O56 Na3 OW4 Na2 -79.1(16) . . . . ?
O66 Na3 OW4 Na2 -60.0(8) . . . . ?
W16 Na3 OW4 Na2 29.7(10) . . . . ?
W19 Na3 OW4 Na2 -76.4(9) . . . . ?
W8 Na3 OW4 Na2 -27.8(8) . . . . ?
OW3 Na2 OW5 Na4 -88.1(12) . . . 3_556 ?
O50 Na2 OW5 Na4 103.7(7) . . . 3_556 ?
OW4 Na2 OW5 Na4 -165.4(8) . . . 3_556 ?
OW2 Na2 OW5 Na4 68.8(16) . . . 3_556 ?
O44 Na2 OW5 Na4 -11.6(7) 3_556 . . 3_556 ?
O44 Na4 OW7 Na14 173.9(11) . . . . ?
OW8 Na4 OW7 Na14 4.5(12) . . . . ?
O31 Na4 OW7 Na14 -95.5(11) 2_545 . . . ?
OW6 Na4 OW7 Na14 89.3(11) . . . . ?
Na2 Na4 OW7 Na14 167.6(12) 3_556 . . . ?
O44 Na4 OW7 Na12 -29.2(11) . . . 3_656 ?
OW8 Na4 OW7 Na12 161.3(10) . . . 3_656 ?
O31 Na4 OW7 Na12 61.3(10) 2_545 . . 3_656 ?
OW6 Na4 OW7 Na12 -113.8(10) . . . 3_656 ?
Na14 Na4 OW7 Na12 156.9(16) . . . 3_656 ?
Na2 Na4 OW7 Na12 -35.5(18) 3_556 . . 3_656 ?
OW35 Na14 OW7 Na4 164.0(17) . . . . ?
OW30 Na14 OW7 Na4 -22(9) . . . . ?
OW8 Na14 OW7 Na4 -4.5(12) . . . . ?
OW17 Na14 OW7 Na4 77.9(12) 2_545 . . . ?
OW23 Na14 OW7 Na4 -106.2(9) . . . . ?
OW35 Na14 OW7 Na12 19(3) . . . 3_656 ?
OW30 Na14 OW7 Na12 -167(8) . . . 3_656 ?
OW8 Na14 OW7 Na12 -149.3(17) . . . 3_656 ?
OW17 Na14 OW7 Na12 -67(2) 2_545 . . 3_656 ?
OW23 Na14 OW7 Na12 109.0(19) . . . 3_656 ?
Na4 Na14 OW7 Na12 -145(2) . . . 3_656 ?
OW7 Na4 OW8 Na14 -4.5(12) . . . . ?
O44 Na4 OW8 Na14 -126(3) . . . . ?
OW5 Na4 OW8 Na14 168.9(11) 3_556 . . . ?
O31 Na4 OW8 Na14 86.1(11) 2_545 . . . ?
OW6 Na4 OW8 Na14 -98.5(11) . . . . ?
Na2 Na4 OW8 Na14 -172.4(10) 3_556 . . . ?
OW35 Na14 OW8 Na4 -82(11) . . . . ?
OW30 Na14 OW8 Na4 -179.8(13) . . . . ?
OW7 Na14 OW8 Na4 4.3(11) . . . . ?
OW17 Na14 OW8 Na4 -77.8(13) 2_545 . . . ?
OW23 Na14 OW8 Na4 89.7(11) . . . . ?
O32 Er1 OW10 Na10 84.9(9) . . . . ?
O39 Er1 OW10 Na10 -44.4(11) . . . . ?
O24 Er1 OW10 Na10 -123.9(9) . . . . ?
O55 Er1 OW10 Na10 151.9(9) . . . . ?
O8 Er1 OW10 Na10 10.9(8) . . . . ?
O68 Er1 OW10 Na10 -166.9(6) . . . . ?
W5 Er1 OW10 Na10 -133.9(7) . . . . ?
W1 Er1 OW10 Na10 -70.9(14) . . . . ?
Er2 Er1 OW10 Na10 -19.6(8) . . . . ?
OW20 Na10 OW10 Er1 -133.4(12) 4_565 . . . ?
O29 Na10 OW10 Er1 -23.0(10) . . . . ?
O70 Na10 OW10 Er1 114.9(8) 4_565 . . . ?
Na11 Na10 OW10 Er1 -56.0(11) . . . . ?
O10 Er4 OW11 Na7 80.4(9) . . . . ?
O15 Er4 OW11 Na7 -130.0(9) . . . . ?
O13 Er4 OW11 Na7 -49.1(11) . . . . ?
O26 Er4 OW11 Na7 146.5(9) . . . . ?
O75 Er4 OW11 Na7 7.3(8) . . . . ?
O27 Er4 OW11 Na7 -175.2(6) . . . . ?
OW27 Er4 OW11 Na7 -59.6(8) . . . . ?
W2 Er4 OW11 Na7 -78.7(13) . . . . ?
W9 Er4 OW11 Na7 -140.6(7) . . . . ?
Er3 Er4 OW11 Na7 -23.5(8) . . . . ?
O58 Na7 OW11 Er4 -16.4(10) . . . . ?
O18 Na7 OW11 Er4 120.1(8) 4_666 . . . ?
OW9 Na5 OW23 Na14 53.2(14) . . . . ?
O51 Na5 OW23 Na14 -102.5(11) . . . . ?
O45 Na5 OW23 Na14 -25.4(12) 3_556 . . . ?
O5 Na5 OW23 Na14 -163.3(10) . . . . ?
W1 Na5 OW23 Na14 -128.4(10) . . . . ?
W7 Na5 OW23 Na14 168.2(10) . . . . ?
OW35 Na14 OW23 Na5 -153.1(16) . . . . ?
OW30 Na14 OW23 Na5 -51.4(16) . . . . ?
OW8 Na14 OW23 Na5 28.6(17) . . . . ?
OW7 Na14 OW23 Na5 115.4(12) . . . . ?
OW17 Na14 OW23 Na5 134(7) 2_545 . . . ?
Na4 Na14 OW23 Na5 74.2(12) . . . . ?
O34 Er2 OW25 Na6 99.6(7) . . . . ?
O8 Er2 OW25 Na6 -24.1(11) . . . . ?
O18 Er2 OW25 Na6 -113.4(7) . . . . ?
O37 Er2 OW25 Na6 167.8(8) . . . . ?
O39 Er2 OW25 Na6 25.3(6) . . . . ?
OW22 Er2 OW25 Na6 -41.3(7) . . . . ?
O1 Er2 OW25 Na6 -172.4(5) . . . . ?
W6 Er2 OW25 Na6 -126.8(6) . . . . ?
W4 Er2 OW25 Na6 -49(2) . . . . ?
Er1 Er2 OW25 Na6 -2.1(7) . . . . ?
Na5 Na6 OW25 Er2 75.5(14) 3_556 . . . ?
O7 Na6 OW25 Er2 -37.3(8) . . . . ?
O5 Na6 OW25 Er2 166.8(6) 3_556 . . . ?
O17 Er3 OW27 Er4 36.7(7) . . . . ?
O75 Er3 OW27 Er4 -40.2(4) . . . . ?
O70 Er3 OW27 Er4 -127.8(4) . . . . ?
O19 Er3 OW27 Er4 170.3(5) . . . . ?
OW28 Er3 OW27 Er4 129.3(6) . . . . ?
O13 Er3 OW27 Er4 42.2(3) . . . . ?
O69 Er3 OW27 Er4 -79.3(5) . . . . ?
W18 Er3 OW27 Er4 -109.7(2) . . . . ?
W3 Er3 OW27 Er4 -52.3(3) . . . . ?
O10 Er4 OW27 Er3 21.1(8) . . . . ?
O15 Er4 OW27 Er3 -137.6(5) . . . . ?
O13 Er4 OW27 Er3 -45.2(4) . . . . ?
O26 Er4 OW27 Er3 166.6(5) . . . . ?
OW11 Er4 OW27 Er3 126.6(5) . . . . ?
O75 Er4 OW27 Er3 40.2(3) . . . . ?
O27 Er4 OW27 Er3 -87.7(4) . . . . ?
W2 Er4 OW27 Er3 -60.1(3) . . . . ?
W9 Er4 OW27 Er3 -118.0(3) . . . . ?
OW15 Na1 OW33 Na9 168.2(14) . . . 4_665 ?
O59 Na1 OW33 Na9 77.8(10) 4_665 . . 4_665 ?
O2 Na1 OW33 Na9 -32.1(11) . . . 4_665 ?
O11 Na1 OW33 Na9 -100(2) . . . 4_665 ?
O14 Na1 OW33 Na9 -94.2(11) . . . 4_665 ?
O16 Na1 OW33 Na9 22(2) . . . 4_665 ?
W15 Na1 OW33 Na9 -3.7(14) . . . 4_665 ?
W14 Na1 OW33 Na9 -106.9(10) . . . 4_665 ?
W13 Na1 OW33 Na9 -61.9(10) . . . 4_665 ?
W12 Na1 OW33 Na9 -7(6) . . . 4_665 ?
